data_4325945
loop_
_publ_author_name
'Lucy Clowes'
'Carl Redshaw'
'David L. Hughes'

_publ_section_title
;
 Vanadium-Based Pro-Catalysts Bearing Depleted 1,3-Calix[4]arenes for
 Ethylene or \e-Caprolactone Polymerization
;
_journal_name_full 'Inorganic Chemistry'
_journal_page_first 7838
_journal_page_last 7845
_journal_paper_doi 10.1021/ic2010198
_journal_volume 50
_journal_year 2011
_chemical_formula_moiety '3(C110 H140 N2 O6 V2), ca 11(C2 H3 N)'
_chemical_formula_structural '3[{V(N-p-tol)(O-tBu)(OC6H2-tBu-CH2-C6H3-tBu)2}2].ca 11(MeCN)'
_chemical_formula_sum 'C352 H453 N17 O18 V6'
_chemical_formula_weight 5515.95
_chemical_name_common 'Compound 3'
_chemical_name_systematic
;
 ?
;
_space_group_IT_number 2
_symmetry_cell_setting triclinic
_symmetry_space_group_name_Hall '-P 1'
_symmetry_space_group_name_H-M 'P -1'
_atom_sites_solution_hydrogens geom
_atom_sites_solution_primary direct
_atom_sites_solution_secondary difmap
_audit_creation_method SHELXL-97
_cell_angle_alpha 78.5872(14)
_cell_angle_beta 83.260(2)
_cell_angle_gamma 81.467(2)
_cell_formula_units_Z 2
_cell_length_a 12.1955(8)
_cell_length_b 27.1953(19)
_cell_length_c 50.486(4)
_cell_measurement_reflns_used 93700
_cell_measurement_temperature 120(2)
_cell_measurement_theta_max 25.03
_cell_measurement_theta_min 2.91
_cell_volume 16164(2)
_computing_cell_refinement 'DENZO (Otwinowski & Minor, 1997) & COLLECT (Hooft, R.W.W., 1998)'
_computing_data_collection 'COLLECT (Hooft, R.W.W., 1998)'
_computing_data_reduction 'DENZO (Otwinowski & Minor, 1997) & COLLECT (Hooft, R.W.W., 1998)'
_computing_molecular_graphics 'ORTEP (Johnson, 1971 and Farrugia, 1997)'
_computing_publication_material 'SHELXL-97 (Sheldrick, 2008)'
_computing_structure_refinement 'SHELXL-97 (Sheldrick, 2008)'
_computing_structure_solution 'SHELXS-97 (Sheldrick, 2008)'
_diffrn_ambient_temperature 120(2)
_diffrn_detector_area_resol_mean '4096 x 4096 pixels/62 x 62 mm'
_diffrn_measured_fraction_theta_full 0.857
_diffrn_measured_fraction_theta_max 0.857
_diffrn_measurement_device_type 'Bruker-Nonius APEX II CCD camera on \k-goniostat'
_diffrn_measurement_method '\f & \w scans'
_diffrn_radiation_monochromator '10 cm confocal mirrors'
_diffrn_radiation_source 'Bruker-Nonius FR591 rotating anode'
_diffrn_radiation_type MoK\a
_diffrn_radiation_wavelength 0.71073
_diffrn_reflns_av_R_equivalents 0.1313
_diffrn_reflns_av_sigmaI/netI 0.2205
_diffrn_reflns_limit_h_max 11
_diffrn_reflns_limit_h_min -11
_diffrn_reflns_limit_k_max 26
_diffrn_reflns_limit_k_min -26
_diffrn_reflns_limit_l_max 48
_diffrn_reflns_limit_l_min -48
_diffrn_reflns_number 74299
_diffrn_reflns_theta_full 20.00
_diffrn_reflns_theta_max 20.00
_diffrn_reflns_theta_min 2.89
_exptl_absorpt_coefficient_mu 0.228
_exptl_absorpt_correction_T_max 1.00
_exptl_absorpt_correction_T_min 0.811
_exptl_absorpt_correction_type multi-scan
_exptl_absorpt_process_details 'SADABS 2007/2 (Sheldrick, G.M., 2007)'
_exptl_crystal_colour yellow
_exptl_crystal_density_diffrn 1.133
_exptl_crystal_description lath
_exptl_crystal_F_000 5932
_exptl_crystal_size_max 0.18
_exptl_crystal_size_mid 0.09
_exptl_crystal_size_min 0.03
_refine_diff_density_max 0.769
_refine_diff_density_min -0.497
_refine_diff_density_rms 0.105
_refine_ls_extinction_method none
_refine_ls_goodness_of_fit_ref 1.023
_refine_ls_hydrogen_treatment constr
_refine_ls_matrix_type fullcycle
_refine_ls_number_parameters 1789
_refine_ls_number_reflns 25893
_refine_ls_number_restraints 0
_refine_ls_restrained_S_all 1.023
_refine_ls_R_factor_all 0.2997
_refine_ls_R_factor_gt 0.1683
_refine_ls_shift/su_max 0.002
_refine_ls_shift/su_mean 0.000
_refine_ls_structure_factor_coef Fsqd
_refine_ls_weighting_details 'calc w=1/[\s^2^(Fo^2^)+(0.0209P)^2^+384.3127P] where P=(Fo^2^+2Fc^2^)/3'
_refine_ls_weighting_scheme calc
_refine_ls_wR_factor_gt 0.2889
_refine_ls_wR_factor_ref 0.3417
_reflns_number_gt 12761
_reflns_number_total 25893
_reflns_threshold_expression I>2sigma(I)
_cod_data_source_file ic2010198_si_001_3.cif
_cod_data_source_block 2010src1034
_cod_original_cell_volume 16164.4(19)
_cod_database_code 4325945

loop_
_symmetry_equiv_pos_as_xyz
'x, y, z'
'-x, -y, -z'

loop_
_atom_site_label
_atom_site_type_symbol
_atom_site_fract_x
_atom_site_fract_y
_atom_site_fract_z
_atom_site_U_iso_or_equiv
_atom_site_adp_type
_atom_site_occupancy
_atom_site_symmetry_multiplicity
_atom_site_calc_flag
_atom_site_refinement_flags
_atom_site_disorder_assembly
_atom_site_disorder_group
V1 V 0.6260(3) 0.32498(13) 0.20399(6) 0.0453(10) Uani 1 1 d . . .
O1A O 0.5943(9) 0.3652(4) 0.2297(2) 0.039(3) Uani 1 1 d . . .
C11A C 0.6484(14) 0.4064(7) 0.2303(3) 0.030(5) Uiso 1 1 d . . .
C12A C 0.7379(14) 0.3978(7) 0.2472(3) 0.034(5) Uiso 1 1 d . . .
C13A C 0.7976(14) 0.4375(7) 0.2457(3) 0.038(5) Uiso 1 1 d . . .
H13A H 0.8568 0.4329 0.2564 0.046 Uiso 1 1 calc R . .
C14A C 0.7737(13) 0.4843(6) 0.2290(3) 0.029(5) Uiso 1 1 d . . .
C15A C 0.6831(13) 0.4907(7) 0.2145(3) 0.031(5) Uiso 1 1 d . . .
H15A H 0.6630 0.5223 0.2040 0.037 Uiso 1 1 calc R . .
C16A C 0.6212(14) 0.4532(7) 0.2144(3) 0.036(5) Uiso 1 1 d . . .
C17A C 0.5215(14) 0.4627(7) 0.1984(4) 0.046(6) Uiso 1 1 d . . .
H17A H 0.5376 0.4850 0.1813 0.056 Uiso 1 1 calc R . .
H17B H 0.5069 0.4309 0.1944 0.056 Uiso 1 1 calc R . .
C1A1 C 0.8487(16) 0.5254(8) 0.2268(4) 0.056(6) Uiso 1 1 d . . .
C1A2 C 0.9647(17) 0.5065(8) 0.2135(4) 0.078(7) Uiso 1 1 d . . .
H1A1 H 1.0131 0.5320 0.2116 0.118 Uiso 1 1 calc R . .
H1A2 H 0.9566 0.4996 0.1959 0.118 Uiso 1 1 calc R . .
H1A3 H 0.9959 0.4761 0.2247 0.118 Uiso 1 1 calc R . .
C1A3 C 0.8702(16) 0.5329(7) 0.2545(4) 0.061(6) Uiso 1 1 d . . .
H1A4 H 0.9143 0.5600 0.2526 0.091 Uiso 1 1 calc R . .
H1A5 H 0.9094 0.5023 0.2639 0.091 Uiso 1 1 calc R . .
H1A6 H 0.8005 0.5410 0.2647 0.091 Uiso 1 1 calc R . .
C1A4 C 0.8102(19) 0.5748(9) 0.2099(5) 0.096(9) Uiso 1 1 d . . .
H1A7 H 0.8609 0.5985 0.2102 0.145 Uiso 1 1 calc R . .
H1A8 H 0.7373 0.5874 0.2170 0.145 Uiso 1 1 calc R . .
H1A9 H 0.8077 0.5705 0.1916 0.145 Uiso 1 1 calc R . .
C11B C 0.3504(13) 0.4541(7) 0.2306(3) 0.032(5) Uiso 1 1 d . . .
H11B H 0.3673 0.4192 0.2321 0.038 Uiso 1 1 calc R . .
C12B C 0.4194(15) 0.4861(7) 0.2133(4) 0.041(5) Uiso 1 1 d . . .
C13B C 0.3915(15) 0.5370(7) 0.2121(4) 0.044(5) Uiso 1 1 d . . .
H13B H 0.4373 0.5581 0.2006 0.053 Uiso 1 1 calc R . .
C14B C 0.3040(15) 0.5591(7) 0.2260(4) 0.045(6) Uiso 1 1 d . . .
C15B C 0.2336(14) 0.5277(7) 0.2430(3) 0.038(5) Uiso 1 1 d . . .
H15B H 0.1713 0.5420 0.2526 0.046 Uiso 1 1 calc R . .
C16B C 0.2559(14) 0.4741(7) 0.2457(3) 0.037(5) Uiso 1 1 d . . .
C17B C 0.1828(15) 0.4398(7) 0.2653(3) 0.046(6) Uiso 1 1 d . . .
H17C H 0.1062 0.4558 0.2654 0.056 Uiso 1 1 calc R . .
H17D H 0.1863 0.4082 0.2589 0.056 Uiso 1 1 calc R . .
C1B1 C 0.2816(15) 0.6183(7) 0.2235(4) 0.047(6) Uiso 1 1 d . . .
C1B2 C 0.2638(17) 0.6434(8) 0.1947(4) 0.071(7) Uiso 1 1 d . . .
H1B1 H 0.3260 0.6324 0.1828 0.107 Uiso 1 1 calc R . .
H1B2 H 0.2573 0.6795 0.1931 0.107 Uiso 1 1 calc R . .
H1B3 H 0.1969 0.6344 0.1897 0.107 Uiso 1 1 calc R . .
C1B3 C 0.3874(16) 0.6343(8) 0.2328(4) 0.067(7) Uiso 1 1 d . . .
H1B4 H 0.4517 0.6245 0.2212 0.101 Uiso 1 1 calc R . .
H1B5 H 0.3973 0.6177 0.2512 0.101 Uiso 1 1 calc R . .
H1B6 H 0.3780 0.6703 0.2317 0.101 Uiso 1 1 calc R . .
C1B4 C 0.1837(16) 0.6342(8) 0.2425(4) 0.071(7) Uiso 1 1 d . . .
H1B7 H 0.1959 0.6180 0.2607 0.107 Uiso 1 1 calc R . .
H1B8 H 0.1173 0.6246 0.2375 0.107 Uiso 1 1 calc R . .
H1B9 H 0.1753 0.6703 0.2412 0.107 Uiso 1 1 calc R . .
O1C O 0.3414(9) 0.3565(4) 0.2833(2) 0.037(3) Uani 1 1 d . . .
C11C C 0.2953(14) 0.3875(7) 0.3022(4) 0.031(5) Uiso 1 1 d . . .
C12C C 0.2160(14) 0.4284(7) 0.2938(3) 0.032(5) Uiso 1 1 d . . .
C13C C 0.1743(15) 0.4605(7) 0.3114(4) 0.045(6) Uiso 1 1 d . . .
H13C H 0.1232 0.4884 0.3055 0.054 Uiso 1 1 calc R . .
C14C C 0.2054(15) 0.4532(7) 0.3375(4) 0.040(5) Uiso 1 1 d . . .
C15C C 0.2841(14) 0.4108(6) 0.3449(4) 0.037(5) Uiso 1 1 d . . .
H15C H 0.3074 0.4048 0.3623 0.044 Uiso 1 1 calc R . .
C16C C 0.3276(14) 0.3786(7) 0.3283(3) 0.032(5) Uiso 1 1 d . . .
C17C C 0.4194(13) 0.3364(6) 0.3365(3) 0.033(5) Uiso 1 1 d . . .
H17E H 0.4108 0.3256 0.3561 0.040 Uiso 1 1 calc R . .
H17F H 0.4115 0.3078 0.3284 0.040 Uiso 1 1 calc R . .
C1C1 C 0.1623(15) 0.4883(7) 0.3575(4) 0.046(6) Uiso 1 1 d . . .
C1C2 C 0.2589(17) 0.5099(8) 0.3650(4) 0.079(7) Uiso 1 1 d . . .
H1C1 H 0.2935 0.5293 0.3491 0.119 Uiso 1 1 calc R . .
H1C2 H 0.3122 0.4828 0.3728 0.119 Uiso 1 1 calc R . .
H1C3 H 0.2324 0.5314 0.3780 0.119 Uiso 1 1 calc R . .
C1C3 C 0.0755(15) 0.5327(7) 0.3458(4) 0.059(6) Uiso 1 1 d . . .
H1C4 H 0.0126 0.5195 0.3414 0.089 Uiso 1 1 calc R . .
H1C5 H 0.1088 0.5523 0.3298 0.089 Uiso 1 1 calc R . .
H1C6 H 0.0515 0.5539 0.3591 0.089 Uiso 1 1 calc R . .
C1C4 C 0.1054(16) 0.4598(8) 0.3821(4) 0.067(7) Uiso 1 1 d . . .
H1C7 H 0.0432 0.4468 0.3772 0.100 Uiso 1 1 calc R . .
H1C8 H 0.0796 0.4819 0.3948 0.100 Uiso 1 1 calc R . .
H1C9 H 0.1566 0.4322 0.3903 0.100 Uiso 1 1 calc R . .
C11D C 0.5914(13) 0.3436(6) 0.3036(3) 0.026(5) Uiso 1 1 d . . .
H11D H 0.5587 0.3282 0.2922 0.031 Uiso 1 1 calc R . .
C12D C 0.5336(13) 0.3507(6) 0.3284(3) 0.021(4) Uiso 1 1 d . . .
C13D C 0.5809(15) 0.3773(7) 0.3436(4) 0.043(5) Uiso 1 1 d . . .
H13D H 0.5423 0.3836 0.3599 0.052 Uiso 1 1 calc R . .
C14D C 0.6824(15) 0.3952(7) 0.3362(4) 0.041(5) Uiso 1 1 d . . .
C15D C 0.7415(15) 0.3841(6) 0.3122(4) 0.041(5) Uiso 1 1 d . . .
H15D H 0.8123 0.3937 0.3074 0.049 Uiso 1 1 calc R . .
C16D C 0.6962(14) 0.3587(6) 0.2953(3) 0.032(5) Uiso 1 1 d . . .
C17D C 0.7553(14) 0.3510(6) 0.2682(3) 0.035(5) Uiso 1 1 d . . .
H17G H 0.8343 0.3417 0.2700 0.042 Uiso 1 1 calc R . .
H17H H 0.7276 0.3235 0.2624 0.042 Uiso 1 1 calc R . .
C1D1 C 0.7249(15) 0.4276(7) 0.3531(4) 0.045(6) Uiso 1 1 d . . .
C1D2 C 0.7451(16) 0.3970(8) 0.3814(4) 0.065(7) Uiso 1 1 d . . .
H1D1 H 0.6781 0.3836 0.3896 0.098 Uiso 1 1 calc R . .
H1D2 H 0.7662 0.4184 0.3924 0.098 Uiso 1 1 calc R . .
H1D3 H 0.8036 0.3696 0.3798 0.098 Uiso 1 1 calc R . .
C1D3 C 0.8341(15) 0.4488(7) 0.3413(4) 0.063(7) Uiso 1 1 d . . .
H1D4 H 0.8540 0.4692 0.3530 0.094 Uiso 1 1 calc R . .
H1D5 H 0.8242 0.4692 0.3237 0.094 Uiso 1 1 calc R . .
H1D6 H 0.8923 0.4213 0.3397 0.094 Uiso 1 1 calc R . .
C1D4 C 0.6325(16) 0.4726(7) 0.3570(4) 0.064(7) Uiso 1 1 d . . .
H1D7 H 0.5639 0.4597 0.3642 0.096 Uiso 1 1 calc R . .
H1D8 H 0.6224 0.4944 0.3398 0.096 Uiso 1 1 calc R . .
H1D9 H 0.6544 0.4913 0.3693 0.096 Uiso 1 1 calc R . .
N1E N 0.7479(11) 0.3372(5) 0.1882(3) 0.038(4) Uani 1 1 d . . .
C11E C 0.8448(16) 0.3518(7) 0.1738(4) 0.040(5) Uiso 1 1 d . . .
C12E C 0.9158(16) 0.3192(8) 0.1596(4) 0.059(6) Uiso 1 1 d . . .
H12E H 0.9019 0.2860 0.1611 0.071 Uiso 1 1 calc R . .
C13E C 1.0073(16) 0.3359(8) 0.1431(4) 0.054(6) Uiso 1 1 d . . .
H13E H 1.0554 0.3135 0.1341 0.065 Uiso 1 1 calc R . .
C14E C 1.0277(16) 0.3847(8) 0.1400(4) 0.052(6) Uiso 1 1 d . . .
C15E C 0.9578(16) 0.4165(8) 0.1533(4) 0.056(6) Uiso 1 1 d . . .
H15E H 0.9700 0.4501 0.1507 0.068 Uiso 1 1 calc R . .
C16E C 0.8683(16) 0.4007(8) 0.1705(4) 0.057(6) Uiso 1 1 d . . .
H16E H 0.8234 0.4234 0.1800 0.069 Uiso 1 1 calc R . .
C17E C 1.1232(16) 0.4026(8) 0.1207(4) 0.072(7) Uiso 1 1 d . . .
H17I H 1.1594 0.3755 0.1120 0.107 Uiso 1 1 calc R . .
H17J H 1.1755 0.4131 0.1306 0.107 Uiso 1 1 calc R . .
H17K H 1.0958 0.4305 0.1073 0.107 Uiso 1 1 calc R . .
O1F O 0.5342(10) 0.3394(4) 0.1785(2) 0.048(4) Uani 1 1 d . . .
C11F C 0.5347(15) 0.3510(7) 0.1493(4) 0.038(5) Uiso 1 1 d . . .
C12F C 0.4290(15) 0.3347(7) 0.1421(4) 0.060(6) Uiso 1 1 d . . .
H12A H 0.3649 0.3527 0.1505 0.090 Uiso 1 1 calc R . .
H12B H 0.4291 0.2990 0.1485 0.090 Uiso 1 1 calc R . .
H12C H 0.4267 0.3420 0.1228 0.090 Uiso 1 1 calc R . .
C13F C 0.5347(18) 0.4087(8) 0.1398(5) 0.085(8) Uiso 1 1 d . . .
H13F H 0.4694 0.4263 0.1479 0.128 Uiso 1 1 calc R . .
H13G H 0.5349 0.4168 0.1204 0.128 Uiso 1 1 calc R . .
H13H H 0.6000 0.4187 0.1451 0.128 Uiso 1 1 calc R . .
C14F C 0.6336(17) 0.3234(8) 0.1364(4) 0.077(7) Uiso 1 1 d . . .
H14A H 0.6999 0.3331 0.1414 0.116 Uiso 1 1 calc R . .
H14B H 0.6323 0.3316 0.1170 0.116 Uiso 1 1 calc R . .
H14C H 0.6330 0.2877 0.1424 0.116 Uiso 1 1 calc R . .
N1S N 0.468(2) 0.5647(10) 0.2998(5) 0.143(10) Uani 1 1 d . . .
C11S C 0.483(2) 0.5260(11) 0.2921(5) 0.075(8) Uiso 1 1 d . . .
C12S C 0.4984(16) 0.4807(8) 0.2847(4) 0.063(7) Uiso 1 1 d . . .
H12D H 0.5620 0.4789 0.2717 0.095 Uiso 1 1 calc R . .
H12F H 0.4337 0.4759 0.2769 0.095 Uiso 1 1 calc R . .
H12G H 0.5109 0.4548 0.3004 0.095 Uiso 1 1 calc R . .
V2 V 0.2912(3) 0.30458(12) 0.27284(6) 0.0413(10) Uani 1 1 d . . .
O2A O 0.3840(9) 0.2462(4) 0.2782(2) 0.038(3) Uani 1 1 d . . .
C21A C 0.3818(14) 0.1981(7) 0.2942(4) 0.036(5) Uiso 1 1 d . . .
C22A C 0.3175(13) 0.1630(7) 0.2889(3) 0.030(5) Uiso 1 1 d . . .
C23A C 0.3252(15) 0.1146(7) 0.3038(4) 0.045(6) Uiso 1 1 d . . .
H23A H 0.2800 0.0925 0.3002 0.053 Uiso 1 1 calc R . .
C24A C 0.3969(14) 0.0974(7) 0.3240(3) 0.033(5) Uiso 1 1 d . . .
C25A C 0.4607(14) 0.1321(7) 0.3288(4) 0.041(5) Uiso 1 1 d . . .
H25A H 0.5083 0.1223 0.3425 0.049 Uiso 1 1 calc R . .
C26A C 0.4570(14) 0.1818(7) 0.3137(3) 0.034(5) Uiso 1 1 d . . .
C27A C 0.5391(14) 0.2138(7) 0.3188(4) 0.044(6) Uiso 1 1 d . . .
H27A H 0.5376 0.2123 0.3382 0.053 Uiso 1 1 calc R . .
H27B H 0.5168 0.2486 0.3105 0.053 Uiso 1 1 calc R . .
C2A1 C 0.4039(15) 0.0421(7) 0.3390(4) 0.047(6) Uiso 1 1 d . . .
C2A2 C 0.4542(17) 0.0080(8) 0.3185(4) 0.079(7) Uiso 1 1 d . . .
H2A1 H 0.5261 0.0169 0.3110 0.119 Uiso 1 1 calc R . .
H2A2 H 0.4062 0.0125 0.3042 0.119 Uiso 1 1 calc R . .
H2A3 H 0.4616 -0.0267 0.3275 0.119 Uiso 1 1 calc R . .
C2A3 C 0.2914(16) 0.0268(8) 0.3505(4) 0.071(7) Uiso 1 1 d . . .
H2A4 H 0.2434 0.0323 0.3361 0.106 Uiso 1 1 calc R . .
H2A5 H 0.2595 0.0468 0.3638 0.106 Uiso 1 1 calc R . .
H2A6 H 0.2998 -0.0083 0.3587 0.106 Uiso 1 1 calc R . .
C2A4 C 0.4771(18) 0.0328(8) 0.3615(4) 0.083(8) Uiso 1 1 d . . .
H2A7 H 0.5490 0.0426 0.3546 0.125 Uiso 1 1 calc R . .
H2A8 H 0.4850 -0.0024 0.3695 0.125 Uiso 1 1 calc R . .
H2A9 H 0.4446 0.0524 0.3750 0.125 Uiso 1 1 calc R . .
C21B C 0.6963(13) 0.2172(6) 0.2811(3) 0.028(5) Uiso 1 1 d . . .
H21B H 0.6499 0.2412 0.2703 0.034 Uiso 1 1 calc R . .
C22B C 0.6566(14) 0.1977(7) 0.3078(4) 0.036(5) Uiso 1 1 d . . .
C23B C 0.7284(15) 0.1627(7) 0.3241(4) 0.047(6) Uiso 1 1 d . . .
H23B H 0.7025 0.1492 0.3417 0.057 Uiso 1 1 calc R . .
C24B C 0.8378(16) 0.1475(7) 0.3145(4) 0.046(6) Uiso 1 1 d . . .
C25B C 0.8690(15) 0.1664(7) 0.2877(4) 0.041(5) Uiso 1 1 d . . .
H25B H 0.9398 0.1549 0.2805 0.050 Uiso 1 1 calc R . .
C26B C 0.8012(15) 0.2018(7) 0.2704(4) 0.039(5) Uiso 1 1 d . . .
C27B C 0.8393(15) 0.2218(7) 0.2414(3) 0.046(6) Uiso 1 1 d . . .
H27C H 0.9200 0.2170 0.2391 0.055 Uiso 1 1 calc R . .
H27D H 0.8147 0.2579 0.2373 0.055 Uiso 1 1 calc R . .
C2B1 C 0.9085(17) 0.1088(8) 0.3336(4) 0.056(6) Uiso 1 1 d . . .
C2B2 C 1.0305(19) 0.1048(9) 0.3213(5) 0.106(9) Uiso 1 1 d . . .
H2B1 H 1.0352 0.0948 0.3039 0.158 Uiso 1 1 calc R . .
H2B2 H 1.0755 0.0801 0.3332 0.158 Uiso 1 1 calc R . .
H2B3 H 1.0568 0.1371 0.3190 0.158 Uiso 1 1 calc R . .
C2B3 C 0.9108(16) 0.1248(8) 0.3608(4) 0.067(7) Uiso 1 1 d . . .
H2B4 H 0.9402 0.1565 0.3579 0.100 Uiso 1 1 calc R . .
H2B5 H 0.9572 0.0995 0.3721 0.100 Uiso 1 1 calc R . .
H2B6 H 0.8366 0.1285 0.3696 0.100 Uiso 1 1 calc R . .
C2B4 C 0.8665(16) 0.0582(7) 0.3379(4) 0.069(7) Uiso 1 1 d . . .
H2B7 H 0.8669 0.0481 0.3207 0.104 Uiso 1 1 calc R . .
H2B8 H 0.7920 0.0607 0.3465 0.104 Uiso 1 1 calc R . .
H2B9 H 0.9139 0.0335 0.3492 0.104 Uiso 1 1 calc R . .
O2C O 0.6337(10) 0.2587(4) 0.2184(2) 0.046(4) Uani 1 1 d . . .
C21C C 0.6925(14) 0.2149(7) 0.2111(3) 0.030(5) Uiso 1 1 d . . .
C22C C 0.7962(15) 0.1967(7) 0.2214(4) 0.046(6) Uiso 1 1 d . . .
C23C C 0.8548(16) 0.1529(7) 0.2143(4) 0.046(6) Uiso 1 1 d . . .
H23C H 0.9236 0.1403 0.2208 0.055 Uiso 1 1 calc R . .
C24C C 0.8108(16) 0.1276(7) 0.1974(4) 0.048(6) Uiso 1 1 d . . .
C25C C 0.7101(15) 0.1471(7) 0.1876(4) 0.044(5) Uiso 1 1 d . . .
H25C H 0.6823 0.1301 0.1761 0.052 Uiso 1 1 calc R . .
C26C C 0.6465(13) 0.1915(6) 0.1940(3) 0.028(5) Uiso 1 1 d . . .
C27C C 0.5321(13) 0.2085(7) 0.1850(4) 0.040(5) Uiso 1 1 d . . .
H27E H 0.5092 0.2433 0.1871 0.048 Uiso 1 1 calc R . .
H27F H 0.5332 0.2070 0.1659 0.048 Uiso 1 1 calc R . .
C2C1 C 0.8774(17) 0.0792(8) 0.1882(4) 0.057(6) Uiso 1 1 d . . .
C2C2 C 0.9672(16) 0.0558(8) 0.2065(4) 0.070(7) Uiso 1 1 d . . .
H2C1 H 0.9348 0.0481 0.2249 0.105 Uiso 1 1 calc R . .
H2C2 H 1.0204 0.0790 0.2054 0.105 Uiso 1 1 calc R . .
H2C3 H 1.0039 0.0252 0.2010 0.105 Uiso 1 1 calc R . .
C2C3 C 0.927(2) 0.0915(10) 0.1597(5) 0.114(10) Uiso 1 1 d . . .
H2C4 H 0.8691 0.1075 0.1482 0.171 Uiso 1 1 calc R . .
H2C5 H 0.9613 0.0610 0.1538 0.171 Uiso 1 1 calc R . .
H2C6 H 0.9814 0.1140 0.1586 0.171 Uiso 1 1 calc R . .
C2C4 C 0.799(2) 0.0381(10) 0.1901(5) 0.119(10) Uiso 1 1 d . . .
H2C7 H 0.7393 0.0513 0.1787 0.179 Uiso 1 1 calc R . .
H2C8 H 0.7679 0.0292 0.2086 0.179 Uiso 1 1 calc R . .
H2C9 H 0.8399 0.0087 0.1843 0.179 Uiso 1 1 calc R . .
C21D C 0.3899(14) 0.1912(7) 0.2243(3) 0.038(5) Uiso 1 1 d . . .
H21D H 0.4020 0.2206 0.2296 0.046 Uiso 1 1 calc R . .
C22D C 0.4506(14) 0.1758(7) 0.2012(4) 0.039(5) Uiso 1 1 d . . .
C23D C 0.4355(14) 0.1307(7) 0.1944(4) 0.038(5) Uiso 1 1 d . . .
H23D H 0.4768 0.1209 0.1792 0.046 Uiso 1 1 calc R . .
C24D C 0.3607(14) 0.0991(6) 0.2095(3) 0.031(5) Uiso 1 1 d . . .
C25D C 0.2995(14) 0.1165(7) 0.2320(3) 0.037(5) Uiso 1 1 d . . .
H25D H 0.2486 0.0968 0.2426 0.045 Uiso 1 1 calc R . .
C26D C 0.3128(15) 0.1622(7) 0.2388(4) 0.045(6) Uiso 1 1 d . . .
C27D C 0.2468(13) 0.1770(7) 0.2647(3) 0.033(5) Uiso 1 1 d . . .
H27G H 0.2229 0.2132 0.2615 0.040 Uiso 1 1 calc R . .
H27H H 0.1809 0.1599 0.2689 0.040 Uiso 1 1 calc R . .
C2D1 C 0.3447(15) 0.0503(7) 0.2002(4) 0.044(5) Uiso 1 1 d . . .
C2D2 C 0.2837(18) 0.0655(8) 0.1751(4) 0.083(8) Uiso 1 1 d . . .
H2D1 H 0.2733 0.0358 0.1686 0.124 Uiso 1 1 calc R . .
H2D2 H 0.3263 0.0865 0.1614 0.124 Uiso 1 1 calc R . .
H2D3 H 0.2124 0.0841 0.1793 0.124 Uiso 1 1 calc R . .
C2D3 C 0.2807(17) 0.0164(8) 0.2226(4) 0.071(7) Uiso 1 1 d . . .
H2D4 H 0.2720 -0.0139 0.2164 0.106 Uiso 1 1 calc R . .
H2D5 H 0.2087 0.0340 0.2270 0.106 Uiso 1 1 calc R . .
H2D6 H 0.3211 0.0077 0.2384 0.106 Uiso 1 1 calc R . .
C2D4 C 0.4610(16) 0.0204(8) 0.1954(4) 0.072(7) Uiso 1 1 d . . .
H2D7 H 0.4534 -0.0101 0.1894 0.108 Uiso 1 1 calc R . .
H2D8 H 0.4964 0.0121 0.2120 0.108 Uiso 1 1 calc R . .
H2D9 H 0.5056 0.0407 0.1818 0.108 Uiso 1 1 calc R . .
N2E N 0.1769(11) 0.2954(5) 0.2920(3) 0.037(4) Uani 1 1 d . . .
C21E C 0.0812(16) 0.2912(7) 0.3109(4) 0.047(6) Uiso 1 1 d . . .
C22E C -0.0011(16) 0.2673(7) 0.3043(4) 0.062(6) Uiso 1 1 d . . .
H22E H 0.0056 0.2560 0.2879 0.074 Uiso 1 1 calc R . .
C23E C -0.0938(16) 0.2603(7) 0.3225(4) 0.052(6) Uiso 1 1 d . . .
H23E H -0.1492 0.2440 0.3181 0.063 Uiso 1 1 calc R . .
C24E C -0.1068(16) 0.2766(7) 0.3469(4) 0.053(6) Uiso 1 1 d . . .
C25E C -0.0242(17) 0.3011(8) 0.3530(5) 0.070(7) Uiso 1 1 d . . .
H25E H -0.0322 0.3137 0.3691 0.084 Uiso 1 1 calc R . .
C26E C 0.0727(16) 0.3069(7) 0.3348(4) 0.057(6) Uiso 1 1 d . . .
H26E H 0.1304 0.3216 0.3394 0.068 Uiso 1 1 calc R . .
C27E C -0.2071(16) 0.2685(8) 0.3666(4) 0.070(7) Uiso 1 1 d . . .
H27I H -0.2727 0.2856 0.3583 0.105 Uiso 1 1 calc R . .
H27J H -0.2002 0.2818 0.3825 0.105 Uiso 1 1 calc R . .
H27K H -0.2127 0.2330 0.3716 0.105 Uiso 1 1 calc R . .
O2F O 0.2639(10) 0.3208(4) 0.2391(2) 0.050(4) Uani 1 1 d . . .
C21F C 0.1803(16) 0.3327(7) 0.2188(4) 0.048(6) Uiso 1 1 d . . .
C22F C 0.1990(16) 0.2914(7) 0.2029(4) 0.067(7) Uiso 1 1 d . . .
H22A H 0.1846 0.2601 0.2145 0.100 Uiso 1 1 calc R . .
H22B H 0.2748 0.2882 0.1950 0.100 Uiso 1 1 calc R . .
H22C H 0.1497 0.2991 0.1887 0.100 Uiso 1 1 calc R . .
C23F C 0.0648(15) 0.3360(7) 0.2334(4) 0.056(6) Uiso 1 1 d . . .
H23F H 0.0541 0.3634 0.2433 0.083 Uiso 1 1 calc R . .
H23G H 0.0563 0.3048 0.2458 0.083 Uiso 1 1 calc R . .
H23H H 0.0107 0.3418 0.2204 0.083 Uiso 1 1 calc R . .
C24F C 0.1981(14) 0.3826(6) 0.2009(3) 0.038(5) Uiso 1 1 d . . .
H24A H 0.1844 0.4088 0.2116 0.057 Uiso 1 1 calc R . .
H24B H 0.1479 0.3900 0.1869 0.057 Uiso 1 1 calc R . .
H24C H 0.2735 0.3809 0.1928 0.057 Uiso 1 1 calc R . .
N2S N 0.7574(15) 0.0371(7) 0.2783(4) 0.078(6) Uani 1 1 d . . .
C21S C 0.687(2) 0.0695(10) 0.2695(5) 0.069(7) Uiso 1 1 d . . .
C22S C 0.6036(15) 0.1048(7) 0.2597(4) 0.052(6) Uiso 1 1 d . . .
H22D H 0.5496 0.0884 0.2535 0.078 Uiso 1 1 calc R . .
H22F H 0.6333 0.1285 0.2450 0.078 Uiso 1 1 calc R . .
H22G H 0.5687 0.1223 0.2739 0.078 Uiso 1 1 calc R . .
V3 V 0.5837(3) 0.23038(11) 0.95255(6) 0.0312(9) Uani 1 1 d . . .
O3A O 0.5221(8) 0.1937(4) 0.9333(2) 0.031(3) Uani 1 1 d . . .
C31A C 0.5541(13) 0.1482(7) 0.9242(3) 0.026(5) Uiso 1 1 d . . .
C32A C 0.6461(14) 0.1420(7) 0.9053(3) 0.034(5) Uiso 1 1 d . . .
C33A C 0.6738(14) 0.0949(6) 0.8978(3) 0.031(5) Uiso 1 1 d . . .
H33A H 0.7364 0.0896 0.8858 0.037 Uiso 1 1 calc R . .
C34A C 0.6114(13) 0.0557(6) 0.9075(3) 0.025(5) Uiso 1 1 d . . .
C35A C 0.5163(14) 0.0643(7) 0.9249(3) 0.034(5) Uiso 1 1 d . . .
H35A H 0.4729 0.0382 0.9308 0.040 Uiso 1 1 calc R . .
C36A C 0.4825(13) 0.1092(6) 0.9338(3) 0.029(5) Uiso 1 1 d . . .
C37A C 0.3728(12) 0.1167(6) 0.9508(3) 0.023(4) Uiso 1 1 d . . .
H37A H 0.3656 0.0866 0.9645 0.028 Uiso 1 1 calc R . .
H37B H 0.3731 0.1447 0.9600 0.028 Uiso 1 1 calc R . .
C3A1 C 0.6346(16) 0.0057(8) 0.8975(4) 0.055(6) Uiso 1 1 d . . .
C3A2 C 0.5476(17) 0.0011(8) 0.8795(4) 0.079(7) Uiso 1 1 d . . .
H3A1 H 0.5469 0.0284 0.8642 0.118 Uiso 1 1 calc R . .
H3A2 H 0.4758 0.0025 0.8896 0.118 Uiso 1 1 calc R . .
H3A3 H 0.5648 -0.0305 0.8732 0.118 Uiso 1 1 calc R . .
C3A3 C 0.7498(14) -0.0009(7) 0.8815(4) 0.054(6) Uiso 1 1 d . . .
H3A4 H 0.8065 0.0011 0.8927 0.080 Uiso 1 1 calc R . .
H3A5 H 0.7526 0.0253 0.8657 0.080 Uiso 1 1 calc R . .
H3A6 H 0.7620 -0.0333 0.8760 0.080 Uiso 1 1 calc R . .
C3A4 C 0.6299(18) -0.0382(8) 0.9206(4) 0.080(7) Uiso 1 1 d . . .
H3A7 H 0.6842 -0.0374 0.9328 0.120 Uiso 1 1 calc R . .
H3A8 H 0.6455 -0.0692 0.9137 0.120 Uiso 1 1 calc R . .
H3A9 H 0.5570 -0.0362 0.9302 0.120 Uiso 1 1 calc R . .
C31B C 0.2285(13) 0.1753(6) 0.9256(3) 0.028(5) Uiso 1 1 d . . .
H31B H 0.2589 0.2021 0.9296 0.034 Uiso 1 1 calc R . .
C32B C 0.2753(13) 0.1271(6) 0.9346(3) 0.028(5) Uiso 1 1 d . . .
C33B C 0.2329(14) 0.0873(7) 0.9278(3) 0.039(5) Uiso 1 1 d . . .
H33B H 0.2638 0.0543 0.9342 0.047 Uiso 1 1 calc R . .
C34B C 0.1451(14) 0.0956(6) 0.9115(3) 0.030(5) Uiso 1 1 d . . .
C35B C 0.0969(13) 0.1452(6) 0.9033(3) 0.029(5) Uiso 1 1 d . . .
H35B H 0.0371 0.1514 0.8927 0.035 Uiso 1 1 calc R . .
C36B C 0.1366(13) 0.1857(6) 0.9106(3) 0.024(5) Uiso 1 1 d . . .
C37B C 0.0881(13) 0.2388(6) 0.8999(3) 0.029(5) Uiso 1 1 d . . .
H37C H 0.0940 0.2601 0.9128 0.035 Uiso 1 1 calc R . .
H37D H 0.0098 0.2396 0.8978 0.035 Uiso 1 1 calc R . .
C3B1 C 0.0992(16) 0.0512(7) 0.9038(4) 0.048(6) Uiso 1 1 d . . .
C3B2 C 0.020(2) 0.0306(11) 0.9262(6) 0.135(11) Uiso 1 1 d . . .
H3B1 H -0.0075 0.0023 0.9217 0.202 Uiso 1 1 calc R . .
H3B2 H -0.0409 0.0563 0.9290 0.202 Uiso 1 1 calc R . .
H3B3 H 0.0573 0.0198 0.9425 0.202 Uiso 1 1 calc R . .
C3B3 C 0.039(2) 0.0655(9) 0.8787(5) 0.109(9) Uiso 1 1 d . . .
H3B4 H 0.0891 0.0790 0.8637 0.163 Uiso 1 1 calc R . .
H3B5 H -0.0231 0.0906 0.8813 0.163 Uiso 1 1 calc R . .
H3B6 H 0.0137 0.0361 0.8749 0.163 Uiso 1 1 calc R . .
C3B4 C 0.188(2) 0.0094(10) 0.8981(6) 0.133(11) Uiso 1 1 d . . .
H3B7 H 0.2400 0.0224 0.8835 0.199 Uiso 1 1 calc R . .
H3B8 H 0.1551 -0.0170 0.8932 0.199 Uiso 1 1 calc R . .
H3B9 H 0.2268 -0.0039 0.9141 0.199 Uiso 1 1 calc R . .
O3C O 0.2823(9) 0.2927(4) 0.8940(2) 0.036(3) Uani 1 1 d . . .
C31C C 0.2449(14) 0.2815(6) 0.8712(3) 0.028(5) Uiso 1 1 d . A .
C32C C 0.1472(13) 0.2595(6) 0.8729(3) 0.020(4) Uiso 1 1 d . . .
C33C C 0.1096(13) 0.2512(6) 0.8496(3) 0.027(5) Uiso 1 1 d . A .
H33C H 0.0453 0.2360 0.8507 0.033 Uiso 1 1 calc R . .
C34C C 0.1683(13) 0.2658(6) 0.8241(3) 0.025(5) Uiso 1 1 d . . .
C35C C 0.2646(15) 0.2878(7) 0.8231(4) 0.046(6) Uiso 1 1 d . A .
H35C H 0.3035 0.2972 0.8063 0.055 Uiso 1 1 calc R . .
C36C C 0.3058(13) 0.2963(6) 0.8464(3) 0.024(5) Uiso 1 1 d . . .
C37C C 0.4193(13) 0.3136(6) 0.8436(4) 0.035(5) Uiso 1 1 d . A .
H37E H 0.4257 0.3295 0.8588 0.042 Uiso 1 1 calc R . .
H37F H 0.4272 0.3387 0.8271 0.042 Uiso 1 1 calc R . .
C3C1 C 0.1269(16) 0.2551(7) 0.7982(4) 0.046(6) Uiso 0.59(3) 1 d P A 1
C3C2 C 0.087(3) 0.3049(13) 0.7813(7) 0.056(13) Uiso 0.59(3) 1 d P A 1
H3C1 H 0.0293 0.3230 0.7917 0.084 Uiso 0.59(3) 1 calc PR A 1
H3C2 H 0.0571 0.2992 0.7655 0.084 Uiso 0.59(3) 1 calc PR A 1
H3C3 H 0.1475 0.3245 0.7758 0.084 Uiso 0.59(3) 1 calc PR A 1
C3C3 C 0.212(3) 0.2253(14) 0.7838(7) 0.050(12) Uiso 0.59(3) 1 d P A 1
H3C4 H 0.2413 0.1958 0.7961 0.075 Uiso 0.59(3) 1 calc PR A 1
H3C5 H 0.2713 0.2451 0.7763 0.075 Uiso 0.59(3) 1 calc PR A 1
H3C6 H 0.1812 0.2150 0.7695 0.075 Uiso 0.59(3) 1 calc PR A 1
C3C4 C 0.023(3) 0.2263(14) 0.8048(7) 0.064(14) Uiso 0.59(3) 1 d P A 1
H3C7 H -0.0317 0.2434 0.8162 0.096 Uiso 0.59(3) 1 calc PR A 1
H3C8 H 0.0449 0.1924 0.8141 0.096 Uiso 0.59(3) 1 calc PR A 1
H3C9 H -0.0069 0.2251 0.7883 0.096 Uiso 0.59(3) 1 calc PR A 1
C3C5 C 0.1269(16) 0.2551(7) 0.7982(4) 0.046(6) Uiso 0.41(3) 1 d P A 2
C3C6 C 0.116(4) 0.1977(17) 0.8014(9) 0.051(18) Uiso 0.41(3) 1 d P A 2
H3CX H 0.0899 0.1917 0.7852 0.076 Uiso 0.41(3) 1 calc PR A 2
H3CY H 0.0645 0.1880 0.8167 0.076 Uiso 0.41(3) 1 calc PR A 2
H3CZ H 0.1877 0.1782 0.8041 0.076 Uiso 0.41(3) 1 calc PR A 2
C3C7 C 0.015(6) 0.284(3) 0.7947(14) 0.12(3) Uiso 0.41(3) 1 d P A 2
H3CA H -0.0119 0.2778 0.7787 0.173 Uiso 0.41(3) 1 calc PR A 2
H3CB H 0.0199 0.3194 0.7929 0.173 Uiso 0.41(3) 1 calc PR A 2
H3CC H -0.0348 0.2733 0.8103 0.173 Uiso 0.41(3) 1 calc PR A 2
C3C8 C 0.203(4) 0.268(2) 0.7723(9) 0.054(18) Uiso 0.41(3) 1 d P A 2
H3CD H 0.1716 0.2603 0.7573 0.082 Uiso 0.41(3) 1 calc PR A 2
H3CE H 0.2751 0.2494 0.7743 0.082 Uiso 0.41(3) 1 calc PR A 2
H3CF H 0.2092 0.3039 0.7689 0.082 Uiso 0.41(3) 1 calc PR A 2
C31D C 0.5682(13) 0.2496(6) 0.8658(3) 0.027(5) Uiso 1 1 d . A .
H31D H 0.5464 0.2621 0.8817 0.033 Uiso 1 1 calc R . .
C32D C 0.5126(13) 0.2698(6) 0.8427(3) 0.025(5) Uiso 1 1 d . . .
C33D C 0.5428(14) 0.2510(6) 0.8191(4) 0.035(5) Uiso 1 1 d . A .
H33D H 0.5065 0.2648 0.8036 0.042 Uiso 1 1 calc R . .
C34D C 0.6251(14) 0.2126(7) 0.8188(3) 0.032(5) Uiso 1 1 d . . .
C35D C 0.6829(14) 0.1918(7) 0.8414(3) 0.040(5) Uiso 1 1 d . A .
H35D H 0.7398 0.1651 0.8406 0.048 Uiso 1 1 calc R . .
C36D C 0.6552(13) 0.2111(6) 0.8651(3) 0.023(4) Uiso 1 1 d . . .
C37D C 0.7069(14) 0.1845(6) 0.8918(3) 0.038(5) Uiso 1 1 d . A .
H37G H 0.7846 0.1721 0.8878 0.045 Uiso 1 1 calc R . .
H37H H 0.7031 0.2086 0.9038 0.045 Uiso 1 1 calc R . .
C3D1 C 0.6589(15) 0.1894(7) 0.7924(4) 0.046(6) Uiso 1 1 d . A .
C3D2 C 0.7767(16) 0.1974(8) 0.7822(4) 0.073(7) Uiso 1 1 d . . .
H3D1 H 0.7980 0.1829 0.7662 0.109 Uiso 1 1 calc R A .
H3D2 H 0.8252 0.1813 0.7960 0.109 Uiso 1 1 calc R . .
H3D3 H 0.7824 0.2329 0.7780 0.109 Uiso 1 1 calc R . .
C3D3 C 0.5822(16) 0.2112(8) 0.7704(4) 0.067(7) Uiso 1 1 d . . .
H3D4 H 0.6064 0.1958 0.7548 0.101 Uiso 1 1 calc R A .
H3D5 H 0.5837 0.2470 0.7655 0.101 Uiso 1 1 calc R . .
H3D6 H 0.5077 0.2045 0.7769 0.101 Uiso 1 1 calc R . .
C3D4 C 0.6517(16) 0.1316(7) 0.7987(4) 0.063(6) Uiso 1 1 d . . .
H3D7 H 0.6734 0.1178 0.7825 0.094 Uiso 1 1 calc R A .
H3D8 H 0.5766 0.1259 0.8052 0.094 Uiso 1 1 calc R . .
H3D9 H 0.7005 0.1155 0.8124 0.094 Uiso 1 1 calc R . .
N3E N 0.6950(11) 0.1958(6) 0.9643(3) 0.040(4) Uani 1 1 d . . .
C31E C 0.7898(14) 0.1657(6) 0.9760(3) 0.029(5) Uiso 1 1 d . . .
C32E C 0.8896(14) 0.1598(6) 0.9598(4) 0.037(5) Uiso 1 1 d . . .
H32E H 0.8944 0.1754 0.9416 0.044 Uiso 1 1 calc R . .
C33E C 0.9814(16) 0.1305(7) 0.9710(4) 0.050(6) Uiso 1 1 d . . .
H33E H 1.0480 0.1271 0.9601 0.061 Uiso 1 1 calc R . .
C34E C 0.9777(16) 0.1072(7) 0.9967(4) 0.045(6) Uiso 1 1 d . . .
C35E C 0.8798(16) 0.1147(7) 1.0126(4) 0.056(6) Uiso 1 1 d . . .
H35E H 0.8770 0.0995 1.0309 0.067 Uiso 1 1 calc R . .
C36E C 0.7845(15) 0.1440(6) 1.0027(3) 0.037(5) Uiso 1 1 d . . .
H36E H 0.7194 0.1485 1.0140 0.044 Uiso 1 1 calc R . .
C37E C 1.0790(14) 0.0755(7) 1.0084(4) 0.051(6) Uiso 1 1 d . . .
H37I H 1.1055 0.0494 0.9979 0.077 Uiso 1 1 calc R . .
H37J H 1.0598 0.0603 1.0268 0.077 Uiso 1 1 calc R . .
H37K H 1.1364 0.0965 1.0077 0.077 Uiso 1 1 calc R . .
O3F O 0.6170(9) 0.2874(4) 0.9330(2) 0.038(3) Uani 1 1 d . . .
C31F C 0.7007(15) 0.3198(7) 0.9227(4) 0.040(5) Uiso 1 1 d . . .
C32F C 0.8101(14) 0.2987(7) 0.9344(4) 0.050(6) Uiso 1 1 d . . .
H32A H 0.7997 0.2944 0.9538 0.075 Uiso 1 1 calc R . .
H32B H 0.8638 0.3216 0.9275 0.075 Uiso 1 1 calc R . .
H32C H 0.8362 0.2665 0.9292 0.075 Uiso 1 1 calc R . .
C33F C 0.6608(15) 0.3714(7) 0.9319(4) 0.054(6) Uiso 1 1 d . . .
H33F H 0.5902 0.3853 0.9251 0.081 Uiso 1 1 calc R . .
H33G H 0.7144 0.3944 0.9248 0.081 Uiso 1 1 calc R . .
H33H H 0.6531 0.3664 0.9513 0.081 Uiso 1 1 calc R . .
C34F C 0.7170(15) 0.3274(7) 0.8923(4) 0.054(6) Uiso 1 1 d . . .
H34A H 0.6472 0.3408 0.8850 0.081 Uiso 1 1 calc R . .
H34B H 0.7440 0.2957 0.8868 0.081 Uiso 1 1 calc R . .
H34C H 0.7700 0.3508 0.8857 0.081 Uiso 1 1 calc R . .
N3S N 0.328(2) 0.0984(9) 0.8277(5) 0.129(9) Uani 1 1 d . . .
C31S C 0.354(2) 0.1220(10) 0.8413(5) 0.071(8) Uiso 1 1 d . . .
C32S C 0.3860(16) 0.1484(7) 0.8604(4) 0.061(6) Uiso 1 1 d . . .
H32D H 0.3846 0.1272 0.8780 0.092 Uiso 1 1 calc R . .
H32F H 0.3350 0.1788 0.8610 0.092 Uiso 1 1 calc R . .
H32G H 0.4598 0.1570 0.8549 0.092 Uiso 1 1 calc R . .
V4 V 0.2432(3) 0.34418(12) 0.91226(6) 0.0396(9) Uani 1 1 d . . .
O4A O 0.2352(9) 0.3263(4) 0.9482(3) 0.043(4) Uani 1 1 d . . .
C41A C 0.1597(15) 0.3420(7) 0.9691(4) 0.040(5) Uiso 1 1 d . . .
C42A C 0.0746(14) 0.3138(7) 0.9821(3) 0.035(5) Uiso 1 1 d . . .
C43A C 0.0023(15) 0.3340(7) 1.0016(4) 0.048(6) Uiso 1 1 d . . .
H43A H -0.0539 0.3155 1.0106 0.058 Uiso 1 1 calc R . .
C44A C 0.0092(16) 0.3800(8) 1.0085(4) 0.052(6) Uiso 1 1 d . . .
C45A C 0.1010(14) 0.4042(7) 0.9980(3) 0.038(5) Uiso 1 1 d . . .
H45A H 0.1120 0.4329 1.0043 0.046 Uiso 1 1 calc R . .
C46A C 0.1783(14) 0.3865(6) 0.9779(3) 0.031(5) Uiso 1 1 d . . .
C47A C 0.2773(13) 0.4142(6) 0.9670(3) 0.031(5) Uiso 1 1 d . . .
H47A H 0.3104 0.4039 0.9502 0.038 Uiso 1 1 calc R . .
H47B H 0.2533 0.4503 0.9632 0.038 Uiso 1 1 calc R . .
C4A1 C -0.068(2) 0.3983(10) 1.0327(5) 0.082(8) Uiso 1 1 d . . .
C4A2 C -0.139(2) 0.3606(10) 1.0487(5) 0.123(10) Uiso 1 1 d . . .
H4A1 H -0.1475 0.3363 1.0379 0.184 Uiso 1 1 calc R . .
H4A2 H -0.2104 0.3776 1.0539 0.184 Uiso 1 1 calc R . .
H4A3 H -0.1039 0.3435 1.0647 0.184 Uiso 1 1 calc R . .
C4A3 C -0.162(2) 0.4342(11) 1.0166(6) 0.150(12) Uiso 1 1 d . . .
H4A4 H -0.2009 0.4146 1.0078 0.225 Uiso 1 1 calc R . .
H4A5 H -0.1293 0.4594 1.0032 0.225 Uiso 1 1 calc R . .
H4A6 H -0.2139 0.4505 1.0290 0.225 Uiso 1 1 calc R . .
C4A4 C -0.030(3) 0.4343(15) 1.0446(8) 0.219(19) Uiso 1 1 d . . .
H4A7 H -0.0826 0.4426 1.0592 0.328 Uiso 1 1 calc R . .
H4A8 H -0.0208 0.4643 1.0313 0.328 Uiso 1 1 calc R . .
H4A9 H 0.0408 0.4207 1.0516 0.328 Uiso 1 1 calc R . .
C41B C 0.4487(13) 0.3627(6) 0.9868(3) 0.027(5) Uiso 1 1 d . . .
H41B H 0.4539 0.3439 0.9731 0.032 Uiso 1 1 calc R . .
C42B C 0.3620(14) 0.4028(6) 0.9875(3) 0.030(5) Uiso 1 1 d . . .
C43B C 0.3613(13) 0.4314(6) 1.0067(3) 0.025(5) Uiso 1 1 d . . .
H43B H 0.3067 0.4592 1.0068 0.030 Uiso 1 1 calc R . .
C44B C 0.4381(14) 0.4217(7) 1.0264(3) 0.032(5) Uiso 1 1 d . . .
C45B C 0.5171(13) 0.3817(6) 1.0250(3) 0.028(5) Uiso 1 1 d . . .
H45B H 0.5690 0.3749 1.0378 0.034 Uiso 1 1 calc R . .
C46B C 0.5283(13) 0.3497(6) 1.0060(3) 0.027(5) Uiso 1 1 d . . .
C47B C 0.6129(14) 0.3047(6) 1.0064(3) 0.036(5) Uiso 1 1 d . . .
H47C H 0.6769 0.3109 1.0144 0.043 Uiso 1 1 calc R . .
H47D H 0.6371 0.3013 0.9878 0.043 Uiso 1 1 calc R . .
C4B1 C 0.4301(15) 0.4528(7) 1.0484(4) 0.041(5) Uiso 1 1 d . . .
C4B2 C 0.5408(17) 0.4577(8) 1.0573(5) 0.086(8) Uiso 1 1 d . . .
H4B1 H 0.5293 0.4772 1.0715 0.129 Uiso 1 1 calc R . .
H4B2 H 0.5853 0.4744 1.0422 0.129 Uiso 1 1 calc R . .
H4B3 H 0.5783 0.4247 1.0639 0.129 Uiso 1 1 calc R . .
C4B3 C 0.3576(16) 0.4295(8) 1.0730(4) 0.071(7) Uiso 1 1 d . . .
H4B4 H 0.2864 0.4264 1.0676 0.106 Uiso 1 1 calc R . .
H4B5 H 0.3476 0.4507 1.0865 0.106 Uiso 1 1 calc R . .
H4B6 H 0.3931 0.3966 1.0806 0.106 Uiso 1 1 calc R . .
C4B4 C 0.3808(18) 0.5076(8) 1.0394(4) 0.083(8) Uiso 1 1 d . . .
H4B7 H 0.3086 0.5086 1.0334 0.125 Uiso 1 1 calc R . .
H4B8 H 0.4287 0.5235 1.0247 0.125 Uiso 1 1 calc R . .
H4B9 H 0.3742 0.5252 1.0543 0.125 Uiso 1 1 calc R . .
O4C O 0.4989(9) 0.2413(4) 0.9828(2) 0.036(3) Uani 1 1 d . . .
C41C C 0.5175(12) 0.2269(6) 1.0095(3) 0.018(4) Uiso 1 1 d . . .
C42C C 0.5786(13) 0.2545(6) 1.0215(3) 0.023(5) Uiso 1 1 d . . .
C43C C 0.5987(13) 0.2394(6) 1.0484(3) 0.029(5) Uiso 1 1 d . . .
H43C H 0.6344 0.2599 1.0564 0.035 Uiso 1 1 calc R . .
C44C C 0.5676(14) 0.1945(7) 1.0643(4) 0.036(5) Uiso 1 1 d . . .
C45C C 0.5052(14) 0.1688(7) 1.0512(4) 0.042(5) Uiso 1 1 d . . .
H45C H 0.4763 0.1404 1.0614 0.050 Uiso 1 1 calc R . .
C46C C 0.4847(13) 0.1818(6) 1.0255(3) 0.026(5) Uiso 1 1 d . . .
C47C C 0.4124(12) 0.1529(6) 1.0131(3) 0.026(5) Uiso 1 1 d . . .
H47E H 0.4243 0.1174 1.0215 0.032 Uiso 1 1 calc R . .
H47F H 0.4362 0.1554 0.9939 0.032 Uiso 1 1 calc R . .
C4C1 C 0.5912(15) 0.1754(7) 1.0940(4) 0.042(5) Uiso 1 1 d . . .
C4C2 C 0.6527(16) 0.2109(8) 1.1044(4) 0.071(7) Uiso 1 1 d . . .
H4C1 H 0.6666 0.1975 1.1230 0.106 Uiso 1 1 calc R . .
H4C2 H 0.6084 0.2434 1.1034 0.106 Uiso 1 1 calc R . .
H4C3 H 0.7222 0.2145 1.0936 0.106 Uiso 1 1 calc R . .
C4C3 C 0.4802(17) 0.1701(8) 1.1112(4) 0.077(7) Uiso 1 1 d . . .
H4C4 H 0.4937 0.1575 1.1298 0.116 Uiso 1 1 calc R . .
H4C5 H 0.4416 0.1470 1.1048 0.116 Uiso 1 1 calc R . .
H4C6 H 0.4355 0.2025 1.1097 0.116 Uiso 1 1 calc R . .
C4C4 C 0.6596(16) 0.1240(7) 1.0961(4) 0.064(7) Uiso 1 1 d . . .
H4C7 H 0.6746 0.1113 1.1147 0.097 Uiso 1 1 calc R . .
H4C8 H 0.7287 0.1268 1.0850 0.097 Uiso 1 1 calc R . .
H4C9 H 0.6192 0.1012 1.0901 0.097 Uiso 1 1 calc R . .
C41D C 0.2375(14) 0.2051(6) 0.9958(3) 0.030(5) Uiso 1 1 d . . .
H41D H 0.2783 0.2150 0.9793 0.037 Uiso 1 1 calc R . .
C42D C 0.2881(13) 0.1716(6) 1.0164(3) 0.026(5) Uiso 1 1 d . . .
C43D C 0.2344(14) 0.1608(6) 1.0418(3) 0.035(5) Uiso 1 1 d . . .
H43D H 0.2715 0.1402 1.0558 0.042 Uiso 1 1 calc R . .
C44D C 0.1195(16) 0.1819(7) 1.0465(4) 0.047(6) Uiso 1 1 d . . .
C45D C 0.0690(16) 0.2104(7) 1.0251(4) 0.046(6) Uiso 1 1 d . . .
H45D H -0.0068 0.2216 1.0273 0.055 Uiso 1 1 calc R . .
C46D C 0.1280(14) 0.2237(7) 0.9995(3) 0.034(5) Uiso 1 1 d . . .
C47D C 0.0715(15) 0.2611(6) 0.9779(4) 0.042(5) Uiso 1 1 d . . .
H47G H -0.0052 0.2551 0.9784 0.050 Uiso 1 1 calc R . .
H47H H 0.1084 0.2570 0.9602 0.050 Uiso 1 1 calc R . .
C4D1 C 0.0605(19) 0.1685(9) 1.0760(4) 0.067(7) Uiso 1 1 d . . .
C4D2 C -0.041(3) 0.2028(14) 1.0789(7) 0.204(17) Uiso 1 1 d . . .
H4D1 H -0.0882 0.2013 1.0653 0.306 Uiso 1 1 calc R . .
H4D2 H -0.0230 0.2366 1.0769 0.306 Uiso 1 1 calc R . .
H4D3 H -0.0786 0.1932 1.0966 0.306 Uiso 1 1 calc R . .
C4D3 C 0.1333(19) 0.1671(9) 1.0966(5) 0.092(8) Uiso 1 1 d . . .
H4D4 H 0.1996 0.1442 1.0938 0.138 Uiso 1 1 calc R . .
H4D5 H 0.0961 0.1558 1.1141 0.138 Uiso 1 1 calc R . .
H4D6 H 0.1528 0.2003 1.0958 0.138 Uiso 1 1 calc R . .
C4D4 C 0.022(2) 0.1176(11) 1.0783(6) 0.140(12) Uiso 1 1 d . . .
H4D7 H -0.0278 0.1193 1.0646 0.211 Uiso 1 1 calc R . .
H4D8 H -0.0162 0.1083 1.0959 0.211 Uiso 1 1 calc R . .
H4D9 H 0.0851 0.0928 1.0758 0.211 Uiso 1 1 calc R . .
N4E N 0.1179(12) 0.3716(5) 0.9027(3) 0.036(4) Uani 1 1 d . . .
C41E C 0.0253(15) 0.3972(7) 0.8907(4) 0.031(5) Uiso 1 1 d . . .
C42E C -0.0491(15) 0.4303(7) 0.9033(4) 0.045(6) Uiso 1 1 d . . .
H42E H -0.0376 0.4347 0.9205 0.055 Uiso 1 1 calc R . .
C43E C -0.1388(16) 0.4568(7) 0.8912(4) 0.048(6) Uiso 1 1 d . . .
H43E H -0.1902 0.4775 0.9006 0.058 Uiso 1 1 calc R . .
C44E C -0.1545(17) 0.4533(8) 0.8650(4) 0.058(6) Uiso 1 1 d . . .
C45E C -0.0791(16) 0.4190(7) 0.8526(4) 0.053(6) Uiso 1 1 d . . .
H45E H -0.0899 0.4150 0.8352 0.064 Uiso 1 1 calc R . .
C46E C 0.0084(15) 0.3916(7) 0.8647(4) 0.044(6) Uiso 1 1 d . . .
H46E H 0.0572 0.3692 0.8558 0.053 Uiso 1 1 calc R . .
C47E C -0.2509(17) 0.4849(8) 0.8503(4) 0.080(7) Uiso 1 1 d . . .
H47I H -0.3142 0.4898 0.8632 0.120 Uiso 1 1 calc R . .
H47J H -0.2699 0.4676 0.8370 0.120 Uiso 1 1 calc R . .
H47K H -0.2293 0.5171 0.8415 0.120 Uiso 1 1 calc R . .
O4F O 0.3322(10) 0.3909(4) 0.9008(2) 0.047(4) Uani 1 1 d . . .
C41F C 0.3290(14) 0.4410(7) 0.8845(4) 0.034(5) Uiso 1 1 d . . .
C42F C 0.4498(15) 0.4530(7) 0.8808(4) 0.059(6) Uiso 1 1 d . . .
H42A H 0.4752 0.4517 0.8982 0.089 Uiso 1 1 calc R . .
H42B H 0.4531 0.4862 0.8701 0.089 Uiso 1 1 calc R . .
H42C H 0.4964 0.4286 0.8717 0.089 Uiso 1 1 calc R . .
C43F C 0.2562(15) 0.4788(7) 0.8992(4) 0.051(6) Uiso 1 1 d . . .
H43F H 0.2835 0.4776 0.9164 0.077 Uiso 1 1 calc R . .
H43G H 0.1812 0.4707 0.9020 0.077 Uiso 1 1 calc R . .
H43H H 0.2575 0.5122 0.8886 0.077 Uiso 1 1 calc R . .
C44F C 0.2888(15) 0.4423(7) 0.8568(4) 0.053(6) Uiso 1 1 d . . .
H44A H 0.3361 0.4179 0.8479 0.079 Uiso 1 1 calc R . .
H44B H 0.2911 0.4754 0.8460 0.079 Uiso 1 1 calc R . .
H44C H 0.2137 0.4343 0.8592 0.079 Uiso 1 1 calc R . .
N4S N 0.258(2) 0.2944(10) 1.0926(6) 0.154(10) Uiso 1 1 d . . .
C41S C 0.259(2) 0.2952(9) 1.0693(6) 0.085(8) Uiso 1 1 d . . .
C42S C 0.2698(15) 0.2967(7) 1.0413(4) 0.050(6) Uiso 1 1 d . . .
H42D H 0.1986 0.3080 1.0343 0.076 Uiso 1 1 calc R . .
H42F H 0.2966 0.2635 1.0376 0.076 Uiso 1 1 calc R . .
H42G H 0.3216 0.3197 1.0327 0.076 Uiso 1 1 calc R . .
V5 V 0.4064(3) 0.25134(13) 0.56972(7) 0.0468(10) Uani 1 1 d . . .
O5A O 0.3480(9) 0.2779(4) 0.5385(2) 0.039(3) Uani 1 1 d . . .
C51A C 0.3776(15) 0.3164(7) 0.5199(4) 0.039(5) Uiso 1 1 d . . .
C52A C 0.4609(14) 0.3099(7) 0.4988(4) 0.039(5) Uiso 1 1 d . . .
C53A C 0.4845(15) 0.3516(7) 0.4772(4) 0.047(6) Uiso 1 1 d . . .
H53A H 0.5408 0.3464 0.4636 0.056 Uiso 1 1 calc R . .
C54A C 0.4241(16) 0.3994(8) 0.4765(4) 0.050(6) Uiso 1 1 d . . .
C55A C 0.3395(16) 0.4050(8) 0.4973(4) 0.058(6) Uiso 1 1 d . . .
H55A H 0.3008 0.4369 0.4980 0.070 Uiso 1 1 calc R . .
C56A C 0.3118(15) 0.3650(7) 0.5167(4) 0.047(6) Uiso 1 1 d . . .
C57A C 0.2100(14) 0.3745(7) 0.5377(4) 0.046(6) Uiso 1 1 d . . .
H57A H 0.2235 0.3543 0.5553 0.055 Uiso 1 1 calc R . .
H57B H 0.1971 0.4099 0.5393 0.055 Uiso 1 1 calc R . .
C5A1 C 0.447(2) 0.4444(9) 0.4532(5) 0.082(8) Uiso 1 1 d . . .
C5A2 C 0.3404(19) 0.4705(9) 0.4426(5) 0.102(9) Uiso 1 1 d . . .
H5A1 H 0.2890 0.4791 0.4574 0.152 Uiso 1 1 calc R . .
H5A2 H 0.3094 0.4484 0.4336 0.152 Uiso 1 1 calc R . .
H5A3 H 0.3541 0.5007 0.4299 0.152 Uiso 1 1 calc R . .
C5A3 C 0.497(2) 0.4831(9) 0.4661(5) 0.109(9) Uiso 1 1 d . . .
H5A4 H 0.5658 0.4674 0.4733 0.164 Uiso 1 1 calc R . .
H5A5 H 0.4453 0.4935 0.4804 0.164 Uiso 1 1 calc R . .
H5A6 H 0.5107 0.5121 0.4524 0.164 Uiso 1 1 calc R . .
C5A4 C 0.531(2) 0.4297(10) 0.4321(5) 0.119(10) Uiso 1 1 d . . .
H5A7 H 0.5976 0.4138 0.4401 0.178 Uiso 1 1 calc R . .
H5A8 H 0.5461 0.4592 0.4190 0.178 Uiso 1 1 calc R . .
H5A9 H 0.5029 0.4065 0.4233 0.178 Uiso 1 1 calc R . .
C51B C 0.0761(14) 0.3108(7) 0.5371(3) 0.035(5) Uiso 1 1 d . . .
H51B H 0.1162 0.2874 0.5497 0.042 Uiso 1 1 calc R . .
C52B C 0.1092(15) 0.3597(7) 0.5272(4) 0.041(5) Uiso 1 1 d . . .
C53B C 0.0566(15) 0.3937(8) 0.5078(4) 0.052(6) Uiso 1 1 d . . .
H53B H 0.0801 0.4253 0.5014 0.063 Uiso 1 1 calc R . .
C54B C -0.0328(16) 0.3800(8) 0.4978(4) 0.054(6) Uiso 1 1 d . . .
C55B C -0.0701(16) 0.3336(7) 0.5078(4) 0.050(6) Uiso 1 1 d . . .
H55B H -0.1315 0.3254 0.5010 0.061 Uiso 1 1 calc R . .
C56B C -0.0159(14) 0.2990(7) 0.5279(3) 0.033(5) Uiso 1 1 d . . .
C57B C -0.0489(16) 0.2477(7) 0.5363(4) 0.052(6) Uiso 1 1 d . . .
H57C H -0.1295 0.2502 0.5373 0.063 Uiso 1 1 calc R . .
H57D H -0.0266 0.2338 0.5544 0.063 Uiso 1 1 calc R . .
C5B1 C -0.092(2) 0.4165(10) 0.4744(5) 0.091(8) Uiso 1 1 d . . .
C5B2 C -0.191(3) 0.3961(13) 0.4664(7) 0.189(16) Uiso 1 1 d . . .
H5B1 H -0.2451 0.3910 0.4817 0.283 Uiso 1 1 calc R . .
H5B2 H -0.1656 0.3645 0.4605 0.283 Uiso 1 1 calc R . .
H5B3 H -0.2234 0.4200 0.4518 0.283 Uiso 1 1 calc R . .
C5B3 C -0.021(3) 0.4298(14) 0.4530(8) 0.213(18) Uiso 1 1 d . . .
H5B4 H -0.0603 0.4522 0.4390 0.320 Uiso 1 1 calc R . .
H5B5 H 0.0141 0.4001 0.4462 0.320 Uiso 1 1 calc R . .
H5B6 H 0.0347 0.4465 0.4582 0.320 Uiso 1 1 calc R . .
C5B4 C -0.155(2) 0.4617(11) 0.4838(6) 0.139(12) Uiso 1 1 d . . .
H5B7 H -0.2043 0.4514 0.4996 0.208 Uiso 1 1 calc R . .
H5B8 H -0.1976 0.4815 0.4697 0.208 Uiso 1 1 calc R . .
H5B9 H -0.1037 0.4817 0.4884 0.208 Uiso 1 1 calc R . .
O5C O 0.1522(10) 0.1746(5) 0.5441(2) 0.053(4) Uani 1 1 d . . .
C51C C 0.1030(15) 0.1819(7) 0.5200(4) 0.041(5) Uiso 1 1 d . . .
C52C C 0.0005(14) 0.2114(7) 0.5177(3) 0.035(5) Uiso 1 1 d . . .
C53C C -0.0537(17) 0.2128(8) 0.4941(4) 0.063(7) Uiso 1 1 d . . .
H53C H -0.1229 0.2321 0.4922 0.076 Uiso 1 1 calc R . .
C54C C -0.0083(16) 0.1867(7) 0.4738(4) 0.046(6) Uiso 1 1 d . . .
C55C C 0.0932(16) 0.1593(7) 0.4766(4) 0.057(6) Uiso 1 1 d . . .
H55C H 0.1256 0.1416 0.4631 0.068 Uiso 1 1 calc R . .
C56C C 0.1498(15) 0.1568(7) 0.4992(4) 0.043(5) Uiso 1 1 d . . .
C57C C 0.2649(14) 0.1321(7) 0.4992(4) 0.046(6) Uiso 1 1 d . . .
H57E H 0.2700 0.1021 0.4912 0.055 Uiso 1 1 calc R . .
H57F H 0.2822 0.1211 0.5179 0.055 Uiso 1 1 calc R . .
C5C1 C -0.073(2) 0.1876(10) 0.4490(5) 0.091(8) Uiso 1 1 d . . .
C5C2 C -0.180(2) 0.2175(10) 0.4498(5) 0.119(10) Uiso 1 1 d . . .
H5C1 H -0.1725 0.2508 0.4523 0.178 Uiso 1 1 calc R . .
H5C2 H -0.2281 0.2019 0.4645 0.178 Uiso 1 1 calc R . .
H5C3 H -0.2121 0.2198 0.4330 0.178 Uiso 1 1 calc R . .
C5C3 C -0.006(2) 0.2141(11) 0.4231(6) 0.148(12) Uiso 1 1 d . . .
H5C4 H 0.0682 0.1962 0.4214 0.221 Uiso 1 1 calc R . .
H5C5 H -0.0011 0.2483 0.4247 0.221 Uiso 1 1 calc R . .
H5C6 H -0.0426 0.2140 0.4074 0.221 Uiso 1 1 calc R . .
C5C4 C -0.073(2) 0.1352(11) 0.4444(6) 0.152(13) Uiso 1 1 d . . .
H5C7 H 0.0018 0.1180 0.4440 0.228 Uiso 1 1 calc R . .
H5C8 H -0.1020 0.1365 0.4273 0.228 Uiso 1 1 calc R . .
H5C9 H -0.1186 0.1173 0.4587 0.228 Uiso 1 1 calc R . .
C51D C 0.3995(14) 0.1942(6) 0.4976(4) 0.040(5) Uiso 1 1 d . . .
H51D H 0.3784 0.1931 0.5160 0.048 Uiso 1 1 calc R . .
C52D C 0.3542(14) 0.1647(7) 0.4839(4) 0.036(5) Uiso 1 1 d . . .
C53D C 0.3792(15) 0.1681(7) 0.4561(4) 0.047(6) Uiso 1 1 d . . .
H53D H 0.3476 0.1478 0.4471 0.056 Uiso 1 1 calc R . .
C54D C 0.4500(16) 0.2009(7) 0.4417(4) 0.052(6) Uiso 1 1 d . . .
C55D C 0.4969(14) 0.2290(7) 0.4566(4) 0.042(5) Uiso 1 1 d . . .
H55D H 0.5452 0.2514 0.4474 0.051 Uiso 1 1 calc R . .
C56D C 0.4751(16) 0.2254(7) 0.4848(4) 0.051(6) Uiso 1 1 d . . .
C57D C 0.5302(14) 0.2590(7) 0.4982(4) 0.045(6) Uiso 1 1 d . . .
H57G H 0.6023 0.2642 0.4884 0.054 Uiso 1 1 calc R . .
H57H H 0.5425 0.2422 0.5166 0.054 Uiso 1 1 calc R . .
C5D1 C 0.4763(17) 0.2042(8) 0.4114(4) 0.059(6) Uiso 1 1 d . . .
C5D2 C 0.538(2) 0.1552(9) 0.4057(5) 0.109(9) Uiso 1 1 d . . .
H5D1 H 0.5542 0.1574 0.3865 0.163 Uiso 1 1 calc R . .
H5D2 H 0.4923 0.1286 0.4126 0.163 Uiso 1 1 calc R . .
H5D3 H 0.6057 0.1479 0.4144 0.163 Uiso 1 1 calc R . .
C5D3 C 0.3683(19) 0.2168(9) 0.3970(5) 0.100(9) Uiso 1 1 d . . .
H5D4 H 0.3862 0.2181 0.3778 0.150 Uiso 1 1 calc R . .
H5D5 H 0.3305 0.2489 0.4001 0.150 Uiso 1 1 calc R . .
H5D6 H 0.3208 0.1911 0.4039 0.150 Uiso 1 1 calc R . .
C5D4 C 0.5434(17) 0.2465(8) 0.3982(4) 0.080(8) Uiso 1 1 d . . .
H5D7 H 0.5585 0.2460 0.3792 0.121 Uiso 1 1 calc R . .
H5D8 H 0.6124 0.2419 0.4064 0.121 Uiso 1 1 calc R . .
H5D9 H 0.5021 0.2783 0.4008 0.121 Uiso 1 1 calc R . .
N5E N 0.5040(12) 0.2882(6) 0.5702(3) 0.044(4) Uani 1 1 d . . .
C51E C 0.5859(16) 0.3186(7) 0.5687(4) 0.043(5) Uiso 1 1 d . . .
C52E C 0.6635(18) 0.3052(8) 0.5875(5) 0.073(7) Uiso 1 1 d . . .
H52E H 0.6581 0.2771 0.6013 0.087 Uiso 1 1 calc R . .
C53E C 0.7505(18) 0.3343(8) 0.5856(4) 0.072(7) Uiso 1 1 d . . .
H53E H 0.8055 0.3243 0.5976 0.086 Uiso 1 1 calc R . .
C54E C 0.7560(15) 0.3776(7) 0.5663(4) 0.038(5) Uiso 1 1 d . . .
C55E C 0.6742(16) 0.3902(8) 0.5480(4) 0.062(6) Uiso 1 1 d . . .
H55E H 0.6759 0.4189 0.5346 0.074 Uiso 1 1 calc R . .
C56E C 0.5919(17) 0.3604(8) 0.5498(4) 0.061(6) Uiso 1 1 d . . .
H56E H 0.5381 0.3695 0.5375 0.073 Uiso 1 1 calc R . .
C57E C 0.8499(16) 0.4089(7) 0.5653(4) 0.066(7) Uiso 1 1 d . . .
H57I H 0.8873 0.3980 0.5816 0.099 Uiso 1 1 calc R . .
H57J H 0.8201 0.4439 0.5638 0.099 Uiso 1 1 calc R . .
H57K H 0.9018 0.4045 0.5499 0.099 Uiso 1 1 calc R . .
O5F O 0.4689(9) 0.1885(4) 0.5699(2) 0.047(4) Uani 1 1 d . . .
C51F C 0.5739(15) 0.1526(7) 0.5700(4) 0.035(5) Uiso 1 1 d . . .
C52F C 0.6714(16) 0.1814(8) 0.5661(4) 0.070(7) Uiso 1 1 d . . .
H52A H 0.6717 0.2038 0.5488 0.105 Uiso 1 1 calc R . .
H52B H 0.7389 0.1583 0.5668 0.105 Uiso 1 1 calc R . .
H52C H 0.6661 0.2009 0.5803 0.105 Uiso 1 1 calc R . .
C53F C 0.5682(18) 0.1157(8) 0.5956(4) 0.083(8) Uiso 1 1 d . . .
H53F H 0.5699 0.1326 0.6105 0.124 Uiso 1 1 calc R . .
H53G H 0.6306 0.0897 0.5954 0.124 Uiso 1 1 calc R . .
H53H H 0.5003 0.1009 0.5977 0.124 Uiso 1 1 calc R . .
C54F C 0.5749(17) 0.1275(8) 0.5450(4) 0.074(7) Uiso 1 1 d . . .
H54A H 0.5812 0.1525 0.5287 0.111 Uiso 1 1 calc R . .
H54B H 0.5071 0.1130 0.5459 0.111 Uiso 1 1 calc R . .
H54C H 0.6371 0.1013 0.5448 0.111 Uiso 1 1 calc R . .
N5S N 0.295(3) 0.3469(11) 0.4188(5) 0.183(14) Uani 1 1 d . . .
C51S C 0.254(3) 0.3256(13) 0.4391(8) 0.130(12) Uiso 1 1 d . . .
C52S C 0.2086(19) 0.2979(9) 0.4637(5) 0.088(8) Uiso 1 1 d . . .
H52D H 0.2523 0.2654 0.4677 0.132 Uiso 1 1 calc R . .
H52F H 0.1333 0.2935 0.4619 0.132 Uiso 1 1 calc R . .
H52G H 0.2095 0.3161 0.4781 0.132 Uiso 1 1 calc R . .
V6 V 0.1490(3) 0.11943(13) 0.57139(6) 0.0489(10) Uani 1 1 d . . .
O6A O 0.1365(9) 0.1355(4) 0.6045(2) 0.041(3) Uani 1 1 d . . .
C61A C 0.0733(15) 0.1174(7) 0.6288(4) 0.037(5) Uiso 1 1 d . B .
C62A C -0.0399(14) 0.1320(6) 0.6343(3) 0.031(5) Uiso 1 1 d . . .
C63A C -0.0872(15) 0.1150(7) 0.6594(4) 0.042(5) Uiso 1 1 d . B .
H63A H -0.1619 0.1264 0.6633 0.050 Uiso 1 1 calc R . .
C64A C -0.0334(17) 0.0822(8) 0.6793(4) 0.057(6) Uiso 1 1 d . . .
C65A C 0.0794(15) 0.0672(7) 0.6740(4) 0.045(6) Uiso 1 1 d . B .
H65A H 0.1189 0.0455 0.6872 0.054 Uiso 1 1 calc R . .
C66A C 0.1350(15) 0.0851(7) 0.6481(4) 0.038(5) Uiso 1 1 d . . .
C67A C 0.2580(13) 0.0698(7) 0.6455(4) 0.039(5) Uiso 1 1 d . B .
H67A H 0.2847 0.0738 0.6264 0.047 Uiso 1 1 calc R . .
H67B H 0.2740 0.0343 0.6535 0.047 Uiso 1 1 calc R . .
C6A1 C -0.0993(17) 0.0644(8) 0.7068(4) 0.057(6) Uiso 0.61(3) 1 d P B 1
C6A2 C -0.159(3) 0.1126(12) 0.7177(6) 0.055(12) Uiso 0.61(3) 1 d P B 1
H6A1 H -0.2010 0.1025 0.7347 0.082 Uiso 0.61(3) 1 calc PR B 1
H6A2 H -0.2077 0.1320 0.7048 0.082 Uiso 0.61(3) 1 calc PR B 1
H6A3 H -0.1039 0.1328 0.7202 0.082 Uiso 0.61(3) 1 calc PR B 1
C6A3 C -0.026(2) 0.0369(14) 0.7276(6) 0.052(11) Uiso 0.61(3) 1 d P B 1
H6A4 H -0.0709 0.0267 0.7443 0.078 Uiso 0.61(3) 1 calc PR B 1
H6A5 H 0.0247 0.0585 0.7306 0.078 Uiso 0.61(3) 1 calc PR B 1
H6A6 H 0.0144 0.0075 0.7216 0.078 Uiso 0.61(3) 1 calc PR B 1
C6A4 C -0.185(3) 0.0317(11) 0.7020(6) 0.048(12) Uiso 0.61(3) 1 d P B 1
H6A7 H -0.2275 0.0207 0.7188 0.071 Uiso 0.61(3) 1 calc PR B 1
H6A8 H -0.1469 0.0027 0.6951 0.071 Uiso 0.61(3) 1 calc PR B 1
H6A9 H -0.2339 0.0512 0.6891 0.071 Uiso 0.61(3) 1 calc PR B 1
C6A5 C -0.0993(17) 0.0644(8) 0.7068(4) 0.057(6) Uiso 0.39(3) 1 d P B 2
C6A6 C -0.085(4) 0.0060(17) 0.7115(10) 0.048(19) Uiso 0.39(3) 1 d P B 2
H6AX H -0.1261 -0.0067 0.7283 0.072 Uiso 0.39(3) 1 calc PR B 2
H6AY H -0.0079 -0.0069 0.7123 0.072 Uiso 0.39(3) 1 calc PR B 2
H6AZ H -0.1133 -0.0047 0.6969 0.072 Uiso 0.39(3) 1 calc PR B 2
C6A7 C -0.210(4) 0.0880(18) 0.7119(9) 0.040(17) Uiso 0.39(3) 1 d P B 2
H6AA H -0.2399 0.0737 0.7298 0.060 Uiso 0.39(3) 1 calc PR B 2
H6AB H -0.2557 0.0823 0.6988 0.060 Uiso 0.39(3) 1 calc PR B 2
H6AC H -0.2101 0.1237 0.7106 0.060 Uiso 0.39(3) 1 calc PR B 2
C6A8 C -0.033(5) 0.073(3) 0.7327(11) 0.08(2) Uiso 0.39(3) 1 d P B 2
H6AD H -0.0755 0.0628 0.7496 0.115 Uiso 0.39(3) 1 calc PR B 2
H6AE H -0.0257 0.1087 0.7307 0.115 Uiso 0.39(3) 1 calc PR B 2
H6AF H 0.0393 0.0541 0.7326 0.115 Uiso 0.39(3) 1 calc PR B 2
C61B C 0.3642(13) 0.1428(6) 0.6436(4) 0.037(5) Uiso 1 1 d . B .
H61B H 0.3554 0.1509 0.6252 0.045 Uiso 1 1 calc R . .
C62B C 0.3208(15) 0.1013(7) 0.6595(4) 0.042(5) Uiso 1 1 d . . .
C63B C 0.3320(15) 0.0882(7) 0.6867(4) 0.052(6) Uiso 1 1 d . B .
H63B H 0.3042 0.0596 0.6969 0.063 Uiso 1 1 calc R . .
C64B C 0.3856(15) 0.1184(7) 0.6986(4) 0.045(6) Uiso 1 1 d . . .
C65B C 0.4340(14) 0.1593(6) 0.6829(3) 0.035(5) Uiso 1 1 d . B .
H65B H 0.4748 0.1777 0.6909 0.042 Uiso 1 1 calc R . .
C66B C 0.4216(14) 0.1726(6) 0.6555(3) 0.033(5) Uiso 1 1 d . . .
C67B C 0.4616(15) 0.2212(7) 0.6384(4) 0.047(6) Uiso 1 1 d . B .
H67C H 0.5290 0.2276 0.6449 0.056 Uiso 1 1 calc R . .
H67D H 0.4782 0.2173 0.6196 0.056 Uiso 1 1 calc R . .
C6B1 C 0.3990(17) 0.1050(8) 0.7290(4) 0.056(6) Uiso 1 1 d . B .
C6B2 C 0.5184(18) 0.0938(9) 0.7348(5) 0.095(8) Uiso 1 1 d . . .
H6B1 H 0.5525 0.0645 0.7276 0.142 Uiso 1 1 calc R B .
H6B2 H 0.5230 0.0875 0.7541 0.142 Uiso 1 1 calc R . .
H6B3 H 0.5564 0.1223 0.7265 0.142 Uiso 1 1 calc R . .
C6B3 C 0.341(2) 0.0621(9) 0.7448(5) 0.109(9) Uiso 1 1 d . . .
H6B4 H 0.2635 0.0685 0.7419 0.164 Uiso 1 1 calc R B .
H6B5 H 0.3493 0.0589 0.7638 0.164 Uiso 1 1 calc R . .
H6B6 H 0.3735 0.0313 0.7388 0.164 Uiso 1 1 calc R . .
C6B4 C 0.350(2) 0.1508(9) 0.7423(5) 0.109(9) Uiso 1 1 d . . .
H6B7 H 0.2725 0.1596 0.7391 0.163 Uiso 1 1 calc R B .
H6B8 H 0.3894 0.1789 0.7346 0.163 Uiso 1 1 calc R . .
H6B9 H 0.3561 0.1422 0.7615 0.163 Uiso 1 1 calc R . .
O6C O 0.3041(9) 0.2562(4) 0.5988(2) 0.046(4) Uani 1 1 d . . .
C61C C 0.2934(14) 0.2783(6) 0.6221(4) 0.030(5) Uiso 1 1 d . B .
C62C C 0.3732(15) 0.2641(7) 0.6404(4) 0.039(5) Uiso 1 1 d . . .
C63C C 0.3574(14) 0.2887(6) 0.6628(3) 0.035(5) Uiso 1 1 d . B .
H63C H 0.4101 0.2798 0.6754 0.042 Uiso 1 1 calc R . .
C64C C 0.2682(15) 0.3256(7) 0.6675(4) 0.047(6) Uiso 1 1 d . . .
C65C C 0.1927(16) 0.3370(7) 0.6478(4) 0.049(6) Uiso 1 1 d . B .
H65C H 0.1317 0.3613 0.6498 0.059 Uiso 1 1 calc R . .
C66C C 0.2044(14) 0.3136(7) 0.6253(3) 0.034(5) Uiso 1 1 d . . .
C67C C 0.1053(15) 0.3255(7) 0.6080(4) 0.052(6) Uiso 1 1 d . B .
H67E H 0.0803 0.3616 0.6056 0.063 Uiso 1 1 calc R . .
H67F H 0.1307 0.3177 0.5902 0.063 Uiso 1 1 calc R . .
C6C1 C 0.2545(16) 0.3534(7) 0.6906(4) 0.051(6) Uiso 1 1 d . B .
C6C2 C 0.3359(16) 0.3298(8) 0.7110(4) 0.071(7) Uiso 1 1 d . . .
H6C1 H 0.3257 0.3483 0.7257 0.106 Uiso 1 1 calc R B .
H6C2 H 0.4104 0.3306 0.7025 0.106 Uiso 1 1 calc R . .
H6C3 H 0.3237 0.2953 0.7180 0.106 Uiso 1 1 calc R . .
C6C3 C 0.1371(17) 0.3510(8) 0.7044(4) 0.082(8) Uiso 1 1 d . . .
H6C4 H 0.1272 0.3687 0.7194 0.122 Uiso 1 1 calc R B .
H6C5 H 0.1259 0.3163 0.7110 0.122 Uiso 1 1 calc R . .
H6C6 H 0.0841 0.3665 0.6917 0.122 Uiso 1 1 calc R . .
C6C4 C 0.2712(17) 0.4089(8) 0.6802(4) 0.076(7) Uiso 1 1 d . . .
H6C7 H 0.2627 0.4264 0.6952 0.115 Uiso 1 1 calc R B .
H6C8 H 0.2168 0.4244 0.6678 0.115 Uiso 1 1 calc R . .
H6C9 H 0.3445 0.4107 0.6711 0.115 Uiso 1 1 calc R . .
C61D C -0.0022(15) 0.2536(7) 0.6109(4) 0.046(6) Uiso 1 1 d . B .
H61D H 0.0498 0.2429 0.5975 0.056 Uiso 1 1 calc R . .
C62D C 0.0082(15) 0.2977(7) 0.6193(4) 0.040(5) Uiso 1 1 d . . .
C63D C -0.0699(14) 0.3138(7) 0.6399(3) 0.040(5) Uiso 1 1 d . B .
H63D H -0.0645 0.3434 0.6459 0.048 Uiso 1 1 calc R . .
C64D C -0.1571(16) 0.2844(8) 0.6512(4) 0.056(6) Uiso 1 1 d . . .
C65D C -0.1638(15) 0.2419(7) 0.6420(4) 0.042(5) Uiso 1 1 d . B .
H65D H -0.2214 0.2231 0.6494 0.051 Uiso 1 1 calc R . .
C66D C -0.0868(14) 0.2245(7) 0.6214(3) 0.036(5) Uiso 1 1 d . . .
C67D C -0.0982(15) 0.1751(6) 0.6140(4) 0.043(5) Uiso 1 1 d . B .
H67G H -0.0645 0.1740 0.5957 0.051 Uiso 1 1 calc R . .
H67H H -0.1764 0.1713 0.6146 0.051 Uiso 1 1 calc R . .
C6D1 C -0.2449(19) 0.3047(9) 0.6729(5) 0.074(7) Uiso 1 1 d . B .
C6D2 C -0.297(2) 0.2645(9) 0.6908(5) 0.107(9) Uiso 1 1 d . . .
H6D1 H -0.3322 0.2467 0.6803 0.161 Uiso 1 1 calc R B .
H6D2 H -0.3511 0.2787 0.7035 0.161 Uiso 1 1 calc R . .
H6D3 H -0.2409 0.2416 0.7005 0.161 Uiso 1 1 calc R . .
C6D3 C -0.196(2) 0.3359(10) 0.6888(5) 0.122(10) Uiso 1 1 d . . .
H6D4 H -0.1618 0.3621 0.6766 0.183 Uiso 1 1 calc R B .
H6D5 H -0.1419 0.3147 0.6997 0.183 Uiso 1 1 calc R . .
H6D6 H -0.2546 0.3509 0.7004 0.183 Uiso 1 1 calc R . .
C6D4 C -0.338(2) 0.3383(10) 0.6577(5) 0.124(10) Uiso 1 1 d . . .
H6D7 H -0.3714 0.3185 0.6479 0.185 Uiso 1 1 calc R B .
H6D8 H -0.3071 0.3654 0.6452 0.185 Uiso 1 1 calc R . .
H6D9 H -0.3927 0.3520 0.6704 0.185 Uiso 1 1 calc R . .
N6E N 0.0374(12) 0.0948(5) 0.5675(3) 0.042(4) Uani 1 1 d . . .
C61E C -0.0414(17) 0.0690(8) 0.5622(4) 0.054(6) Uiso 1 1 d . . .
C62E C -0.0664(17) 0.0730(8) 0.5359(4) 0.065(7) Uiso 1 1 d . . .
H62E H -0.0321 0.0951 0.5220 0.077 Uiso 1 1 calc R . .
C63E C -0.1428(16) 0.0442(8) 0.5296(4) 0.062(6) Uiso 1 1 d . . .
H63E H -0.1570 0.0465 0.5117 0.075 Uiso 1 1 calc R . .
C64E C -0.1956(16) 0.0132(7) 0.5494(4) 0.051(6) Uiso 1 1 d . . .
C65E C -0.1774(17) 0.0096(8) 0.5759(4) 0.070(7) Uiso 1 1 d . . .
H65E H -0.2150 -0.0120 0.5893 0.083 Uiso 1 1 calc R . .
C66E C -0.1019(17) 0.0383(8) 0.5829(5) 0.070(7) Uiso 1 1 d . . .
H66E H -0.0921 0.0371 0.6010 0.084 Uiso 1 1 calc R . .
C67E C -0.278(2) -0.0182(9) 0.5433(5) 0.106(9) Uiso 1 1 d . . .
H67I H -0.3302 0.0028 0.5317 0.159 Uiso 1 1 calc R . .
H67J H -0.3172 -0.0329 0.5600 0.159 Uiso 1 1 calc R . .
H67K H -0.2393 -0.0447 0.5344 0.159 Uiso 1 1 calc R . .
O6F O 0.2639(10) 0.0734(5) 0.5675(2) 0.050(4) Uani 1 1 d . . .
C61F C 0.2849(16) 0.0199(8) 0.5669(4) 0.052(6) Uiso 1 1 d . . .
C62F C 0.4092(17) 0.0076(8) 0.5633(4) 0.083(8) Uiso 1 1 d . . .
H62A H 0.4374 0.0265 0.5463 0.124 Uiso 1 1 calc R . .
H62B H 0.4285 -0.0279 0.5633 0.124 Uiso 1 1 calc R . .
H62C H 0.4414 0.0164 0.5779 0.124 Uiso 1 1 calc R . .
C63F C 0.2333(17) 0.0072(8) 0.5434(4) 0.074(7) Uiso 1 1 d . . .
H63F H 0.2609 0.0268 0.5267 0.111 Uiso 1 1 calc R . .
H63G H 0.1538 0.0150 0.5459 0.111 Uiso 1 1 calc R . .
H63H H 0.2526 -0.0281 0.5429 0.111 Uiso 1 1 calc R . .
C64F C 0.2380(17) -0.0099(8) 0.5928(4) 0.079(7) Uiso 1 1 d . . .
H64A H 0.2688 -0.0019 0.6078 0.119 Uiso 1 1 calc R . .
H64B H 0.2566 -0.0454 0.5926 0.119 Uiso 1 1 calc R . .
H64C H 0.1585 -0.0016 0.5946 0.119 Uiso 1 1 calc R . .
N6S N 0.0339(18) 0.2081(10) 0.7302(4) 0.122(9) Uani 1 1 d . . .
C61S C 0.0614(17) 0.2068(8) 0.7083(5) 0.057(6) Uiso 1 1 d . . .
C62S C 0.1091(16) 0.2055(8) 0.6804(4) 0.065(7) Uiso 1 1 d . . .
H62D H 0.1224 0.2389 0.6715 0.098 Uiso 1 1 calc R . .
H62F H 0.0580 0.1934 0.6709 0.098 Uiso 1 1 calc R . .
H62G H 0.1780 0.1832 0.6807 0.098 Uiso 1 1 calc R . .
N7R N 0.207(3) 0.1123(13) 0.4017(7) 0.201(14) Uiso 1 1 d . . .
C71R C 0.196(2) 0.1408(12) 0.3819(7) 0.104(10) Uiso 1 1 d . . .
C72R C 0.181(2) 0.1839(11) 0.3577(6) 0.127(11) Uiso 1 1 d . . .
H72A H 0.2188 0.2112 0.3599 0.190 Uiso 1 1 calc R . .
H72B H 0.1033 0.1956 0.3565 0.190 Uiso 1 1 calc R . .
H72C H 0.2119 0.1720 0.3414 0.190 Uiso 1 1 calc R . .
N9R N 0.236(2) 0.4587(10) 0.5904(5) 0.141(10) Uiso 1 1 d . . .
C91R C 0.316(3) 0.4347(12) 0.5947(6) 0.114(10) Uiso 1 1 d . . .
C92R C 0.410(2) 0.4053(9) 0.6052(5) 0.094(8) Uiso 1 1 d . . .
H92A H 0.4720 0.4081 0.5918 0.141 Uiso 1 1 calc R . .
H92B H 0.3963 0.3706 0.6102 0.141 Uiso 1 1 calc R . .
H92C H 0.4253 0.4170 0.6210 0.141 Uiso 1 1 calc R . .
N7T N 0.909(3) 0.0778(11) 0.8237(6) 0.172(12) Uiso 1 1 d . . .
C71T C 0.982(3) 0.0832(11) 0.8075(7) 0.123(11) Uiso 1 1 d . . .
C72T C 1.074(2) 0.0954(11) 0.7878(6) 0.147(12) Uiso 1 1 d . . .
H72D H 1.0478 0.1204 0.7729 0.220 Uiso 1 1 calc R . .
H72E H 1.1087 0.0655 0.7812 0.220 Uiso 1 1 calc R . .
H72F H 1.1277 0.1084 0.7962 0.220 Uiso 1 1 calc R . .
N81T N 0.717(2) 0.0435(10) 0.9742(6) 0.154(11) Uiso 1 1 d . . .
C81T C 0.651(3) 0.0353(15) 0.9936(10) 0.160(16) Uiso 1 1 d . . .
C82T C 0.633(3) 0.0307(13) 1.0145(10) 0.124(12) Uiso 1 1 d . . .
C83T C 0.637(3) 0.0330(14) 1.0335(8) 0.152(16) Uiso 1 1 d . . .
C91T C 0.086(5) 0.200(2) 0.1723(12) 0.33(3) Uiso 1 1 d . . .
C92T C 0.232(4) 0.2083(19) 0.1546(10) 0.26(2) Uiso 1 1 d . . .

loop_
_atom_site_aniso_label
_atom_site_aniso_U_11
_atom_site_aniso_U_22
_atom_site_aniso_U_33
_atom_site_aniso_U_23
_atom_site_aniso_U_13
_atom_site_aniso_U_12
V1 0.058(3) 0.048(3) 0.031(2) -0.0027(19) -0.0072(19) -0.015(2)
O1A 0.040(8) 0.056(9) 0.022(7) 0.001(7) -0.016(6) -0.011(7)
O1C 0.045(8) 0.031(8) 0.039(8) 0.006(7) -0.034(7) -0.010(6)
N1E 0.034(10) 0.054(11) 0.027(9) -0.004(8) 0.004(8) -0.012(8)
O1F 0.090(10) 0.040(9) 0.010(7) 0.008(6) 0.003(7) -0.024(8)
N1S 0.22(3) 0.09(2) 0.11(2) -0.008(17) -0.058(19) 0.039(19)
V2 0.051(2) 0.037(2) 0.036(2) -0.0019(18) -0.0061(19) -0.0100(19)
O2A 0.045(8) 0.033(9) 0.030(7) 0.013(7) -0.001(6) -0.015(7)
O2C 0.058(9) 0.040(9) 0.044(8) -0.011(7) -0.017(7) -0.005(7)
N2E 0.040(10) 0.036(11) 0.036(10) -0.010(8) 0.000(9) -0.005(8)
O2F 0.061(9) 0.047(9) 0.048(9) -0.019(8) -0.001(8) -0.013(7)
N2S 0.066(14) 0.081(16) 0.079(15) 0.013(12) -0.012(12) -0.012(12)
V3 0.036(2) 0.028(2) 0.0291(19) -0.0013(17) -0.0015(17) -0.0067(17)
O3A 0.030(7) 0.031(8) 0.028(7) 0.000(6) 0.008(6) -0.011(6)
O3C 0.031(8) 0.032(8) 0.043(8) -0.006(7) 0.015(6) -0.016(6)
N3E 0.036(11) 0.059(12) 0.025(9) -0.005(9) 0.003(8) -0.010(9)
O3F 0.038(8) 0.031(8) 0.046(8) 0.004(7) -0.012(7) -0.015(7)
N3S 0.16(2) 0.10(2) 0.13(2) -0.023(18) -0.035(18) -0.035(17)
V4 0.048(2) 0.033(2) 0.036(2) 0.0009(18) -0.0041(18) -0.0093(19)
O4A 0.035(8) 0.016(8) 0.075(10) 0.004(7) -0.013(7) -0.005(6)
O4C 0.049(8) 0.047(9) 0.014(7) -0.001(6) -0.013(6) -0.010(7)
N4E 0.039(11) 0.046(11) 0.027(9) -0.011(8) 0.002(8) -0.017(9)
O4F 0.082(10) 0.028(8) 0.026(7) 0.014(7) -0.019(7) -0.008(7)
V5 0.053(2) 0.046(3) 0.038(2) 0.0002(19) -0.0036(19) -0.006(2)
O5A 0.047(8) 0.047(9) 0.017(7) 0.001(7) 0.015(6) -0.011(7)
O5C 0.063(10) 0.072(10) 0.024(8) -0.011(7) -0.008(7) -0.006(8)
N5E 0.054(11) 0.059(12) 0.021(9) 0.009(8) -0.003(8) -0.032(10)
O5F 0.047(9) 0.036(9) 0.057(9) -0.017(7) -0.004(7) 0.013(7)
N5S 0.24(3) 0.16(3) 0.09(2) 0.01(2) 0.00(2) 0.09(2)
V6 0.062(3) 0.054(3) 0.031(2) -0.0039(19) -0.0043(19) -0.013(2)
O6A 0.041(8) 0.043(9) 0.030(8) 0.016(7) 0.004(6) -0.016(7)
O6C 0.049(9) 0.044(9) 0.036(8) 0.013(7) -0.001(7) -0.011(7)
N6E 0.043(11) 0.053(11) 0.033(10) -0.006(9) 0.011(8) -0.028(9)
O6F 0.059(9) 0.036(9) 0.047(9) -0.003(7) -0.004(7) 0.010(7)
N6S 0.124(19) 0.22(3) 0.029(12) -0.030(15) 0.003(13) -0.055(18)

loop_
_atom_type_symbol
_atom_type_description
_atom_type_scat_dispersion_real
_atom_type_scat_dispersion_imag
_atom_type_scat_source
C C 0.0033 0.0016 'International Tables Vol C Tables 4.2.6.8 and 6.1.1.4'
H H 0.0000 0.0000 'International Tables Vol C Tables 4.2.6.8 and 6.1.1.4'
N N 0.0061 0.0033 'International Tables Vol C Tables 4.2.6.8 and 6.1.1.4'
O O 0.0106 0.0060 'International Tables Vol C Tables 4.2.6.8 and 6.1.1.4'
V V 0.3005 0.5294 'International Tables Vol C Tables 4.2.6.8 and 6.1.1.4'

loop_
_geom_angle_atom_site_label_1
_geom_angle_atom_site_label_2
_geom_angle_atom_site_label_3
_geom_angle
N1E V1 O1F 104.9(6)
N1E V1 O2C 109.3(5)
O1F V1 O2C 109.2(4)
N1E V1 O1A 106.3(6)
O1F V1 O1A 114.0(5)
O2C V1 O1A 112.7(4)
C11A O1A V1 124.7(10)
C16A C11A O1A 122.1(15)
C16A C11A C12A 120.8(17)
O1A C11A C12A 117.0(15)
C13A C12A C11A 116.5(17)
C13A C12A C17D 121.4(16)
C11A C12A C17D 121.5(16)
C12A C13A C14A 123.2(17)
C12A C13A H13A 118.4
C14A C13A H13A 118.4
C15A C14A C13A 117.0(16)
C15A C14A C1A1 122.5(16)
C13A C14A C1A1 120.4(16)
C16A C15A C14A 123.3(17)
C16A C15A H15A 118.4
C14A C15A H15A 118.4
C15A C16A C11A 119.0(17)
C15A C16A C17A 120.8(17)
C11A C16A C17A 120.1(16)
C12B C17A C16A 112.1(15)
C12B C17A H17A 109.2
C16A C17A H17A 109.2
C12B C17A H17B 109.2
C16A C17A H17B 109.2
H17A C17A H17B 107.9
C1A4 C1A1 C1A3 110.0(18)
C1A4 C1A1 C14A 115.4(17)
C1A3 C1A1 C14A 111.1(16)
C1A4 C1A1 C1A2 106.6(18)
C1A3 C1A1 C1A2 105.1(16)
C14A C1A1 C1A2 108.0(16)
C1A1 C1A2 H1A1 109.5
C1A1 C1A2 H1A2 109.5
H1A1 C1A2 H1A2 109.5
C1A1 C1A2 H1A3 109.5
H1A1 C1A2 H1A3 109.5
H1A2 C1A2 H1A3 109.5
C1A1 C1A3 H1A4 109.5
C1A1 C1A3 H1A5 109.5
H1A4 C1A3 H1A5 109.5
C1A1 C1A3 H1A6 109.5
H1A4 C1A3 H1A6 109.5
H1A5 C1A3 H1A6 109.5
C1A1 C1A4 H1A7 109.5
C1A1 C1A4 H1A8 109.5
H1A7 C1A4 H1A8 109.5
C1A1 C1A4 H1A9 109.5
H1A7 C1A4 H1A9 109.5
H1A8 C1A4 H1A9 109.5
C12B C11B C16B 120.8(17)
C12B C11B H11B 119.6
C16B C11B H11B 119.6
C13B C12B C11B 117.3(17)
C13B C12B C17A 124.0(17)
C11B C12B C17A 118.7(17)
C14B C13B C12B 125.7(19)
C14B C13B H13B 117.1
C12B C13B H13B 117.1
C13B C14B C15B 117.6(18)
C13B C14B C1B1 121.3(17)
C15B C14B C1B1 121.1(17)
C14B C15B C16B 121.0(17)
C14B C15B H15B 119.5
C16B C15B H15B 119.5
C11B C16B C15B 117.6(16)
C11B C16B C17B 121.3(16)
C15B C16B C17B 121.0(16)
C12C C17B C16B 113.4(14)
C12C C17B H17C 108.9
C16B C17B H17C 108.9
C12C C17B H17D 108.9
C16B C17B H17D 108.9
H17C C17B H17D 107.7
C1B4 C1B1 C1B2 110.3(17)
C1B4 C1B1 C1B3 107.3(16)
C1B2 C1B1 C1B3 110.9(16)
C1B4 C1B1 C14B 111.8(16)
C1B2 C1B1 C14B 110.4(16)
C1B3 C1B1 C14B 106.0(15)
C1B1 C1B2 H1B1 109.5
C1B1 C1B2 H1B2 109.5
H1B1 C1B2 H1B2 109.5
C1B1 C1B2 H1B3 109.5
H1B1 C1B2 H1B3 109.5
H1B2 C1B2 H1B3 109.5
C1B1 C1B3 H1B4 109.5
C1B1 C1B3 H1B5 109.5
H1B4 C1B3 H1B5 109.5
C1B1 C1B3 H1B6 109.5
H1B4 C1B3 H1B6 109.5
H1B5 C1B3 H1B6 109.5
C1B1 C1B4 H1B7 109.5
C1B1 C1B4 H1B8 109.5
H1B7 C1B4 H1B8 109.5
C1B1 C1B4 H1B9 109.5
H1B7 C1B4 H1B9 109.5
H1B8 C1B4 H1B9 109.5
C11C O1C V2 131.7(10)
C16C C11C C12C 120.1(17)
C16C C11C O1C 122.0(16)
C12C C11C O1C 117.8(15)
C13C C12C C11C 119.0(17)
C13C C12C C17B 119.8(17)
C11C C12C C17B 121.0(16)
C12C C13C C14C 122.5(18)
C12C C13C H13C 118.8
C14C C13C H13C 118.8
C13C C14C C15C 115.8(17)
C13C C14C C1C1 124.2(17)
C15C C14C C1C1 120.0(16)
C16C C15C C14C 123.6(17)
C16C C15C H15C 118.2
C14C C15C H15C 118.2
C15C C16C C11C 119.0(17)
C15C C16C C17C 121.3(16)
C11C C16C C17C 119.4(16)
C12D C17C C16C 113.8(14)
C12D C17C H17E 108.8
C16C C17C H17E 108.8
C12D C17C H17F 108.8
C16C C17C H17F 108.8
H17E C17C H17F 107.7
C1C4 C1C1 C1C2 110.1(17)
C1C4 C1C1 C14C 109.7(16)
C1C2 C1C1 C14C 109.1(16)
C1C4 C1C1 C1C3 106.5(16)
C1C2 C1C1 C1C3 108.6(16)
C14C C1C1 C1C3 112.7(15)
C1C1 C1C2 H1C1 109.5
C1C1 C1C2 H1C2 109.5
H1C1 C1C2 H1C2 109.5
C1C1 C1C2 H1C3 109.5
H1C1 C1C2 H1C3 109.5
H1C2 C1C2 H1C3 109.5
C1C1 C1C3 H1C4 109.5
C1C1 C1C3 H1C5 109.5
H1C4 C1C3 H1C5 109.5
C1C1 C1C3 H1C6 109.5
H1C4 C1C3 H1C6 109.5
H1C5 C1C3 H1C6 109.5
C1C1 C1C4 H1C7 109.5
C1C1 C1C4 H1C8 109.5
H1C7 C1C4 H1C8 109.5
C1C1 C1C4 H1C9 109.5
H1C7 C1C4 H1C9 109.5
H1C8 C1C4 H1C9 109.5
C16D C11D C12D 122.5(15)
C16D C11D H11D 118.7
C12D C11D H11D 118.7
C13D C12D C11D 116.8(15)
C13D C12D C17C 120.8(15)
C11D C12D C17C 121.9(14)
C12D C13D C14D 123.7(17)
C12D C13D H13D 118.1
C14D C13D H13D 118.1
C13D C14D C15D 117.7(17)
C13D C14D C1D1 120.4(16)
C15D C14D C1D1 121.9(16)
C14D C15D C16D 121.3(17)
C14D C15D H15D 119.4
C16D C15D H15D 119.4
C11D C16D C15D 117.7(16)
C11D C16D C17D 121.0(15)
C15D C16D C17D 121.2(15)
C12A C17D C16D 111.3(14)
C12A C17D H17G 109.4
C16D C17D H17G 109.4
C12A C17D H17H 109.4
C16D C17D H17H 109.4
H17G C17D H17H 108.0
C14D C1D1 C1D2 110.1(15)
C14D C1D1 C1D3 115.1(15)
C1D2 C1D1 C1D3 106.9(15)
C14D C1D1 C1D4 108.3(15)
C1D2 C1D1 C1D4 107.2(16)
C1D3 C1D1 C1D4 109.0(16)
C1D1 C1D2 H1D1 109.5
C1D1 C1D2 H1D2 109.5
H1D1 C1D2 H1D2 109.5
C1D1 C1D2 H1D3 109.5
H1D1 C1D2 H1D3 109.5
H1D2 C1D2 H1D3 109.5
C1D1 C1D3 H1D4 109.5
C1D1 C1D3 H1D5 109.5
H1D4 C1D3 H1D5 109.5
C1D1 C1D3 H1D6 109.5
H1D4 C1D3 H1D6 109.5
H1D5 C1D3 H1D6 109.5
C1D1 C1D4 H1D7 109.5
C1D1 C1D4 H1D8 109.5
H1D7 C1D4 H1D8 109.5
C1D1 C1D4 H1D9 109.5
H1D7 C1D4 H1D9 109.5
H1D8 C1D4 H1D9 109.5
C11E N1E V1 174.5(14)
C16E C11E N1E 121.2(18)
C16E C11E C12E 117.5(19)
N1E C11E C12E 120.9(17)
C13E C12E C11E 120(2)
C13E C12E H12E 119.8
C11E C12E H12E 119.8
C14E C13E C12E 121(2)
C14E C13E H13E 119.6
C12E C13E H13E 119.6
C15E C14E C13E 119(2)
C15E C14E C17E 121.4(19)
C13E C14E C17E 119.7(19)
C14E C15E C16E 122(2)
C14E C15E H15E 119.1
C16E C15E H15E 119.1
C11E C16E C15E 121(2)
C11E C16E H16E 119.7
C15E C16E H16E 119.7
C14E C17E H17I 109.5
C14E C17E H17J 109.5
H17I C17E H17J 109.5
C14E C17E H17K 109.5
H17I C17E H17K 109.5
H17J C17E H17K 109.5
C11F O1F V1 140.7(11)
O1F C11F C14F 110.8(16)
O1F C11F C12F 107.4(14)
C14F C11F C12F 109.7(16)
O1F C11F C13F 108.8(15)
C14F C11F C13F 109.9(16)
C12F C11F C13F 110.3(16)
C11F C12F H12A 109.5
C11F C12F H12B 109.5
H12A C12F H12B 109.5
C11F C12F H12C 109.5
H12A C12F H12C 109.5
H12B C12F H12C 109.5
C11F C13F H13F 109.5
C11F C13F H13G 109.5
H13F C13F H13G 109.5
C11F C13F H13H 109.5
H13F C13F H13H 109.5
H13G C13F H13H 109.5
C11F C14F H14A 109.5
C11F C14F H14B 109.5
H14A C14F H14B 109.5
C11F C14F H14C 109.5
H14A C14F H14C 109.5
H14B C14F H14C 109.5
N1S C11S C12S 177(3)
C11S C12S H12D 109.5
C11S C12S H12F 109.5
H12D C12S H12F 109.5
C11S C12S H12G 109.5
H12D C12S H12G 109.5
H12F C12S H12G 109.5
N2E V2 O2F 110.1(6)
N2E V2 O2A 107.3(6)
O2F V2 O2A 109.9(5)
N2E V2 O1C 105.5(5)
O2F V2 O1C 110.2(4)
O2A V2 O1C 113.8(4)
C21A O2A V2 136.8(10)
C26A C21A O2A 118.8(16)
C26A C21A C22A 118.1(18)
O2A C21A C22A 122.5(16)
C23A C22A C21A 120.3(17)
C23A C22A C27D 119.8(16)
C21A C22A C27D 119.7(16)
C22A C23A C24A 123.2(18)
C22A C23A H23A 118.4
C24A C23A H23A 118.4
C25A C24A C23A 115.9(18)
C25A C24A C2A1 124.1(17)
C23A C24A C2A1 119.9(16)
C24A C25A C26A 123.0(18)
C24A C25A H25A 118.5
C26A C25A H25A 118.5
C21A C26A C25A 119.4(17)
C21A C26A C27A 122.9(17)
C25A C26A C27A 117.6(16)
C26A C27A C22B 113.3(15)
C26A C27A H27A 108.9
C22B C27A H27A 108.9
C26A C27A H27B 108.9
C22B C27A H27B 108.9
H27A C27A H27B 107.7
C2A4 C2A1 C2A3 108.5(17)
C2A4 C2A1 C24A 111.2(16)
C2A3 C2A1 C24A 112.7(16)
C2A4 C2A1 C2A2 108.5(17)
C2A3 C2A1 C2A2 107.9(16)
C24A C2A1 C2A2 107.9(15)
C2A1 C2A2 H2A1 109.5
C2A1 C2A2 H2A2 109.5
H2A1 C2A2 H2A2 109.5
C2A1 C2A2 H2A3 109.5
H2A1 C2A2 H2A3 109.5
H2A2 C2A2 H2A3 109.5
C2A1 C2A3 H2A4 109.5
C2A1 C2A3 H2A5 109.5
H2A4 C2A3 H2A5 109.5
C2A1 C2A3 H2A6 109.5
H2A4 C2A3 H2A6 109.5
H2A5 C2A3 H2A6 109.5
C2A1 C2A4 H2A7 109.5
C2A1 C2A4 H2A8 109.5
H2A7 C2A4 H2A8 109.5
C2A1 C2A4 H2A9 109.5
H2A7 C2A4 H2A9 109.5
H2A8 C2A4 H2A9 109.5
C26B C21B C22B 121.9(17)
C26B C21B H21B 119.0
C22B C21B H21B 119.0
C23B C22B C21B 118.6(17)
C23B C22B C27A 120.4(16)
C21B C22B C27A 121.0(16)
C24B C23B C22B 121.7(18)
C24B C23B H23B 119.2
C22B C23B H23B 119.2
C25B C24B C23B 116.4(19)
C25B C24B C2B1 125.7(18)
C23B C24B C2B1 117.7(17)
C24B C25B C26B 124.4(18)
C24B C25B H25B 117.8
C26B C25B H25B 117.8
C21B C26B C25B 116.9(17)
C21B C26B C27B 120.5(17)
C25B C26B C27B 122.6(17)
C26B C27B C22C 113.5(15)
C26B C27B H27C 108.9
C22C C27B H27C 108.9
C26B C27B H27D 108.9
C22C C27B H27D 108.9
H27C C27B H27D 107.7
C2B4 C2B1 C24B 109.9(16)
C2B4 C2B1 C2B3 110.1(17)
C24B C2B1 C2B3 112.3(17)
C2B4 C2B1 C2B2 110.3(18)
C24B C2B1 C2B2 109.2(18)
C2B3 C2B1 C2B2 105.0(17)
C2B1 C2B2 H2B1 109.5
C2B1 C2B2 H2B2 109.5
H2B1 C2B2 H2B2 109.5
C2B1 C2B2 H2B3 109.5
H2B1 C2B2 H2B3 109.5
H2B2 C2B2 H2B3 109.5
C2B1 C2B3 H2B4 109.5
C2B1 C2B3 H2B5 109.5
H2B4 C2B3 H2B5 109.5
C2B1 C2B3 H2B6 109.5
H2B4 C2B3 H2B6 109.5
H2B5 C2B3 H2B6 109.5
C2B1 C2B4 H2B7 109.5
C2B1 C2B4 H2B8 109.5
H2B7 C2B4 H2B8 109.5
C2B1 C2B4 H2B9 109.5
H2B7 C2B4 H2B9 109.5
H2B8 C2B4 H2B9 109.5
C21C O2C V1 134.7(11)
C26C C21C O2C 118.2(16)
C26C C21C C22C 123.1(18)
O2C C21C C22C 118.7(16)
C23C C22C C21C 118.7(18)
C23C C22C C27B 120.2(18)
C21C C22C C27B 120.9(17)
C22C C23C C24C 120.1(19)
C22C C23C H23C 120.0
C24C C23C H23C 120.0
C25C C24C C23C 119.3(19)
C25C C24C C2C1 119.7(17)
C23C C24C C2C1 121.0(18)
C24C C25C C26C 123.4(18)
C24C C25C H25C 118.3
C26C C25C H25C 118.3
C21C C26C C25C 115.4(17)
C21C C26C C27C 123.0(16)
C25C C26C C27C 121.3(16)
C22D C27C C26C 110.8(14)
C22D C27C H27E 109.5
C26C C27C H27E 109.5
C22D C27C H27F 109.5
C26C C27C H27F 109.5
H27E C27C H27F 108.1
C2C3 C2C1 C2C2 110.0(18)
C2C3 C2C1 C2C4 108.7(19)
C2C2 C2C1 C2C4 106.1(18)
C2C3 C2C1 C24C 110.5(18)
C2C2 C2C1 C24C 111.4(17)
C2C4 C2C1 C24C 110.1(17)
C2C1 C2C2 H2C1 109.5
C2C1 C2C2 H2C2 109.5
H2C1 C2C2 H2C2 109.5
C2C1 C2C2 H2C3 109.5
H2C1 C2C2 H2C3 109.5
H2C2 C2C2 H2C3 109.5
C2C1 C2C3 H2C4 109.5
C2C1 C2C3 H2C5 109.5
H2C4 C2C3 H2C5 109.5
C2C1 C2C3 H2C6 109.5
H2C4 C2C3 H2C6 109.5
H2C5 C2C3 H2C6 109.5
C2C1 C2C4 H2C7 109.5
C2C1 C2C4 H2C8 109.5
H2C7 C2C4 H2C8 109.5
C2C1 C2C4 H2C9 109.5
H2C7 C2C4 H2C9 109.5
H2C8 C2C4 H2C9 109.5
C26D C21D C22D 119.0(17)
C26D C21D H21D 120.5
C22D C21D H21D 120.5
C23D C22D C21D 119.6(17)
C23D C22D C27C 121.7(16)
C21D C22D C27C 118.7(16)
C22D C23D C24D 122.8(17)
C22D C23D H23D 118.6
C24D C23D H23D 118.6
C23D C24D C25D 115.9(16)
C23D C24D C2D1 120.2(15)
C25D C24D C2D1 123.9(16)
C26D C25D C24D 121.8(17)
C26D C25D H25D 119.1
C24D C25D H25D 119.1
C21D C26D C25D 120.8(18)
C21D C26D C27D 120.5(17)
C25D C26D C27D 118.4(16)
C22A C27D C26D 111.4(14)
C22A C27D H27G 109.3
C26D C27D H27G 109.3
C22A C27D H27H 109.3
C26D C27D H27H 109.3
H27G C27D H27H 108.0
C2D2 C2D1 C2D3 111.4(16)
C2D2 C2D1 C24D 107.3(16)
C2D3 C2D1 C24D 110.9(15)
C2D2 C2D1 C2D4 113.1(17)
C2D3 C2D1 C2D4 106.3(16)
C24D C2D1 C2D4 107.8(15)
C2D1 C2D2 H2D1 109.5
C2D1 C2D2 H2D2 109.5
H2D1 C2D2 H2D2 109.5
C2D1 C2D2 H2D3 109.5
H2D1 C2D2 H2D3 109.5
H2D2 C2D2 H2D3 109.5
C2D1 C2D3 H2D4 109.5
C2D1 C2D3 H2D5 109.5
H2D4 C2D3 H2D5 109.5
C2D1 C2D3 H2D6 109.5
H2D4 C2D3 H2D6 109.5
H2D5 C2D3 H2D6 109.5
C2D1 C2D4 H2D7 109.5
C2D1 C2D4 H2D8 109.5
H2D7 C2D4 H2D8 109.5
C2D1 C2D4 H2D9 109.5
H2D7 C2D4 H2D9 109.5
H2D8 C2D4 H2D9 109.5
C21E N2E V2 172.8(13)
C26E C21E C22E 121(2)
C26E C21E N2E 122.5(18)
C22E C21E N2E 116.6(18)
C21E C22E C23E 119(2)
C21E C22E H22E 120.6
C23E C22E H22E 120.6
C24E C23E C22E 122(2)
C24E C23E H23E 118.9
C22E C23E H23E 118.9
C23E C24E C25E 118(2)
C23E C24E C27E 121.8(18)
C25E C24E C27E 120.0(19)
C24E C25E C26E 120(2)
C24E C25E H25E 120.1
C26E C25E H25E 120.1
C21E C26E C25E 120(2)
C21E C26E H26E 120.0
C25E C26E H26E 120.0
C24E C27E H27I 109.5
C24E C27E H27J 109.5
H27I C27E H27J 109.5
C24E C27E H27K 109.5
H27I C27E H27K 109.5
H27J C27E H27K 109.5
C21F O2F V2 148.2(11)
C22F C21F O2F 107.3(15)
C22F C21F C24F 110.8(16)
O2F C21F C24F 108.2(15)
C22F C21F C23F 111.0(16)
O2F C21F C23F 109.3(15)
C24F C21F C23F 110.2(16)
C21F C22F H22A 109.5
C21F C22F H22B 109.5
H22A C22F H22B 109.5
C21F C22F H22C 109.5
H22A C22F H22C 109.5
H22B C22F H22C 109.5
C21F C23F H23F 109.5
C21F C23F H23G 109.5
H23F C23F H23G 109.5
C21F C23F H23H 109.5
H23F C23F H23H 109.5
H23G C23F H23H 109.5
C21F C24F H24A 109.5
C21F C24F H24B 109.5
H24A C24F H24B 109.5
C21F C24F H24C 109.5
H24A C24F H24C 109.5
H24B C24F H24C 109.5
N2S C21S C22S 177(3)
C21S C22S H22D 109.5
C21S C22S H22F 109.5
H22D C22S H22F 109.5
C21S C22S H22G 109.5
H22D C22S H22G 109.5
H22F C22S H22G 109.5
N3E V3 O3F 110.6(6)
N3E V3 O4C 102.9(5)
O3F V3 O4C 110.3(4)
N3E V3 O3A 107.6(6)
O3F V3 O3A 112.2(5)
O4C V3 O3A 112.8(4)
C31A O3A V3 135.3(10)
O3A C31A C32A 121.4(15)
O3A C31A C36A 116.4(14)
C32A C31A C36A 122.0(16)
C33A C32A C31A 117.6(16)
C33A C32A C37D 120.1(16)
C31A C32A C37D 122.0(16)
C34A C33A C32A 122.2(16)
C34A C33A H33A 118.9
C32A C33A H33A 118.9
C33A C34A C35A 118.5(16)
C33A C34A C3A1 122.6(15)
C35A C34A C3A1 118.5(15)
C36A C35A C34A 123.8(16)
C36A C35A H35A 118.1
C34A C35A H35A 118.1
C35A C36A C31A 115.6(15)
C35A C36A C37A 120.2(15)
C31A C36A C37A 124.1(15)
C32B C37A C36A 113.2(13)
C32B C37A H37A 108.9
C36A C37A H37A 108.9
C32B C37A H37B 108.9
C36A C37A H37B 108.9
H37A C37A H37B 107.7
C3A4 C3A1 C3A2 105.8(17)
C3A4 C3A1 C34A 111.2(17)
C3A2 C3A1 C34A 111.1(16)
C3A4 C3A1 C3A3 108.0(17)
C3A2 C3A1 C3A3 108.2(17)
C34A C3A1 C3A3 112.2(15)
C3A1 C3A2 H3A1 109.5
C3A1 C3A2 H3A2 109.5
H3A1 C3A2 H3A2 109.5
C3A1 C3A2 H3A3 109.5
H3A1 C3A2 H3A3 109.5
H3A2 C3A2 H3A3 109.5
C3A1 C3A3 H3A4 109.5
C3A1 C3A3 H3A5 109.5
H3A4 C3A3 H3A5 109.5
C3A1 C3A3 H3A6 109.5
H3A4 C3A3 H3A6 109.5
H3A5 C3A3 H3A6 109.5
C3A1 C3A4 H3A7 109.5
C3A1 C3A4 H3A8 109.5
H3A7 C3A4 H3A8 109.5
C3A1 C3A4 H3A9 109.5
H3A7 C3A4 H3A9 109.5
H3A8 C3A4 H3A9 109.5
C32B C31B C36B 121.9(16)
C32B C31B H31B 119.0
C36B C31B H31B 119.0
C31B C32B C33B 119.1(16)
C31B C32B C37A 121.2(15)
C33B C32B C37A 119.7(16)
C32B C33B C34B 121.4(17)
C32B C33B H33B 119.3
C34B C33B H33B 119.3
C33B C34B C35B 118.0(16)
C33B C34B C3B1 121.0(16)
C35B C34B C3B1 120.9(16)
C34B C35B C36B 121.4(16)
C34B C35B H35B 119.3
C36B C35B H35B 119.3
C31B C36B C35B 118.1(16)
C31B C36B C37B 121.6(15)
C35B C36B C37B 120.0(15)
C36B C37B C32C 111.4(13)
C36B C37B H37C 109.3
C32C C37B H37C 109.3
C36B C37B H37D 109.3
C32C C37B H37D 109.3
H37C C37B H37D 108.0
C3B2 C3B1 C3B3 107.7(19)
C3B2 C3B1 C3B4 109(2)
C3B3 C3B1 C3B4 104.5(19)
C3B2 C3B1 C34B 109.0(18)
C3B3 C3B1 C34B 113.6(18)
C3B4 C3B1 C34B 113.0(18)
C3B1 C3B2 H3B1 109.5
C3B1 C3B2 H3B2 109.5
H3B1 C3B2 H3B2 109.5
C3B1 C3B2 H3B3 109.5
H3B1 C3B2 H3B3 109.5
H3B2 C3B2 H3B3 109.5
C3B1 C3B3 H3B4 109.5
C3B1 C3B3 H3B5 109.5
H3B4 C3B3 H3B5 109.5
C3B1 C3B3 H3B6 109.5
H3B4 C3B3 H3B6 109.5
H3B5 C3B3 H3B6 109.5
C3B1 C3B4 H3B7 109.5
C3B1 C3B4 H3B8 109.5
H3B7 C3B4 H3B8 109.5
C3B1 C3B4 H3B9 109.5
H3B7 C3B4 H3B9 109.5
H3B8 C3B4 H3B9 109.5
C31C O3C V4 132.8(10)
O3C C31C C32C 121.3(14)
O3C C31C C36C 116.8(14)
C32C C31C C36C 121.8(16)
C33C C32C C31C 119.7(15)
C33C C32C C37B 118.3(14)
C31C C32C C37B 121.6(14)
C32C C33C C34C 120.2(15)
C32C C33C H33C 119.9
C34C C33C H33C 119.9
C35C C34C C33C 118.8(16)
C35C C34C C3C1 121.5(15)
C33C C34C C3C1 119.7(15)
C34C C35C C36C 122.6(17)
C34C C35C H35C 118.7
C36C C35C H35C 118.7
C31C C36C C35C 116.9(15)
C31C C36C C37C 124.0(15)
C35C C36C C37C 118.5(15)
C36C C37C C32D 111.9(13)
C36C C37C H37E 109.2
C32D C37C H37E 109.2
C36C C37C H37F 109.2
C32D C37C H37F 109.2
H37E C37C H37F 107.9
C3C3 C3C1 C3C2 113(2)
C3C3 C3C1 C34C 111.4(19)
C3C2 C3C1 C34C 107.9(18)
C3C3 C3C1 C3C4 108(2)
C3C2 C3C1 C3C4 105(2)
C34C C3C1 C3C4 111.9(18)
C3C1 C3C2 H3C1 109.5
C3C1 C3C2 H3C2 109.5
H3C1 C3C2 H3C2 109.5
C3C1 C3C2 H3C3 109.5
H3C1 C3C2 H3C3 109.5
H3C2 C3C2 H3C3 109.5
C3C1 C3C3 H3C4 109.5
C3C1 C3C3 H3C5 109.5
H3C4 C3C3 H3C5 109.5
C3C1 C3C3 H3C6 109.5
H3C4 C3C3 H3C6 109.5
H3C5 C3C3 H3C6 109.5
C3C1 C3C4 H3C7 109.5
C3C1 C3C4 H3C8 109.5
H3C7 C3C4 H3C8 109.5
C3C1 C3C4 H3C9 109.5
H3C7 C3C4 H3C9 109.5
H3C8 C3C4 H3C9 109.5
H3CX C3C6 H3CY 109.5
H3CX C3C6 H3CZ 109.5
H3CY C3C6 H3CZ 109.5
H3CA C3C7 H3CB 109.5
H3CA C3C7 H3CC 109.5
H3CB C3C7 H3CC 109.5
H3CD C3C8 H3CE 109.5
H3CD C3C8 H3CF 109.5
H3CE C3C8 H3CF 109.5
C36D C31D C32D 120.3(16)
C36D C31D H31D 119.9
C32D C31D H31D 119.9
C33D C32D C31D 120.4(16)
C33D C32D C37C 120.3(15)
C31D C32D C37C 119.3(15)
C34D C33D C32D 119.0(17)
C34D C33D H33D 120.5
C32D C33D H33D 120.5
C33D C34D C35D 122.2(18)
C33D C34D C3D1 120.0(16)
C35D C34D C3D1 117.8(16)
C36D C35D C34D 119.5(17)
C36D C35D H35D 120.2
C34D C35D H35D 120.2
C31D C36D C35D 118.6(16)
C31D C36D C37D 119.6(15)
C35D C36D C37D 121.0(15)
C32A C37D C36D 110.1(14)
C32A C37D H37G 109.6
C36D C37D H37G 109.6
C32A C37D H37H 109.6
C36D C37D H37H 109.6
H37G C37D H37H 108.2
C3D2 C3D1 C3D3 110.4(17)
C3D2 C3D1 C3D4 108.5(16)
C3D3 C3D1 C3D4 105.7(16)
C3D2 C3D1 C34D 109.2(15)
C3D3 C3D1 C34D 112.8(16)
C3D4 C3D1 C34D 110.1(15)
C3D1 C3D2 H3D1 109.5
C3D1 C3D2 H3D2 109.5
H3D1 C3D2 H3D2 109.5
C3D1 C3D2 H3D3 109.5
H3D1 C3D2 H3D3 109.5
H3D2 C3D2 H3D3 109.5
C3D1 C3D3 H3D4 109.5
C3D1 C3D3 H3D5 109.5
H3D4 C3D3 H3D5 109.5
C3D1 C3D3 H3D6 109.5
H3D4 C3D3 H3D6 109.5
H3D5 C3D3 H3D6 109.5
C3D1 C3D4 H3D7 109.5
C3D1 C3D4 H3D8 109.5
H3D7 C3D4 H3D8 109.5
C3D1 C3D4 H3D9 109.5
H3D7 C3D4 H3D9 109.5
H3D8 C3D4 H3D9 109.5
C31E N3E V3 176.9(12)
C36E C31E C32E 119.9(18)
C36E C31E N3E 121.2(16)
C32E C31E N3E 118.9(16)
C33E C32E C31E 119.2(18)
C33E C32E H32E 120.4
C31E C32E H32E 120.4
C34E C33E C32E 122(2)
C34E C33E H33E 118.9
C32E C33E H33E 118.9
C33E C34E C35E 118(2)
C33E C34E C37E 121.2(18)
C35E C34E C37E 121.0(18)
C34E C35E C36E 122.8(19)
C34E C35E H35E 118.6
C36E C35E H35E 118.6
C31E C36E C35E 117.9(18)
C31E C36E H36E 121.0
C35E C36E H36E 121.0
C34E C37E H37I 109.5
C34E C37E H37J 109.5
H37I C37E H37J 109.5
C34E C37E H37K 109.5
H37I C37E H37K 109.5
H37J C37E H37K 109.5
C31F O3F V3 147.7(11)
O3F C31F C34F 110.7(15)
O3F C31F C32F 111.4(15)
C34F C31F C32F 109.7(15)
O3F C31F C33F 107.4(14)
C34F C31F C33F 109.9(16)
C32F C31F C33F 107.7(15)
C31F C32F H32A 109.5
C31F C32F H32B 109.5
H32A C32F H32B 109.5
C31F C32F H32C 109.5
H32A C32F H32C 109.5
H32B C32F H32C 109.5
C31F C33F H33F 109.5
C31F C33F H33G 109.5
H33F C33F H33G 109.5
C31F C33F H33H 109.5
H33F C33F H33H 109.5
H33G C33F H33H 109.5
C31F C34F H34A 109.5
C31F C34F H34B 109.5
H34A C34F H34B 109.5
C31F C34F H34C 109.5
H34A C34F H34C 109.5
H34B C34F H34C 109.5
N3S C31S C32S 175(3)
C31S C32S H32D 109.5
C31S C32S H32F 109.5
H32D C32S H32F 109.5
C31S C32S H32G 109.5
H32D C32S H32G 109.5
H32F C32S H32G 109.5
N4E V4 O4F 105.0(6)
N4E V4 O4A 109.5(6)
O4F V4 O4A 111.0(5)
N4E V4 O3C 105.7(5)
O4F V4 O3C 110.1(4)
O4A V4 O3C 114.9(4)
C41A O4A V4 132.9(11)
C42A C41A O4A 122.3(16)
C42A C41A C46A 121.1(17)
O4A C41A C46A 116.5(16)
C43A C42A C41A 117.3(17)
C43A C42A C47D 120.9(17)
C41A C42A C47D 121.3(16)
C44A C43A C42A 123.5(19)
C44A C43A H43A 118.3
C42A C43A H43A 118.3
C43A C44A C45A 118.3(19)
C43A C44A C4A1 120.9(19)
C45A C44A C4A1 119.1(18)
C44A C45A C46A 121.4(17)
C44A C45A H45A 119.3
C46A C45A H45A 119.3
C45A C46A C41A 117.6(16)
C45A C46A C47A 119.4(15)
C41A C46A C47A 123.0(16)
C42B C47A C46A 110.0(14)
C42B C47A H47A 109.7
C46A C47A H47A 109.7
C42B C47A H47B 109.7
C46A C47A H47B 109.7
H47A C47A H47B 108.2
C4A4 C4A1 C4A2 122(3)
C4A4 C4A1 C44A 117(3)
C4A2 C4A1 C44A 115(2)
C4A4 C4A1 C4A3 99(2)
C4A2 C4A1 C4A3 98(2)
C44A C4A1 C4A3 100(2)
C4A1 C4A2 H4A1 109.5
C4A1 C4A2 H4A2 109.5
H4A1 C4A2 H4A2 109.5
C4A1 C4A2 H4A3 109.5
H4A1 C4A2 H4A3 109.5
H4A2 C4A2 H4A3 109.5
C4A1 C4A3 H4A4 109.5
C4A1 C4A3 H4A5 109.5
H4A4 C4A3 H4A5 109.5
C4A1 C4A3 H4A6 109.5
H4A4 C4A3 H4A6 109.5
H4A5 C4A3 H4A6 109.5
C4A1 C4A4 H4A7 109.5
C4A1 C4A4 H4A8 109.5
H4A7 C4A4 H4A8 109.5
C4A1 C4A4 H4A9 109.5
H4A7 C4A4 H4A9 109.5
H4A8 C4A4 H4A9 109.5
C42B C41B C46B 122.9(16)
C42B C41B H41B 118.5
C46B C41B H41B 118.5
C43B C42B C41B 116.8(16)
C43B C42B C47A 122.1(16)
C41B C42B C47A 121.0(15)
C42B C43B C44B 124.0(16)
C42B C43B H43B 118.0
C44B C43B H43B 118.0
C45B C44B C43B 115.9(16)
C45B C44B C4B1 122.0(16)
C43B C44B C4B1 122.1(16)
C44B C45B C46B 125.9(17)
C44B C45B H45B 117.1
C46B C45B H45B 117.1
C45B C46B C41B 114.4(15)
C45B C46B C47B 123.5(15)
C41B C46B C47B 122.0(15)
C46B C47B C42C 117.2(14)
C46B C47B H47C 108.0
C42C C47B H47C 108.0
C46B C47B H47D 108.0
C42C C47B H47D 108.0
H47C C47B H47D 107.2
C4B2 C4B1 C44B 114.0(16)
C4B2 C4B1 C4B4 102.9(16)
C44B C4B1 C4B4 112.9(16)
C4B2 C4B1 C4B3 108.8(17)
C44B C4B1 C4B3 109.5(15)
C4B4 C4B1 C4B3 108.5(16)
C4B1 C4B2 H4B1 109.5
C4B1 C4B2 H4B2 109.5
H4B1 C4B2 H4B2 109.5
C4B1 C4B2 H4B3 109.5
H4B1 C4B2 H4B3 109.5
H4B2 C4B2 H4B3 109.5
C4B1 C4B3 H4B4 109.5
C4B1 C4B3 H4B5 109.5
H4B4 C4B3 H4B5 109.5
C4B1 C4B3 H4B6 109.5
H4B4 C4B3 H4B6 109.5
H4B5 C4B3 H4B6 109.5
C4B1 C4B4 H4B7 109.5
C4B1 C4B4 H4B8 109.5
H4B7 C4B4 H4B8 109.5
C4B1 C4B4 H4B9 109.5
H4B7 C4B4 H4B9 109.5
H4B8 C4B4 H4B9 109.5
C41C O4C V3 131.4(10)
O4C C41C C42C 120.5(14)
O4C C41C C46C 122.2(14)
C42C C41C C46C 117.2(15)
C43C C42C C41C 120.3(15)
C43C C42C C47B 118.3(15)
C41C C42C C47B 121.0(15)
C42C C43C C44C 122.8(16)
C42C C43C H43C 118.6
C44C C43C H43C 118.6
C43C C44C C45C 114.0(16)
C43C C44C C4C1 124.7(16)
C45C C44C C4C1 121.2(16)
C46C C45C C44C 124.8(18)
C46C C45C H45C 117.6
C44C C45C H45C 117.6
C45C C46C C41C 120.5(16)
C45C C46C C47C 121.4(16)
C41C C46C C47C 117.6(14)
C46C C47C C42D 114.1(13)
C46C C47C H47E 108.7
C42D C47C H47E 108.7
C46C C47C H47F 108.7
C42D C47C H47F 108.7
H47E C47C H47F 107.6
C4C4 C4C1 C4C2 109.7(16)
C4C4 C4C1 C4C3 108.8(16)
C4C2 C4C1 C4C3 109.3(16)
C4C4 C4C1 C44C 108.5(15)
C4C2 C4C1 C44C 112.0(16)
C4C3 C4C1 C44C 108.5(15)
C4C1 C4C2 H4C1 109.5
C4C1 C4C2 H4C2 109.5
H4C1 C4C2 H4C2 109.5
C4C1 C4C2 H4C3 109.5
H4C1 C4C2 H4C3 109.5
H4C2 C4C2 H4C3 109.5
C4C1 C4C3 H4C4 109.5
C4C1 C4C3 H4C5 109.5
H4C4 C4C3 H4C5 109.5
C4C1 C4C3 H4C6 109.5
H4C4 C4C3 H4C6 109.5
H4C5 C4C3 H4C6 109.5
C4C1 C4C4 H4C7 109.5
C4C1 C4C4 H4C8 109.5
H4C7 C4C4 H4C8 109.5
C4C1 C4C4 H4C9 109.5
H4C7 C4C4 H4C9 109.5
H4C8 C4C4 H4C9 109.5
C46D C41D C42D 120.3(16)
C46D C41D H41D 119.8
C42D C41D H41D 119.8
C43D C42D C41D 121.3(16)
C43D C42D C47C 117.0(15)
C41D C42D C47C 120.8(15)
C42D C43D C44D 119.2(17)
C42D C43D H43D 120.4
C44D C43D H43D 120.4
C45D C44D C43D 117.8(18)
C45D C44D C4D1 124.5(18)
C43D C44D C4D1 117.7(17)
C44D C45D C46D 121.9(18)
C44D C45D H45D 119.0
C46D C45D H45D 119.0
C41D C46D C45D 118.9(17)
C41D C46D C47D 121.7(16)
C45D C46D C47D 119.2(16)
C46D C47D C42A 110.1(14)
C46D C47D H47G 109.6
C42A C47D H47G 109.6
C46D C47D H47H 109.6
C42A C47D H47H 109.6
H47G C47D H47H 108.2
C4D3 C4D1 C4D2 112(2)
C4D3 C4D1 C4D4 110(2)
C4D2 C4D1 C4D4 105(2)
C4D3 C4D1 C44D 112.4(19)
C4D2 C4D1 C44D 110(2)
C4D4 C4D1 C44D 106.7(19)
C4D1 C4D2 H4D1 109.5
C4D1 C4D2 H4D2 109.5
H4D1 C4D2 H4D2 109.5
C4D1 C4D2 H4D3 109.5
H4D1 C4D2 H4D3 109.5
H4D2 C4D2 H4D3 109.5
C4D1 C4D3 H4D4 109.5
C4D1 C4D3 H4D5 109.5
H4D4 C4D3 H4D5 109.5
C4D1 C4D3 H4D6 109.5
H4D4 C4D3 H4D6 109.5
H4D5 C4D3 H4D6 109.5
C4D1 C4D4 H4D7 109.5
C4D1 C4D4 H4D8 109.5
H4D7 C4D4 H4D8 109.5
C4D1 C4D4 H4D9 109.5
H4D7 C4D4 H4D9 109.5
H4D8 C4D4 H4D9 109.5
C41E N4E V4 170.1(13)
N4E C41E C42E 121.2(17)
N4E C41E C46E 119.9(17)
C42E C41E C46E 118.8(19)
C43E C42E C41E 121.5(19)
C43E C42E H42E 119.3
C41E C42E H42E 119.3
C42E C43E C44E 120(2)
C42E C43E H43E 119.8
C44E C43E H43E 119.8
C43E C44E C45E 117(2)
C43E C44E C47E 121.6(19)
C45E C44E C47E 121.1(19)
C46E C45E C44E 123(2)
C46E C45E H45E 118.7
C44E C45E H45E 118.7
C45E C46E C41E 119.3(19)
C45E C46E H46E 120.4
C41E C46E H46E 120.4
C44E C47E H47I 109.5
C44E C47E H47J 109.5
H47I C47E H47J 109.5
C44E C47E H47K 109.5
H47I C47E H47K 109.5
H47J C47E H47K 109.5
C41F O4F V4 138.7(11)
O4F C41F C43F 110.1(14)
O4F C41F C44F 111.1(14)
C43F C41F C44F 111.0(15)
O4F C41F C42F 105.4(14)
C43F C41F C42F 109.4(15)
C44F C41F C42F 109.7(15)
C41F C42F H42A 109.5
C41F C42F H42B 109.5
H42A C42F H42B 109.5
C41F C42F H42C 109.5
H42A C42F H42C 109.5
H42B C42F H42C 109.5
C41F C43F H43F 109.5
C41F C43F H43G 109.5
H43F C43F H43G 109.5
C41F C43F H43H 109.5
H43F C43F H43H 109.5
H43G C43F H43H 109.5
C41F C44F H44A 109.5
C41F C44F H44B 109.5
H44A C44F H44B 109.5
C41F C44F H44C 109.5
H44A C44F H44C 109.5
H44B C44F H44C 109.5
N4S C41S C42S 175(3)
C41S C42S H42D 109.5
C41S C42S H42F 109.5
H42D C42S H42F 109.5
C41S C42S H42G 109.5
H42D C42S H42G 109.5
H42F C42S H42G 109.5
N5E V5 O5F 109.7(7)
N5E V5 O5A 103.0(6)
O5F V5 O5A 111.3(6)
N5E V5 O6C 108.9(5)
O5F V5 O6C 111.8(4)
O5A V5 O6C 111.7(4)
C51A O5A V5 128.3(11)
O5A C51A C52A 122.2(17)
O5A C51A C56A 121.5(17)
C52A C51A C56A 115.0(18)
C51A C52A C53A 121.2(17)
C51A C52A C57D 120.8(17)
C53A C52A C57D 118.0(16)
C54A C53A C52A 121.0(18)
C54A C53A H53A 119.5
C52A C53A H53A 119.5
C53A C54A C55A 117.1(19)
C53A C54A C5A1 121.5(19)
C55A C54A C5A1 121.3(19)
C56A C55A C54A 122(2)
C56A C55A H55A 118.9
C54A C55A H55A 118.9
C55A C56A C51A 122.6(19)
C55A C56A C57A 118.0(18)
C51A C56A C57A 119.2(17)
C52B C57A C56A 107.1(14)
C52B C57A H57A 110.3
C56A C57A H57A 110.3
C52B C57A H57B 110.3
C56A C57A H57B 110.3
H57A C57A H57B 108.5
C5A4 C5A1 C5A2 113(2)
C5A4 C5A1 C54A 113(2)
C5A2 C5A1 C54A 110(2)
C5A4 C5A1 C5A3 106(2)
C5A2 C5A1 C5A3 107(2)
C54A C5A1 C5A3 106.6(19)
C5A1 C5A2 H5A1 109.5
C5A1 C5A2 H5A2 109.5
H5A1 C5A2 H5A2 109.5
C5A1 C5A2 H5A3 109.5
H5A1 C5A2 H5A3 109.5
H5A2 C5A2 H5A3 109.5
C5A1 C5A3 H5A4 109.5
C5A1 C5A3 H5A5 109.5
H5A4 C5A3 H5A5 109.5
C5A1 C5A3 H5A6 109.5
H5A4 C5A3 H5A6 109.5
H5A5 C5A3 H5A6 109.5
C5A1 C5A4 H5A7 109.5
C5A1 C5A4 H5A8 109.5
H5A7 C5A4 H5A8 109.5
C5A1 C5A4 H5A9 109.5
H5A7 C5A4 H5A9 109.5
H5A8 C5A4 H5A9 109.5
C56B C51B C52B 118.6(17)
C56B C51B H51B 120.7
C52B C51B H51B 120.7
C53B C52B C51B 122.4(18)
C53B C52B C57A 117.7(17)
C51B C52B C57A 119.9(17)
C52B C53B C54B 117.8(19)
C52B C53B H53B 121.1
C54B C53B H53B 121.1
C53B C54B C55B 121(2)
C53B C54B C5B1 120(2)
C55B C54B C5B1 118.5(19)
C54B C55B C56B 120.3(19)
C54B C55B H55B 119.9
C56B C55B H55B 119.9
C51B C56B C55B 119.3(17)
C51B C56B C57B 120.3(17)
C55B C56B C57B 119.9(17)
C56B C57B C52C 114.3(15)
C56B C57B H57C 108.7
C52C C57B H57C 108.7
C56B C57B H57D 108.7
C52C C57B H57D 108.7
H57C C57B H57D 107.6
C5B3 C5B1 C5B4 111(3)
C5B3 C5B1 C5B2 111(3)
C5B4 C5B1 C5B2 98(2)
C5B3 C5B1 C54B 112(3)
C5B4 C5B1 C54B 111(2)
C5B2 C5B1 C54B 113(2)
C5B1 C5B2 H5B1 109.5
C5B1 C5B2 H5B2 109.5
H5B1 C5B2 H5B2 109.5
C5B1 C5B2 H5B3 109.5
H5B1 C5B2 H5B3 109.5
H5B2 C5B2 H5B3 109.5
C5B1 C5B3 H5B4 109.5
C5B1 C5B3 H5B5 109.5
H5B4 C5B3 H5B5 109.5
C5B1 C5B3 H5B6 109.5
H5B4 C5B3 H5B6 109.5
H5B5 C5B3 H5B6 109.5
C5B1 C5B4 H5B7 109.5
C5B1 C5B4 H5B8 109.5
H5B7 C5B4 H5B8 109.5
C5B1 C5B4 H5B9 109.5
H5B7 C5B4 H5B9 109.5
H5B8 C5B4 H5B9 109.5
C51C O5C V6 126.2(11)
O5C C51C C52C 119.1(17)
O5C C51C C56C 121.1(17)
C52C C51C C56C 119.5(18)
C51C C52C C53C 117.2(18)
C51C C52C C57B 124.3(17)
C53C C52C C57B 117.8(17)
C54C C53C C52C 123(2)
C54C C53C H53C 118.6
C52C C53C H53C 118.6
C55C C54C C53C 118.0(19)
C55C C54C C5C1 121(2)
C53C C54C C5C1 121.0(19)
C54C C55C C56C 122(2)
C54C C55C H55C 119.2
C56C C55C H55C 119.2
C55C C56C C51C 120.8(18)
C55C C56C C57C 118.6(18)
C51C C56C C57C 120.3(17)
C56C C57C C52D 115.8(15)
C56C C57C H57E 108.3
C52D C57C H57E 108.3
C56C C57C H57F 108.3
C52D C57C H57F 108.3
H57E C57C H57F 107.4
C5C2 C5C1 C5C4 115(2)
C5C2 C5C1 C54C 114(2)
C5C4 C5C1 C54C 110(2)
C5C2 C5C1 C5C3 105(2)
C5C4 C5C1 C5C3 104(2)
C54C C5C1 C5C3 108(2)
C5C1 C5C2 H5C1 109.5
C5C1 C5C2 H5C2 109.5
H5C1 C5C2 H5C2 109.5
C5C1 C5C2 H5C3 109.5
H5C1 C5C2 H5C3 109.5
H5C2 C5C2 H5C3 109.5
C5C1 C5C3 H5C4 109.5
C5C1 C5C3 H5C5 109.5
H5C4 C5C3 H5C5 109.5
C5C1 C5C3 H5C6 109.5
H5C4 C5C3 H5C6 109.5
H5C5 C5C3 H5C6 109.5
C5C1 C5C4 H5C7 109.5
C5C1 C5C4 H5C8 109.5
H5C7 C5C4 H5C8 109.5
C5C1 C5C4 H5C9 109.5
H5C7 C5C4 H5C9 109.5
H5C8 C5C4 H5C9 109.5
C56D C51D C52D 121.2(18)
C56D C51D H51D 119.4
C52D C51D H51D 119.4
C51D C52D C53D 120.4(17)
C51D C52D C57C 118.8(16)
C53D C52D C57C 120.4(16)
C54D C53D C52D 121.3(18)
C54D C53D H53D 119.4
C52D C53D H53D 119.4
C53D C54D C55D 116.3(18)
C53D C54D C5D1 120.6(18)
C55D C54D C5D1 123.1(18)
C54D C55D C56D 123.5(18)
C54D C55D H55D 118.2
C56D C55D H55D 118.2
C51D C56D C55D 117.2(18)
C51D C56D C57D 125.0(18)
C55D C56D C57D 117.6(17)
C56D C57D C52A 112.3(15)
C56D C57D H57G 109.1
C52A C57D H57G 109.1
C56D C57D H57H 109.1
C52A C57D H57H 109.1
H57G C57D H57H 107.9
C5D2 C5D1 C54D 109.7(19)
C5D2 C5D1 C5D4 109.1(18)
C54D C5D1 C5D4 113.7(18)
C5D2 C5D1 C5D3 109.7(19)
C54D C5D1 C5D3 110.5(17)
C5D4 C5D1 C5D3 103.9(18)
C5D1 C5D2 H5D1 109.5
C5D1 C5D2 H5D2 109.5
H5D1 C5D2 H5D2 109.5
C5D1 C5D2 H5D3 109.5
H5D1 C5D2 H5D3 109.5
H5D2 C5D2 H5D3 109.5
C5D1 C5D3 H5D4 109.5
C5D1 C5D3 H5D5 109.5
H5D4 C5D3 H5D5 109.5
C5D1 C5D3 H5D6 109.5
H5D4 C5D3 H5D6 109.5
H5D5 C5D3 H5D6 109.5
C5D1 C5D4 H5D7 109.5
C5D1 C5D4 H5D8 109.5
H5D7 C5D4 H5D8 109.5
C5D1 C5D4 H5D9 109.5
H5D7 C5D4 H5D9 109.5
H5D8 C5D4 H5D9 109.5
C51E N5E V5 176.0(13)
C56E C51E N5E 122.2(19)
C56E C51E C52E 120(2)
N5E C51E C52E 118.2(19)
C51E C52E C53E 119(2)
C51E C52E H52E 120.4
C53E C52E H52E 120.4
C54E C53E C52E 121(2)
C54E C53E H53E 119.5
C52E C53E H53E 119.5
C53E C54E C55E 117.6(19)
C53E C54E C57E 119.6(18)
C55E C54E C57E 122.7(18)
C56E C55E C54E 120(2)
C56E C55E H55E 119.9
C54E C55E H55E 119.9
C51E C56E C55E 122(2)
C51E C56E H56E 118.8
C55E C56E H56E 118.8
C54E C57E H57I 109.5
C54E C57E H57J 109.5
H57I C57E H57J 109.5
C54E C57E H57K 109.5
H57I C57E H57K 109.5
H57J C57E H57K 109.5
C51F O5F V5 147.2(10)
C53F C51F O5F 107.3(15)
C53F C51F C52F 113.7(17)
O5F C51F C52F 109.4(15)
C53F C51F C54F 112.2(16)
O5F C51F C54F 105.2(14)
C52F C51F C54F 108.7(16)
C51F C52F H52A 109.5
C51F C52F H52B 109.5
H52A C52F H52B 109.5
C51F C52F H52C 109.5
H52A C52F H52C 109.5
H52B C52F H52C 109.5
C51F C53F H53F 109.5
C51F C53F H53G 109.5
H53F C53F H53G 109.5
C51F C53F H53H 109.5
H53F C53F H53H 109.5
H53G C53F H53H 109.5
C51F C54F H54A 109.5
C51F C54F H54B 109.5
H54A C54F H54B 109.5
C51F C54F H54C 109.5
H54A C54F H54C 109.5
H54B C54F H54C 109.5
N5S C51S C52S 177(4)
C51S C52S H52D 109.5
C51S C52S H52F 109.5
H52D C52S H52F 109.5
C51S C52S H52G 109.5
H52D C52S H52G 109.5
H52F C52S H52G 109.5
N6E V6 O6F 106.9(7)
N6E V6 O6A 109.5(6)
O6F V6 O6A 110.8(6)
N6E V6 O5C 104.4(5)
O6F V6 O5C 111.8(4)
O6A V6 O5C 113.0(4)
C61A O6A V6 131.7(10)
C66A C61A C62A 121.1(17)
C66A C61A O6A 114.2(15)
C62A C61A O6A 124.6(16)
C63A C62A C61A 117.8(17)
C63A C62A C67D 122.8(16)
C61A C62A C67D 118.0(15)
C62A C63A C64A 124.8(19)
C62A C63A H63A 117.6
C64A C63A H63A 117.6
C63A C64A C65A 117.8(19)
C63A C64A C6A1 119.2(19)
C65A C64A C6A1 123.0(19)
C64A C65A C66A 120.0(19)
C64A C65A H65A 120.0
C66A C65A H65A 120.0
C61A C66A C65A 118.4(17)
C61A C66A C67A 126.3(17)
C65A C66A C67A 115.2(16)
C66A C67A C62B 112.3(14)
C66A C67A H67A 109.1
C62B C67A H67A 109.1
C66A C67A H67B 109.1
C62B C67A H67B 109.1
H67A C67A H67B 107.9
C6A3 C6A1 C6A4 111(2)
C6A3 C6A1 C64A 113(2)
C6A4 C6A1 C64A 108.2(19)
C6A3 C6A1 C6A2 106(2)
C6A4 C6A1 C6A2 111(2)
C64A C6A1 C6A2 107.9(19)
C6A1 C6A2 H6A1 109.5
C6A1 C6A2 H6A2 109.5
H6A1 C6A2 H6A2 109.5
C6A1 C6A2 H6A3 109.5
H6A1 C6A2 H6A3 109.5
H6A2 C6A2 H6A3 109.5
C6A1 C6A3 H6A4 109.5
C6A1 C6A3 H6A5 109.5
H6A4 C6A3 H6A5 109.5
C6A1 C6A3 H6A6 109.5
H6A4 C6A3 H6A6 109.5
H6A5 C6A3 H6A6 109.5
C6A1 C6A4 H6A7 109.5
C6A1 C6A4 H6A8 109.5
H6A7 C6A4 H6A8 109.5
C6A1 C6A4 H6A9 109.5
H6A7 C6A4 H6A9 109.5
H6A8 C6A4 H6A9 109.5
H6AX C6A6 H6AY 109.5
H6AX C6A6 H6AZ 109.5
H6AY C6A6 H6AZ 109.5
H6AA C6A7 H6AB 109.5
H6AA C6A7 H6AC 109.5
H6AB C6A7 H6AC 109.5
H6AD C6A8 H6AE 109.5
H6AD C6A8 H6AF 109.5
H6AE C6A8 H6AF 109.5
C62B C61B C66B 119.7(17)
C62B C61B H61B 120.1
C66B C61B H61B 120.1
C63B C62B C61B 121.9(18)
C63B C62B C67A 120.2(17)
C61B C62B C67A 117.9(16)
C62B C63B C64B 118.5(19)
C62B C63B H63B 120.8
C64B C63B H63B 120.8
C63B C64B C65B 120.7(18)
C63B C64B C6B1 119.9(18)
C65B C64B C6B1 119.3(17)
C66B C65B C64B 120.4(17)
C66B C65B H65B 119.8
C64B C65B H65B 119.8
C65B C66B C61B 118.7(17)
C65B C66B C67B 121.6(16)
C61B C66B C67B 119.6(16)
C62C C67B C66B 109.0(15)
C62C C67B H67C 109.9
C66B C67B H67C 109.9
C62C C67B H67D 109.9
C66B C67B H67D 109.9
H67C C67B H67D 108.3
C6B2 C6B1 C6B3 107.3(19)
C6B2 C6B1 C64B 112.3(17)
C6B3 C6B1 C64B 116.3(18)
C6B2 C6B1 C6B4 106.1(18)
C6B3 C6B1 C6B4 104.9(18)
C64B C6B1 C6B4 109.2(18)
C6B1 C6B2 H6B1 109.5
C6B1 C6B2 H6B2 109.5
H6B1 C6B2 H6B2 109.5
C6B1 C6B2 H6B3 109.5
H6B1 C6B2 H6B3 109.5
H6B2 C6B2 H6B3 109.5
C6B1 C6B3 H6B4 109.5
C6B1 C6B3 H6B5 109.5
H6B4 C6B3 H6B5 109.5
C6B1 C6B3 H6B6 109.5
H6B4 C6B3 H6B6 109.5
H6B5 C6B3 H6B6 109.5
C6B1 C6B4 H6B7 109.5
C6B1 C6B4 H6B8 109.5
H6B7 C6B4 H6B8 109.5
C6B1 C6B4 H6B9 109.5
H6B7 C6B4 H6B9 109.5
H6B8 C6B4 H6B9 109.5
C61C O6C V5 136.6(10)
C66C C61C C62C 122.6(18)
C66C C61C O6C 117.7(16)
C62C C61C O6C 119.7(16)
C61C C62C C63C 116.0(17)
C61C C62C C67B 121.7(17)
C63C C62C C67B 121.9(17)
C64C C63C C62C 124.9(18)
C64C C63C H63C 117.5
C62C C63C H63C 117.5
C65C C64C C63C 114.3(18)
C65C C64C C6C1 121.0(18)
C63C C64C C6C1 124.7(18)
C66C C65C C64C 123.1(19)
C66C C65C H65C 118.4
C64C C65C H65C 118.4
C61C C66C C65C 119.1(18)
C61C C66C C67C 124.8(17)
C65C C66C C67C 115.6(16)
C62D C67C C66C 115.0(15)
C62D C67C H67E 108.5
C66C C67C H67E 108.5
C62D C67C H67F 108.5
C66C C67C H67F 108.5
H67E C67C H67F 107.5
C64C C6C1 C6C2 111.0(17)
C64C C6C1 C6C3 108.6(16)
C6C2 C6C1 C6C3 108.6(17)
C64C C6C1 C6C4 110.1(17)
C6C2 C6C1 C6C4 109.6(17)
C6C3 C6C1 C6C4 109.0(17)
C6C1 C6C2 H6C1 109.5
C6C1 C6C2 H6C2 109.5
H6C1 C6C2 H6C2 109.5
C6C1 C6C2 H6C3 109.5
H6C1 C6C2 H6C3 109.5
H6C2 C6C2 H6C3 109.5
C6C1 C6C3 H6C4 109.5
C6C1 C6C3 H6C5 109.5
H6C4 C6C3 H6C5 109.5
C6C1 C6C3 H6C6 109.5
H6C4 C6C3 H6C6 109.5
H6C5 C6C3 H6C6 109.5
C6C1 C6C4 H6C7 109.5
C6C1 C6C4 H6C8 109.5
H6C7 C6C4 H6C8 109.5
C6C1 C6C4 H6C9 109.5
H6C7 C6C4 H6C9 109.5
H6C8 C6C4 H6C9 109.5
C62D C61D C66D 122.8(18)
C62D C61D H61D 118.6
C66D C61D H61D 118.6
C61D C62D C63D 118.8(17)
C61D C62D C67C 119.5(17)
C63D C62D C67C 121.6(17)
C62D C63D C64D 119.5(18)
C62D C63D H63D 120.2
C64D C63D H63D 120.2
C65D C64D C63D 119.1(19)
C65D C64D C6D1 122.9(19)
C63D C64D C6D1 117.9(18)
C64D C65D C66D 122.9(18)
C64D C65D H65D 118.5
C66D C65D H65D 118.5
C61D C66D C65D 116.9(17)
C61D C66D C67D 124.8(17)
C65D C66D C67D 118.2(16)
C66D C67D C62A 108.8(14)
C66D C67D H67G 109.9
C62A C67D H67G 109.9
C66D C67D H67H 109.9
C62A C67D H67H 109.9
H67G C67D H67H 108.3
C6D2 C6D1 C6D3 111(2)
C6D2 C6D1 C6D4 106(2)
C6D3 C6D1 C6D4 108(2)
C6D2 C6D1 C64D 112(2)
C6D3 C6D1 C64D 112(2)
C6D4 C6D1 C64D 107.0(19)
C6D1 C6D2 H6D1 109.5
C6D1 C6D2 H6D2 109.5
H6D1 C6D2 H6D2 109.5
C6D1 C6D2 H6D3 109.5
H6D1 C6D2 H6D3 109.5
H6D2 C6D2 H6D3 109.5
C6D1 C6D3 H6D4 109.5
C6D1 C6D3 H6D5 109.5
H6D4 C6D3 H6D5 109.5
C6D1 C6D3 H6D6 109.5
H6D4 C6D3 H6D6 109.5
H6D5 C6D3 H6D6 109.5
C6D1 C6D4 H6D7 109.5
C6D1 C6D4 H6D8 109.5
H6D7 C6D4 H6D8 109.5
C6D1 C6D4 H6D9 109.5
H6D7 C6D4 H6D9 109.5
H6D8 C6D4 H6D9 109.5
C61E N6E V6 170.2(14)
N6E C61E C62E 120(2)
N6E C61E C66E 122.3(19)
C62E C61E C66E 118(2)
C61E C62E C63E 121(2)
C61E C62E H62E 119.5
C63E C62E H62E 119.5
C64E C63E C62E 120(2)
C64E C63E H63E 119.8
C62E C63E H63E 119.8
C63E C64E C65E 121(2)
C63E C64E C67E 121(2)
C65E C64E C67E 118(2)
C64E C65E C66E 120(2)
C64E C65E H65E 119.9
C66E C65E H65E 119.9
C65E C66E C61E 119(2)
C65E C66E H66E 120.3
C61E C66E H66E 120.3
C64E C67E H67I 109.5
C64E C67E H67J 109.5
H67I C67E H67J 109.5
C64E C67E H67K 109.5
H67I C67E H67K 109.5
H67J C67E H67K 109.5
C61F O6F V6 138.1(11)
O6F C61F C64F 110.3(16)
O6F C61F C62F 105.6(16)
C64F C61F C62F 110.9(18)
O6F C61F C63F 111.7(17)
C64F C61F C63F 108.5(17)
C62F C61F C63F 109.9(17)
C61F C62F H62A 109.5
C61F C62F H62B 109.5
H62A C62F H62B 109.5
C61F C62F H62C 109.5
H62A C62F H62C 109.5
H62B C62F H62C 109.5
C61F C63F H63F 109.5
C61F C63F H63G 109.5
H63F C63F H63G 109.5
C61F C63F H63H 109.5
H63F C63F H63H 109.5
H63G C63F H63H 109.5
C61F C64F H64A 109.5
C61F C64F H64B 109.5
H64A C64F H64B 109.5
C61F C64F H64C 109.5
H64A C64F H64C 109.5
H64B C64F H64C 109.5
N6S C61S C62S 174(2)
C61S C62S H62D 109.5
C61S C62S H62F 109.5
H62D C62S H62F 109.5
C61S C62S H62G 109.5
H62D C62S H62G 109.5
H62F C62S H62G 109.5
N7R C71R C72R 173(4)
C71R C72R H72A 109.5
C71R C72R H72B 109.5
H72A C72R H72B 109.5
C71R C72R H72C 109.5
H72A C72R H72C 109.5
H72B C72R H72C 109.5
N9R C91R C92R 169(4)
C91R C92R H92A 109.5
C91R C92R H92B 109.5
H92A C92R H92B 109.5
C91R C92R H92C 109.5
H92A C92R H92C 109.5
H92B C92R H92C 109.5
N7T C71T C72T 174(4)
C71T C72T H72D 109.5
C71T C72T H72E 109.5
H72D C72T H72E 109.5
C71T C72T H72F 109.5
H72D C72T H72F 109.5
H72E C72T H72F 109.5
C82T C81T N81T 149(5)
C82T C81T C83T 9(3)
N81T C81T C83T 141(3)
C83T C82T C81T 161(6)
C82T C83T C81T 10(3)

loop_
_geom_bond_atom_site_label_1
_geom_bond_atom_site_label_2
_geom_bond_distance
V1 N1E 1.649(14)
V1 O1F 1.753(12)
V1 O2C 1.799(12)
V1 O1A 1.829(12)
O1A C11A 1.390(19)
C11A C16A 1.38(2)
C11A C12A 1.43(2)
C12A C13A 1.38(2)
C12A C17D 1.49(2)
C13A C14A 1.39(2)
C13A H13A 0.9300
C14A C15A 1.37(2)
C14A C1A1 1.53(2)
C15A C16A 1.36(2)
C15A H15A 0.9300
C16A C17A 1.50(2)
C17A C12B 1.50(2)
C17A H17A 0.9700
C17A H17B 0.9700
C1A1 C1A4 1.49(3)
C1A1 C1A3 1.51(2)
C1A1 C1A2 1.55(2)
C1A2 H1A1 0.9600
C1A2 H1A2 0.9600
C1A2 H1A3 0.9600
C1A3 H1A4 0.9600
C1A3 H1A5 0.9600
C1A3 H1A6 0.9600
C1A4 H1A7 0.9600
C1A4 H1A8 0.9600
C1A4 H1A9 0.9600
C11B C12B 1.40(2)
C11B C16B 1.41(2)
C11B H11B 0.9300
C12B C13B 1.37(2)
C13B C14B 1.34(2)
C13B H13B 0.9300
C14B C15B 1.40(2)
C14B C1B1 1.58(2)
C15B C16B 1.43(2)
C15B H15B 0.9300
C16B C17B 1.52(2)
C17B C12C 1.50(2)
C17B H17C 0.9700
C17B H17D 0.9700
C1B1 C1B4 1.51(2)
C1B1 C1B2 1.51(2)
C1B1 C1B3 1.57(2)
C1B2 H1B1 0.9600
C1B2 H1B2 0.9600
C1B2 H1B3 0.9600
C1B3 H1B4 0.9600
C1B3 H1B5 0.9600
C1B3 H1B6 0.9600
C1B4 H1B7 0.9600
C1B4 H1B8 0.9600
C1B4 H1B9 0.9600
O1C C11C 1.414(19)
O1C V2 1.808(11)
C11C C16C 1.39(2)
C11C C12C 1.39(2)
C12C C13C 1.37(2)
C13C C14C 1.38(2)
C13C H13C 0.9300
C14C C15C 1.41(2)
C14C C1C1 1.52(2)
C15C C16C 1.34(2)
C15C H15C 0.9300
C16C C17C 1.51(2)
C17C C12D 1.49(2)
C17C H17E 0.9700
C17C H17F 0.9700
C1C1 C1C4 1.48(2)
C1C1 C1C2 1.51(2)
C1C1 C1C3 1.55(2)
C1C2 H1C1 0.9600
C1C2 H1C2 0.9600
C1C2 H1C3 0.9600
C1C3 H1C4 0.9600
C1C3 H1C5 0.9600
C1C3 H1C6 0.9600
C1C4 H1C7 0.9600
C1C4 H1C8 0.9600
C1C4 H1C9 0.9600
C11D C16D 1.39(2)
C11D C12D 1.40(2)
C11D H11D 0.9300
C12D C13D 1.38(2)
C13D C14D 1.38(2)
C13D H13D 0.9300
C14D C15D 1.40(2)
C14D C1D1 1.52(2)
C15D C16D 1.40(2)
C15D H15D 0.9300
C16D C17D 1.51(2)
C17D H17G 0.9700
C17D H17H 0.9700
C1D1 C1D2 1.53(2)
C1D1 C1D3 1.54(2)
C1D1 C1D4 1.56(2)
C1D2 H1D1 0.9600
C1D2 H1D2 0.9600
C1D2 H1D3 0.9600
C1D3 H1D4 0.9600
C1D3 H1D5 0.9600
C1D3 H1D6 0.9600
C1D4 H1D7 0.9600
C1D4 H1D8 0.9600
C1D4 H1D9 0.9600
N1E C11E 1.38(2)
C11E C16E 1.38(2)
C11E C12E 1.39(2)
C12E C13E 1.39(2)
C12E H12E 0.9300
C13E C14E 1.36(2)
C13E H13E 0.9300
C14E C15E 1.34(2)
C14E C17E 1.50(2)
C15E C16E 1.38(2)
C15E H15E 0.9300
C16E H16E 0.9300
C17E H17I 0.9600
C17E H17J 0.9600
C17E H17K 0.9600
O1F C11F 1.443(19)
C11F C14F 1.48(2)
C11F C12F 1.53(2)
C11F C13F 1.55(2)
C12F H12A 0.9600
C12F H12B 0.9600
C12F H12C 0.9600
C13F H13F 0.9600
C13F H13G 0.9600
C13F H13H 0.9600
C14F H14A 0.9600
C14F H14B 0.9600
C14F H14C 0.9600
N1S C11S 1.18(3)
C11S C12S 1.33(3)
C12S H12D 0.9600
C12S H12F 0.9600
C12S H12G 0.9600
V2 N2E 1.622(14)
V2 O2F 1.731(12)
V2 O2A 1.802(12)
O2A C21A 1.395(19)
C21A C26A 1.39(2)
C21A C22A 1.41(2)
C22A C23A 1.38(2)
C22A C27D 1.53(2)
C23A C24A 1.39(2)
C23A H23A 0.9300
C24A C25A 1.38(2)
C24A C2A1 1.54(2)
C25A C26A 1.41(2)
C25A H25A 0.9300
C26A C27A 1.49(2)
C27A C22B 1.51(2)
C27A H27A 0.9700
C27A H27B 0.9700
C2A1 C2A4 1.49(2)
C2A1 C2A3 1.51(2)
C2A1 C2A2 1.54(2)
C2A2 H2A1 0.9600
C2A2 H2A2 0.9600
C2A2 H2A3 0.9600
C2A3 H2A4 0.9600
C2A3 H2A5 0.9600
C2A3 H2A6 0.9600
C2A4 H2A7 0.9600
C2A4 H2A8 0.9600
C2A4 H2A9 0.9600
C21B C26B 1.37(2)
C21B C22B 1.40(2)
C21B H21B 0.9300
C22B C23B 1.40(2)
C23B C24B 1.40(2)
C23B H23B 0.9300
C24B C25B 1.38(2)
C24B C2B1 1.52(2)
C25B C26B 1.40(2)
C25B H25B 0.9300
C26B C27B 1.50(2)
C27B C22C 1.51(2)
C27B H27C 0.9700
C27B H27D 0.9700
C2B1 C2B4 1.51(2)
C2B1 C2B3 1.53(2)
C2B1 C2B2 1.54(3)
C2B2 H2B1 0.9600
C2B2 H2B2 0.9600
C2B2 H2B3 0.9600
C2B3 H2B4 0.9600
C2B3 H2B5 0.9600
C2B3 H2B6 0.9600
C2B4 H2B7 0.9600
C2B4 H2B8 0.9600
C2B4 H2B9 0.9600
O2C C21C 1.386(19)
C21C C26C 1.38(2)
C21C C22C 1.41(2)
C22C C23C 1.38(2)
C23C C24C 1.39(2)
C23C H23C 0.9300
C24C C25C 1.37(2)
C24C C2C1 1.56(3)
C25C C26C 1.41(2)
C25C H25C 0.9300
C26C C27C 1.50(2)
C27C C22D 1.49(2)
C27C H27E 0.9700
C27C H27F 0.9700
C2C1 C2C3 1.49(3)
C2C1 C2C2 1.50(2)
C2C1 C2C4 1.56(3)
C2C2 H2C1 0.9600
C2C2 H2C2 0.9600
C2C2 H2C3 0.9600
C2C3 H2C4 0.9600
C2C3 H2C5 0.9600
C2C3 H2C6 0.9600
C2C4 H2C7 0.9600
C2C4 H2C8 0.9600
C2C4 H2C9 0.9600
C21D C26D 1.37(2)
C21D C22D 1.41(2)
C21D H21D 0.9300
C22D C23D 1.38(2)
C23D C24D 1.40(2)
C23D H23D 0.9300
C24D C25D 1.41(2)
C24D C2D1 1.54(2)
C25D C26D 1.39(2)
C25D H25D 0.9300
C26D C27D 1.55(2)
C27D H27G 0.9700
C27D H27H 0.9700
C2D1 C2D2 1.50(2)
C2D1 C2D3 1.53(2)
C2D1 C2D4 1.55(2)
C2D2 H2D1 0.9600
C2D2 H2D2 0.9600
C2D2 H2D3 0.9600
C2D3 H2D4 0.9600
C2D3 H2D5 0.9600
C2D3 H2D6 0.9600
C2D4 H2D7 0.9600
C2D4 H2D8 0.9600
C2D4 H2D9 0.9600
N2E C21E 1.42(2)
C21E C26E 1.35(2)
C21E C22E 1.38(2)
C22E C23E 1.38(2)
C22E H22E 0.9300
C23E C24E 1.37(2)
C23E H23E 0.9300
C24E C25E 1.38(2)
C24E C27E 1.50(2)
C25E C26E 1.42(2)
C25E H25E 0.9300
C26E H26E 0.9300
C27E H27I 0.9600
C27E H27J 0.9600
C27E H27K 0.9600
O2F C21F 1.49(2)
C21F C22F 1.49(2)
C21F C24F 1.51(2)
C21F C23F 1.51(2)
C22F H22A 0.9600
C22F H22B 0.9600
C22F H22C 0.9600
C23F H23F 0.9600
C23F H23G 0.9600
C23F H23H 0.9600
C24F H24A 0.9600
C24F H24B 0.9600
C24F H24C 0.9600
N2S C21S 1.19(2)
C21S C22S 1.36(3)
C22S H22D 0.9600
C22S H22F 0.9600
C22S H22G 0.9600
V3 N3E 1.635(15)
V3 O3F 1.741(11)
V3 O4C 1.790(11)
V3 O3A 1.813(11)
O3A C31A 1.389(18)
C31A C32A 1.40(2)
C31A C36A 1.45(2)
C32A C33A 1.39(2)
C32A C37D 1.47(2)
C33A C34A 1.38(2)
C33A H33A 0.9300
C34A C35A 1.39(2)
C34A C3A1 1.52(2)
C35A C36A 1.37(2)
C35A H35A 0.9300
C36A C37A 1.51(2)
C37A C32B 1.48(2)
C37A H37A 0.9700
C37A H37B 0.9700
C3A1 C3A4 1.50(3)
C3A1 C3A2 1.51(2)
C3A1 C3A3 1.54(2)
C3A2 H3A1 0.9600
C3A2 H3A2 0.9600
C3A2 H3A3 0.9600
C3A3 H3A4 0.9600
C3A3 H3A5 0.9600
C3A3 H3A6 0.9600
C3A4 H3A7 0.9600
C3A4 H3A8 0.9600
C3A4 H3A9 0.9600
C31B C32B 1.36(2)
C31B C36B 1.39(2)
C31B H31B 0.9300
C32B C33B 1.38(2)
C33B C34B 1.39(2)
C33B H33B 0.9300
C34B C35B 1.39(2)
C34B C3B1 1.54(2)
C35B C36B 1.39(2)
C35B H35B 0.9300
C36B C37B 1.50(2)
C37B C32C 1.51(2)
C37B H37C 0.9700
C37B H37D 0.9700
C3B1 C3B2 1.47(3)
C3B1 C3B3 1.49(3)
C3B1 C3B4 1.50(3)
C3B2 H3B1 0.9600
C3B2 H3B2 0.9600
C3B2 H3B3 0.9600
C3B3 H3B4 0.9600
C3B3 H3B5 0.9600
C3B3 H3B6 0.9600
C3B4 H3B7 0.9600
C3B4 H3B8 0.9600
C3B4 H3B9 0.9600
O3C C31C 1.388(18)
O3C V4 1.801(11)
C31C C32C 1.40(2)
C31C C36C 1.40(2)
C32C C33C 1.38(2)
C33C C34C 1.41(2)
C33C H33C 0.9300
C34C C35C 1.39(2)
C34C C3C1 1.55(2)
C35C C36C 1.40(2)
C35C H35C 0.9300
C36C C37C 1.51(2)
C37C C32D 1.52(2)
C37C H37E 0.9700
C37C H37F 0.9700
C3C1 C3C3 1.44(3)
C3C1 C3C2 1.50(3)
C3C1 C3C4 1.55(4)
C3C2 H3C1 0.9600
C3C2 H3C2 0.9600
C3C2 H3C3 0.9600
C3C3 H3C4 0.9600
C3C3 H3C5 0.9600
C3C3 H3C6 0.9600
C3C4 H3C7 0.9600
C3C4 H3C8 0.9600
C3C4 H3C9 0.9600
C3C6 H3CX 0.9600
C3C6 H3CY 0.9600
C3C6 H3CZ 0.9600
C3C7 H3CA 0.9600
C3C7 H3CB 0.9600
C3C7 H3CC 0.9600
C3C8 H3CD 0.9600
C3C8 H3CE 0.9600
C3C8 H3CF 0.9600
C31D C36D 1.38(2)
C31D C32D 1.40(2)
C31D H31D 0.9300
C32D C33D 1.38(2)
C33D C34D 1.34(2)
C33D H33D 0.9300
C34D C35D 1.39(2)
C34D C3D1 1.58(2)
C35D C36D 1.39(2)
C35D H35D 0.9300
C36D C37D 1.55(2)
C37D H37G 0.9700
C37D H37H 0.9700
C3D1 C3D2 1.50(2)
C3D1 C3D3 1.51(2)
C3D1 C3D4 1.55(2)
C3D2 H3D1 0.9600
C3D2 H3D2 0.9600
C3D2 H3D3 0.9600
C3D3 H3D4 0.9600
C3D3 H3D5 0.9600
C3D3 H3D6 0.9600
C3D4 H3D7 0.9600
C3D4 H3D8 0.9600
C3D4 H3D9 0.9600
N3E C31E 1.43(2)
C31E C36E 1.36(2)
C31E C32E 1.39(2)
C32E C33E 1.38(2)
C32E H32E 0.9300
C33E C34E 1.33(2)
C33E H33E 0.9300
C34E C35E 1.37(2)
C34E C37E 1.51(2)
C35E C36E 1.39(2)
C35E H35E 0.9300
C36E H36E 0.9300
C37E H37I 0.9600
C37E H37J 0.9600
C37E H37K 0.9600
O3F C31F 1.431(19)
C31F C34F 1.50(2)
C31F C32F 1.51(2)
C31F C33F 1.56(2)
C32F H32A 0.9600
C32F H32B 0.9600
C32F H32C 0.9600
C33F H33F 0.9600
C33F H33G 0.9600
C33F H33H 0.9600
C34F H34A 0.9600
C34F H34B 0.9600
C34F H34C 0.9600
N3S C31S 1.13(3)
C31S C32S 1.43(3)
C32S H32D 0.9600
C32S H32F 0.9600
C32S H32G 0.9600
V4 N4E 1.679(15)
V4 O4F 1.759(12)
V4 O4A 1.778(13)
O4A C41A 1.41(2)
C41A C42A 1.40(2)
C41A C46A 1.42(2)
C42A C43A 1.38(2)
C42A C47D 1.50(2)
C43A C44A 1.38(2)
C43A H43A 0.9300
C44A C45A 1.38(2)
C44A C4A1 1.56(3)
C45A C46A 1.41(2)
C45A H45A 0.9300
C46A C47A 1.51(2)
C47A C42B 1.50(2)
C47A H47A 0.9700
C47A H47B 0.9700
C4A1 C4A4 1.41(4)
C4A1 C4A2 1.49(3)
C4A1 C4A3 1.59(3)
C4A2 H4A1 0.9600
C4A2 H4A2 0.9600
C4A2 H4A3 0.9600
C4A3 H4A4 0.9600
C4A3 H4A5 0.9600
C4A3 H4A6 0.9600
C4A4 H4A7 0.9600
C4A4 H4A8 0.9600
C4A4 H4A9 0.9600
C41B C42B 1.40(2)
C41B C46B 1.41(2)
C41B H41B 0.9300
C42B C43B 1.36(2)
C43B C44B 1.41(2)
C43B H43B 0.9300
C44B C45B 1.35(2)
C44B C4B1 1.51(2)
C45B C46B 1.40(2)
C45B H45B 0.9300
C46B C47B 1.48(2)
C47B C42C 1.52(2)
C47B H47C 0.9700
C47B H47D 0.9700
C4B1 C4B2 1.50(2)
C4B1 C4B4 1.52(2)
C4B1 C4B3 1.52(2)
C4B2 H4B1 0.9600
C4B2 H4B2 0.9600
C4B2 H4B3 0.9600
C4B3 H4B4 0.9600
C4B3 H4B5 0.9600
C4B3 H4B6 0.9600
C4B4 H4B7 0.9600
C4B4 H4B8 0.9600
C4B4 H4B9 0.9600
O4C C41C 1.365(17)
C41C C42C 1.39(2)
C41C C46C 1.41(2)
C42C C43C 1.38(2)
C43C C44C 1.40(2)
C43C H43C 0.9300
C44C C45C 1.40(2)
C44C C4C1 1.53(2)
C45C C46C 1.32(2)
C45C H45C 0.9300
C46C C47C 1.52(2)
C47C C42D 1.53(2)
C47C H47E 0.9700
C47C H47F 0.9700
C4C1 C4C4 1.51(2)
C4C1 C4C2 1.51(2)
C4C1 C4C3 1.53(2)
C4C2 H4C1 0.9600
C4C2 H4C2 0.9600
C4C2 H4C3 0.9600
C4C3 H4C4 0.9600
C4C3 H4C5 0.9600
C4C3 H4C6 0.9600
C4C4 H4C7 0.9600
C4C4 H4C8 0.9600
C4C4 H4C9 0.9600
C41D C46D 1.36(2)
C41D C42D 1.38(2)
C41D H41D 0.9300
C42D C43D 1.37(2)
C43D C44D 1.44(2)
C43D H43D 0.9300
C44D C45D 1.35(2)
C44D C4D1 1.57(3)
C45D C46D 1.41(2)
C45D H45D 0.9300
C46D C47D 1.49(2)
C47D H47G 0.9700
C47D H47H 0.9700
C4D1 C4D3 1.44(3)
C4D1 C4D2 1.45(4)
C4D1 C4D4 1.51(3)
C4D2 H4D1 0.9600
C4D2 H4D2 0.9600
C4D2 H4D3 0.9600
C4D3 H4D4 0.9600
C4D3 H4D5 0.9600
C4D3 H4D6 0.9600
C4D4 H4D7 0.9600
C4D4 H4D8 0.9600
C4D4 H4D9 0.9600
N4E C41E 1.37(2)
C41E C42E 1.38(2)
C41E C46E 1.39(2)
C42E C43E 1.36(2)
C42E H42E 0.9300
C43E C44E 1.38(2)
C43E H43E 0.9300
C44E C45E 1.40(2)
C44E C47E 1.52(3)
C45E C46E 1.34(2)
C45E H45E 0.9300
C46E H46E 0.9300
C47E H47I 0.9600
C47E H47J 0.9600
C47E H47K 0.9600
O4F C41F 1.446(19)
C41F C43F 1.51(2)
C41F C44F 1.52(2)
C41F C42F 1.54(2)
C42F H42A 0.9600
C42F H42B 0.9600
C42F H42C 0.9600
C43F H43F 0.9600
C43F H43G 0.9600
C43F H43H 0.9600
C44F H44A 0.9600
C44F H44B 0.9600
C44F H44C 0.9600
N4S C41S 1.17(3)
C41S C42S 1.40(3)
C42S H42D 0.9600
C42S H42F 0.9600
C42S H42G 0.9600
V5 N5E 1.672(14)
V5 O5F 1.764(12)
V5 O5A 1.782(11)
V5 O6C 1.824(11)
O5A C51A 1.32(2)
C51A C52A 1.40(2)
C51A C56A 1.43(2)
C52A C53A 1.44(2)
C52A C57D 1.51(2)
C53A C54A 1.39(2)
C53A H53A 0.9300
C54A C55A 1.40(2)
C54A C5A1 1.56(3)
C55A C56A 1.37(2)
C55A H55A 0.9300
C56A C57A 1.56(2)
C57A C52B 1.53(2)
C57A H57A 0.9700
C57A H57B 0.9700
C5A1 C5A4 1.45(3)
C5A1 C5A2 1.49(3)
C5A1 C5A3 1.57(3)
C5A2 H5A1 0.9600
C5A2 H5A2 0.9600
C5A2 H5A3 0.9600
C5A3 H5A4 0.9600
C5A3 H5A5 0.9600
C5A3 H5A6 0.9600
C5A4 H5A7 0.9600
C5A4 H5A8 0.9600
C5A4 H5A9 0.9600
C51B C56B 1.37(2)
C51B C52B 1.42(2)
C51B H51B 0.9300
C52B C53B 1.36(2)
C53B C54B 1.38(2)
C53B H53B 0.9300
C54B C55B 1.38(2)
C54B C5B1 1.56(3)
C55B C56B 1.40(2)
C55B H55B 0.9300
C56B C57B 1.48(2)
C57B C52C 1.51(2)
C57B H57C 0.9700
C57B H57D 0.9700
C5B1 C5B3 1.33(4)
C5B1 C5B4 1.48(3)
C5B1 C5B2 1.52(3)
C5B2 H5B1 0.9600
C5B2 H5B2 0.9600
C5B2 H5B3 0.9600
C5B3 H5B4 0.9600
C5B3 H5B5 0.9600
C5B3 H5B6 0.9600
C5B4 H5B7 0.9600
C5B4 H5B8 0.9600
C5B4 H5B9 0.9600
O5C C51C 1.38(2)
O5C V6 1.828(12)
C51C C52C 1.39(2)
C51C C56C 1.39(2)
C52C C53C 1.42(2)
C53C C54C 1.37(2)
C53C H53C 0.9300
C54C C55C 1.35(2)
C54C C5C1 1.55(3)
C55C C56C 1.38(2)
C55C H55C 0.9300
C56C C57C 1.46(2)
C57C C52D 1.55(2)
C57C H57E 0.9700
C57C H57F 0.9700
C5C1 C5C2 1.44(3)
C5C1 C5C4 1.49(3)
C5C1 C5C3 1.56(3)
C5C2 H5C1 0.9600
C5C2 H5C2 0.9600
C5C2 H5C3 0.9600
C5C3 H5C4 0.9600
C5C3 H5C5 0.9600
C5C3 H5C6 0.9600
C5C4 H5C7 0.9600
C5C4 H5C8 0.9600
C5C4 H5C9 0.9600
C51D C56D 1.36(2)
C51D C52D 1.37(2)
C51D H51D 0.9300
C52D C53D 1.39(2)
C53D C54D 1.38(2)
C53D H53D 0.9300
C54D C55D 1.39(2)
C54D C5D1 1.51(3)
C55D C56D 1.40(2)
C55D H55D 0.9300
C56D C57D 1.51(2)
C57D H57G 0.9700
C57D H57H 0.9700
C5D1 C5D2 1.49(3)
C5D1 C5D4 1.51(3)
C5D1 C5D3 1.54(3)
C5D2 H5D1 0.9600
C5D2 H5D2 0.9600
C5D2 H5D3 0.9600
C5D3 H5D4 0.9600
C5D3 H5D5 0.9600
C5D3 H5D6 0.9600
C5D4 H5D7 0.9600
C5D4 H5D8 0.9600
C5D4 H5D9 0.9600
N5E C51E 1.37(2)
C51E C56E 1.33(2)
C51E C52E 1.38(2)
C52E C53E 1.40(3)
C52E H52E 0.9300
C53E C54E 1.37(2)
C53E H53E 0.9300
C54E C55E 1.40(2)
C54E C57E 1.52(2)
C55E C56E 1.36(2)
C55E H55E 0.9300
C56E H56E 0.9300
C57E H57I 0.9600
C57E H57J 0.9600
C57E H57K 0.9600
O5F C51F 1.491(19)
C51F C53F 1.47(2)
C51F C52F 1.49(2)
C51F C54F 1.55(2)
C52F H52A 0.9600
C52F H52B 0.9600
C52F H52C 0.9600
C53F H53F 0.9600
C53F H53G 0.9600
C53F H53H 0.9600
C54F H54A 0.9600
C54F H54B 0.9600
C54F H54C 0.9600
N5S C51S 1.17(4)
C51S C52S 1.42(4)
C52S H52D 0.9600
C52S H52F 0.9600
C52S H52G 0.9600
V6 N6E 1.650(14)
V6 O6F 1.755(12)
V6 O6A 1.795(12)
O6A C61A 1.409(19)
C61A C66A 1.39(2)
C61A C62A 1.39(2)
C62A C63A 1.35(2)
C62A C67D 1.54(2)
C63A C64A 1.37(2)
C63A H63A 0.9300
C64A C65A 1.39(2)
C64A C6A1 1.55(3)
C65A C66A 1.43(2)
C65A H65A 0.9300
C66A C67A 1.49(2)
C67A C62B 1.54(2)
C67A H67A 0.9700
C67A H67B 0.9700
C6A1 C6A3 1.47(3)
C6A1 C6A4 1.54(3)
C6A1 C6A2 1.56(3)
C6A2 H6A1 0.9600
C6A2 H6A2 0.9600
C6A2 H6A3 0.9600
C6A3 H6A4 0.9600
C6A3 H6A5 0.9600
C6A3 H6A6 0.9600
C6A4 H6A7 0.9600
C6A4 H6A8 0.9600
C6A4 H6A9 0.9600
C6A6 H6AX 0.9600
C6A6 H6AY 0.9600
C6A6 H6AZ 0.9600
C6A7 H6AA 0.9600
C6A7 H6AB 0.9600
C6A7 H6AC 0.9600
C6A8 H6AD 0.9600
C6A8 H6AE 0.9600
C6A8 H6AF 0.9600
C61B C62B 1.38(2)
C61B C66B 1.40(2)
C61B H61B 0.9300
C62B C63B 1.37(2)
C63B C64B 1.38(2)
C63B H63B 0.9300
C64B C65B 1.40(2)
C64B C6B1 1.53(2)
C65B C66B 1.37(2)
C65B H65B 0.9300
C66B C67B 1.54(2)
C67B C62C 1.48(2)
C67B H67C 0.9700
C67B H67D 0.9700
C6B1 C6B2 1.49(3)
C6B1 C6B3 1.50(3)
C6B1 C6B4 1.54(3)
C6B2 H6B1 0.9600
C6B2 H6B2 0.9600
C6B2 H6B3 0.9600
C6B3 H6B4 0.9600
C6B3 H6B5 0.9600
C6B3 H6B6 0.9600
C6B4 H6B7 0.9600
C6B4 H6B8 0.9600
C6B4 H6B9 0.9600
O6C C61C 1.408(19)
C61C C66C 1.36(2)
C61C C62C 1.38(2)
C62C C63C 1.40(2)
C63C C64C 1.40(2)
C63C H63C 0.9300
C64C C65C 1.39(2)
C64C C6C1 1.49(2)
C65C C66C 1.39(2)
C65C H65C 0.9300
C66C C67C 1.53(2)
C67C C62D 1.50(2)
C67C H67E 0.9700
C67C H67F 0.9700
C6C1 C6C2 1.50(2)
C6C1 C6C3 1.52(2)
C6C1 C6C4 1.53(2)
C6C2 H6C1 0.9600
C6C2 H6C2 0.9600
C6C2 H6C3 0.9600
C6C3 H6C4 0.9600
C6C3 H6C5 0.9600
C6C3 H6C6 0.9600
C6C4 H6C7 0.9600
C6C4 H6C8 0.9600
C6C4 H6C9 0.9600
C61D C62D 1.38(2)
C61D C66D 1.39(2)
C61D H61D 0.9300
C62D C63D 1.41(2)
C63D C64D 1.42(2)
C63D H63D 0.9300
C64D C65D 1.34(2)
C64D C6D1 1.56(3)
C65D C66D 1.42(2)
C65D H65D 0.9300
C66D C67D 1.49(2)
C67D H67G 0.9700
C67D H67H 0.9700
C6D1 C6D2 1.45(3)
C6D1 C6D3 1.50(3)
C6D1 C6D4 1.52(3)
C6D2 H6D1 0.9600
C6D2 H6D2 0.9600
C6D2 H6D3 0.9600
C6D3 H6D4 0.9600
C6D3 H6D5 0.9600
C6D3 H6D6 0.9600
C6D4 H6D7 0.9600
C6D4 H6D8 0.9600
C6D4 H6D9 0.9600
N6E C61E 1.35(2)
C61E C62E 1.38(3)
C61E C66E 1.41(3)
C62E C63E 1.40(2)
C62E H62E 0.9300
C63E C64E 1.34(2)
C63E H63E 0.9300
C64E C65E 1.36(2)
C64E C67E 1.51(3)
C65E C66E 1.41(3)
C65E H65E 0.9300
C66E H66E 0.9300
C67E H67I 0.9600
C67E H67J 0.9600
C67E H67K 0.9600
O6F C61F 1.45(2)
C61F C64F 1.50(3)
C61F C62F 1.50(2)
C61F C63F 1.52(2)
C62F H62A 0.9600
C62F H62B 0.9600
C62F H62C 0.9600
C63F H63F 0.9600
C63F H63G 0.9600
C63F H63H 0.9600
C64F H64A 0.9600
C64F H64B 0.9600
C64F H64C 0.9600
N6S C61S 1.12(2)
C61S C62S 1.46(3)
C62S H62D 0.9600
C62S H62F 0.9600
C62S H62G 0.9600
N7R C71R 1.14(4)
C71R C72R 1.53(3)
C72R H72A 0.9600
C72R H72B 0.9600
C72R H72C 0.9600
N9R C91R 1.11(3)
C91R C92R 1.39(3)
C92R H92A 0.9600
C92R H92B 0.9600
C92R H92C 0.9600
N7T C71T 1.14(4)
C71T C72T 1.44(4)
C72T H72D 0.9600
C72T H72E 0.9600
C72T H72F 0.9600
N81T C81T 1.19(4)
C81T C82T 1.04(5)
C81T C83T 1.99(5)
C82T C83T 0.98(5)
C91T C92T 1.92(6)

loop_
_geom_torsion_atom_site_label_1
_geom_torsion_atom_site_label_2
_geom_torsion_atom_site_label_3
_geom_torsion_atom_site_label_4
_geom_torsion
N1E V1 O1A C11A 15.3(14)
O1F V1 O1A C11A -99.8(13)
O2C V1 O1A C11A 135.0(12)
V1 O1A C11A C16A 81.1(19)
V1 O1A C11A C12A -95.9(16)
C16A C11A C12A C13A -3(2)
O1A C11A C12A C13A 174.0(15)
C16A C11A C12A C17D 168.5(16)
O1A C11A C12A C17D -15(2)
C11A C12A C13A C14A 1(3)
C17D C12A C13A C14A -170.9(16)
C12A C13A C14A C15A 3(3)
C12A C13A C14A C1A1 -175.3(17)
C13A C14A C15A C16A -4(3)
C1A1 C14A C15A C16A 174.2(17)
C14A C15A C16A C11A 2(3)
C14A C15A C16A C17A 179.0(16)
O1A C11A C16A C15A -174.9(15)
C12A C11A C16A C15A 2(3)
O1A C11A C16A C17A 8(3)
C12A C11A C16A C17A -175.5(16)
C15A C16A C17A C12B -83(2)
C11A C16A C17A C12B 95(2)
C15A C14A C1A1 C1A4 6(3)
C13A C14A C1A1 C1A4 -175.9(17)
C15A C14A C1A1 C1A3 132.3(18)
C13A C14A C1A1 C1A3 -50(2)
C15A C14A C1A1 C1A2 -113.0(19)
C13A C14A C1A1 C1A2 65(2)
C16B C11B C12B C13B 1(3)
C16B C11B C12B C17A 177.9(16)
C16A C17A C12B C13B 88(2)
C16A C17A C12B C11B -89(2)
C11B C12B C13B C14B 0(3)
C17A C12B C13B C14B -177.0(18)
C12B C13B C14B C15B -1(3)
C12B C13B C14B C1B1 178.5(17)
C13B C14B C15B C16B 1(3)
C1B1 C14B C15B C16B -178.3(16)
C12B C11B C16B C15B 0(2)
C12B C11B C16B C17B -177.6(16)
C14B C15B C16B C11B -1(3)
C14B C15B C16B C17B 176.7(16)
C11B C16B C17B C12C 92(2)
C15B C16B C17B C12C -85(2)
C13B C14B C1B1 C1B4 -176.0(17)
C15B C14B C1B1 C1B4 4(2)
C13B C14B C1B1 C1B2 61(2)
C15B C14B C1B1 C1B2 -119.7(19)
C13B C14B C1B1 C1B3 -59(2)
C15B C14B C1B1 C1B3 120.2(18)
V2 O1C C11C C16C 98.4(17)
V2 O1C C11C C12C -82.2(18)
C16C C11C C12C C13C 3(3)
O1C C11C C12C C13C -176.6(14)
C16C C11C C12C C17B 177.8(16)
O1C C11C C12C C17B -2(2)
C16B C17B C12C C13C 87(2)
C16B C17B C12C C11C -88(2)
C11C C12C C13C C14C -2(3)
C17B C12C C13C C14C -177.3(16)
C12C C13C C14C C15C 1(3)
C12C C13C C14C C1C1 179.2(16)
C13C C14C C15C C16C 0(3)
C1C1 C14C C15C C16C -178.8(16)
C14C C15C C16C C11C 1(3)
C14C C15C C16C C17C 174.6(15)
C12C C11C C16C C15C -2(3)
O1C C11C C16C C15C 177.1(14)
C12C C11C C16C C17C -175.8(15)
O1C C11C C16C C17C 4(2)
C15C C16C C17C C12D -91(2)
C11C C16C C17C C12D 82.9(19)
C13C C14C C1C1 C1C4 121(2)
C15C C14C C1C1 C1C4 -61(2)
C13C C14C C1C1 C1C2 -119(2)
C15C C14C C1C1 C1C2 60(2)
C13C C14C C1C1 C1C3 2(3)
C15C C14C C1C1 C1C3 -179.7(16)
C16D C11D C12D C13D 5(2)
C16D C11D C12D C17C 177.2(15)
C16C C17C C12D C13D 81(2)
C16C C17C C12D C11D -91.0(19)
C11D C12D C13D C14D -3(3)
C17C C12D C13D C14D -174.7(16)
C12D C13D C14D C15D -2(3)
C12D C13D C14D C1D1 175.5(17)
C13D C14D C15D C16D 4(3)
C1D1 C14D C15D C16D -173.2(17)
C12D C11D C16D C15D -3(3)
C12D C11D C16D C17D -179.2(15)
C14D C15D C16D C11D -2(3)
C14D C15D C16D C17D 174.3(16)
C13A C12A C17D C16D 79(2)
C11A C12A C17D C16D -91.9(19)
C11D C16D C17D C12A 96.9(19)
C15D C16D C17D C12A -79(2)
C13D C14D C1D1 C1D2 64(2)
C15D C14D C1D1 C1D2 -118.3(19)
C13D C14D C1D1 C1D3 -175.0(17)
C15D C14D C1D1 C1D3 3(3)
C13D C14D C1D1 C1D4 -53(2)
C15D C14D C1D1 C1D4 124.8(19)
O1F V1 N1E C11E 48(14)
O2C V1 N1E C11E 165(14)
O1A V1 N1E C11E -73(14)
V1 N1E C11E C16E 41(15)
V1 N1E C11E C12E -132(13)
C16E C11E C12E C13E 1(3)
N1E C11E C12E C13E 173.9(17)
C11E C12E C13E C14E -2(3)
C12E C13E C14E C15E 0(3)
C12E C13E C14E C17E -176.1(18)
C13E C14E C15E C16E 2(3)
C17E C14E C15E C16E 178.4(18)
N1E C11E C16E C15E -171.6(17)
C12E C11E C16E C15E 1(3)
C14E C15E C16E C11E -3(3)
N1E V1 O1F C11F 11.3(18)
O2C V1 O1F C11F -105.8(16)
O1A V1 O1F C11F 127.2(17)
V1 O1F C11F C14F 34(2)
V1 O1F C11F C12F 153.4(13)
V1 O1F C11F C13F -87(2)
C11C O1C V2 N2E -4.1(13)
C11C O1C V2 O2F 114.7(12)
C11C O1C V2 O2A -121.4(12)
N2E V2 O2A C21A -1.0(17)
O2F V2 O2A C21A -120.6(15)
O1C V2 O2A C21A 115.3(15)
V2 O2A C21A C26A -116.4(17)
V2 O2A C21A C22A 73(2)
C26A C21A C22A C23A 4(3)
O2A C21A C22A C23A 174.6(15)
C26A C21A C22A C27D -170.9(15)
O2A C21A C22A C27D 0(2)
C21A C22A C23A C24A -2(3)
C27D C22A C23A C24A 172.6(16)
C22A C23A C24A C25A 1(3)
C22A C23A C24A C2A1 -177.4(16)
C23A C24A C25A C26A -2(3)
C2A1 C24A C25A C26A 176.4(16)
O2A C21A C26A C25A -175.9(15)
C22A C21A C26A C25A -4(3)
O2A C21A C26A C27A 1(3)
C22A C21A C26A C27A 172.6(16)
C24A C25A C26A C21A 4(3)
C24A C25A C26A C27A -173.4(16)
C21A C26A C27A C22B -105(2)
C25A C26A C27A C22B 72(2)
C25A C24A C2A1 C2A4 7(3)
C23A C24A C2A1 C2A4 -174.5(17)
C25A C24A C2A1 C2A3 129.4(19)
C23A C24A C2A1 C2A3 -52(2)
C25A C24A C2A1 C2A2 -111.6(19)
C23A C24A C2A1 C2A2 67(2)
C26B C21B C22B C23B 2(3)
C26B C21B C22B C27A -177.8(15)
C26A C27A C22B C23B -91(2)
C26A C27A C22B C21B 89(2)
C21B C22B C23B C24B 1(3)
C27A C22B C23B C24B -179.3(16)
C22B C23B C24B C25B -4(3)
C22B C23B C24B C2B1 -179.1(17)
C23B C24B C25B C26B 4(3)
C2B1 C24B C25B C26B 179.2(17)
C22B C21B C26B C25B -2(3)
C22B C21B C26B C27B 177.4(15)
C24B C25B C26B C21B -2(3)
C24B C25B C26B C27B 179.3(17)
C21B C26B C27B C22C -79(2)
C25B C26B C27B C22C 100(2)
C25B C24B C2B1 C2B4 -105(2)
C23B C24B C2B1 C2B4 69(2)
C25B C24B C2B1 C2B3 132(2)
C23B C24B C2B1 C2B3 -54(2)
C25B C24B C2B1 C2B2 16(3)
C23B C24B C2B1 C2B2 -169.6(17)
N1E V1 O2C C21C -31.9(15)
O1F V1 O2C C21C 82.3(15)
O1A V1 O2C C21C -149.9(14)
V1 O2C C21C C26C -87.9(19)
V1 O2C C21C C22C 91.7(19)
C26C C21C C22C C23C -1(3)
O2C C21C C22C C23C 179.7(16)
C26C C21C C22C C27B -176.0(16)
O2C C21C C22C C27B 4(3)
C26B C27B C22C C23C -88(2)
C26B C27B C22C C21C 88(2)
C21C C22C C23C C24C 0(3)
C27B C22C C23C C24C 175.1(16)
C22C C23C C24C C25C 1(3)
C22C C23C C24C C2C1 177.7(17)
C23C C24C C25C C26C -1(3)
C2C1 C24C C25C C26C -177.7(17)
O2C C21C C26C C25C -179.6(14)
C22C C21C C26C C25C 1(3)
O2C C21C C26C C27C -6(2)
C22C C21C C26C C27C 174.8(16)
C24C C25C C26C C21C 0(3)
C24C C25C C26C C27C -174.0(17)
C21C C26C C27C C22D -100.1(19)
C25C C26C C27C C22D 74(2)
C25C C24C C2C1 C2C3 73(2)
C23C C24C C2C1 C2C3 -103(2)
C25C C24C C2C1 C2C2 -164.2(18)
C23C C24C C2C1 C2C2 19(3)
C25C C24C C2C1 C2C4 -47(3)
C23C C24C C2C1 C2C4 136.6(19)
C26D C21D C22D C23D -3(3)
C26D C21D C22D C27C 178.1(16)
C26C C27C C22D C23D -85(2)
C26C C27C C22D C21D 93.8(19)
C21D C22D C23D C24D 1(3)
C27C C22D C23D C24D 179.1(16)
C22D C23D C24D C25D 1(3)
C22D C23D C24D C2D1 177.7(16)
C23D C24D C25D C26D 0(3)
C2D1 C24D C25D C26D -176.6(16)
C22D C21D C26D C25D 4(3)
C22D C21D C26D C27D 178.2(15)
C24D C25D C26D C21D -3(3)
C24D C25D C26D C27D -176.7(15)
C23A C22A C27D C26D -84(2)
C21A C22A C27D C26D 90.4(19)
C21D C26D C27D C22A -78(2)
C25D C26D C27D C22A 96.4(19)
C23D C24D C2D1 C2D2 -71(2)
C25D C24D C2D1 C2D2 106(2)
C23D C24D C2D1 C2D3 167.3(16)
C25D C24D C2D1 C2D3 -16(2)
C23D C24D C2D1 C2D4 51(2)
C25D C24D C2D1 C2D4 -132.3(18)
O2F V2 N2E C21E -134(11)
O2A V2 N2E C21E 107(11)
O1C V2 N2E C21E -15(11)
V2 N2E C21E C26E -10(12)
V2 N2E C21E C22E 174(10)
C26E C21E C22E C23E 1(3)
N2E C21E C22E C23E 177.3(17)
C21E C22E C23E C24E 0(3)
C22E C23E C24E C25E 1(3)
C22E C23E C24E C27E -179.5(19)
C23E C24E C25E C26E -3(3)
C27E C24E C25E C26E 177.5(18)
C22E C21E C26E C25E -3(3)
N2E C21E C26E C25E -179.1(17)
C24E C25E C26E C21E 4(3)
N2E V2 O2F C21F 4(2)
O2A V2 O2F C21F 122(2)
O1C V2 O2F C21F -112(2)
V2 O2F C21F C22F -114(2)
V2 O2F C21F C24F 126.7(19)
V2 O2F C21F C23F 7(3)
N3E V3 O3A C31A -9.1(15)
O3F V3 O3A C31A 112.7(14)
O4C V3 O3A C31A -121.9(13)
V3 O3A C31A C32A -64(2)
V3 O3A C31A C36A 120.1(14)
O3A C31A C32A C33A 178.6(14)
C36A C31A C32A C33A -6(2)
O3A C31A C32A C37D -7(2)
C36A C31A C32A C37D 168.6(15)
C31A C32A C33A C34A 3(2)
C37D C32A C33A C34A -172.3(15)
C32A C33A C34A C35A 2(2)
C32A C33A C34A C3A1 174.3(16)
C33A C34A C35A C36A -3(3)
C3A1 C34A C35A C36A -175.5(16)
C34A C35A C36A C31A -1(2)
C34A C35A C36A C37A 174.9(15)
O3A C31A C36A C35A -179.2(14)
C32A C31A C36A C35A 5(2)
O3A C31A C36A C37A 5(2)
C32A C31A C36A C37A -170.3(15)
C35A C36A C37A C32B -77(2)
C31A C36A C37A C32B 98.3(19)
C33A C34A C3A1 C3A4 135.7(18)
C35A C34A C3A1 C3A4 -52(2)
C33A C34A C3A1 C3A2 -106.7(19)
C35A C34A C3A1 C3A2 66(2)
C33A C34A C3A1 C3A3 15(2)
C35A C34A C3A1 C3A3 -172.8(15)
C36B C31B C32B C33B 3(2)
C36B C31B C32B C37A -179.6(14)
C36A C37A C32B C31B -95.7(18)
C36A C37A C32B C33B 82.1(19)
C31B C32B C33B C34B 1(3)
C37A C32B C33B C34B -176.7(15)
C32B C33B C34B C35B -3(2)
C32B C33B C34B C3B1 179.5(16)
C33B C34B C35B C36B 1(2)
C3B1 C34B C35B C36B 178.8(15)
C32B C31B C36B C35B -4(2)
C32B C31B C36B C37B -177.8(15)
C34B C35B C36B C31B 2(2)
C34B C35B C36B C37B 175.9(14)
C31B C36B C37B C32C 85.7(19)
C35B C36B C37B C32C -87.9(18)
C33B C34B C3B1 C3B2 82(2)
C35B C34B C3B1 C3B2 -95(2)
C33B C34B C3B1 C3B3 -157.5(18)
C35B C34B C3B1 C3B3 25(3)
C33B C34B C3B1 C3B4 -39(3)
C35B C34B C3B1 C3B4 144.1(19)
V4 O3C C31C C32C -80.2(19)
V4 O3C C31C C36C 96.0(17)
O3C C31C C32C C33C 176.8(14)
C36C C31C C32C C33C 1(3)
O3C C31C C32C C37B -10(2)
C36C C31C C32C C37B 173.7(15)
C36B C37B C32C C33C 88.1(18)
C36B C37B C32C C31C -84.9(19)
C31C C32C C33C C34C -1(2)
C37B C32C C33C C34C -174.2(14)
C32C C33C C34C C35C 1(2)
C32C C33C C34C C3C1 178.4(15)
C33C C34C C35C C36C 0(3)
C3C1 C34C C35C C36C -177.9(16)
O3C C31C C36C C35C -176.5(14)
C32C C31C C36C C35C 0(2)
O3C C31C C36C C37C 13(2)
C32C C31C C36C C37C -171.3(15)
C34C C35C C36C C31C 0(3)
C34C C35C C36C C37C 171.6(16)
C31C C36C C37C C32D 91.3(19)
C35C C36C C37C C32D -79.5(19)
C35C C34C C3C1 C3C3 54(3)
C33C C34C C3C1 C3C3 -123(2)
C35C C34C C3C1 C3C2 -70(2)
C33C C34C C3C1 C3C2 112(2)
C35C C34C C3C1 C3C4 175(2)
C33C C34C C3C1 C3C4 -2(3)
C36D C31D C32D C33D 1(2)
C36D C31D C32D C37C -177.9(14)
C36C C37C C32D C33D 78.5(19)
C36C C37C C32D C31D -102.5(17)
C31D C32D C33D C34D 1(2)
C37C C32D C33D C34D 179.9(15)
C32D C33D C34D C35D -1(3)
C32D C33D C34D C3D1 178.3(15)
C33D C34D C35D C36D 0(3)
C3D1 C34D C35D C36D -179.8(15)
C32D C31D C36D C35D -3(2)
C32D C31D C36D C37D -172.7(14)
C34D C35D C36D C31D 2(2)
C34D C35D C36D C37D 171.9(15)
C33A C32A C37D C36D 84.6(19)
C31A C32A C37D C36D -90(2)
C31D C36D C37D C32A 88.0(19)
C35D C36D C37D C32A -81.8(19)
C33D C34D C3D1 C3D2 117.0(19)
C35D C34D C3D1 C3D2 -63(2)
C33D C34D C3D1 C3D3 -6(2)
C35D C34D C3D1 C3D3 173.6(16)
C33D C34D C3D1 C3D4 -124.0(18)
C35D C34D C3D1 C3D4 56(2)
O3F V3 N3E C31E 118(24)
O4C V3 N3E C31E 0(24)
O3A V3 N3E C31E -120(24)
V3 N3E C31E C36E 16(25)
V3 N3E C31E C32E -163(23)
C36E C31E C32E C33E 2(3)
N3E C31E C32E C33E -179.7(15)
C31E C32E C33E C34E 1(3)
C32E C33E C34E C35E -3(3)
C32E C33E C34E C37E 179.9(16)
C33E C34E C35E C36E 2(3)
C37E C34E C35E C36E 179.6(17)
C32E C31E C36E C35E -2(3)
N3E C31E C36E C35E 179.3(15)
C34E C35E C36E C31E 0(3)
N3E V3 O3F C31F -3(2)
O4C V3 O3F C31F 110(2)
O3A V3 O3F C31F -123(2)
V3 O3F C31F C34F 117(2)
V3 O3F C31F C32F -5(3)
V3 O3F C31F C33F -123.2(19)
C31C O3C V4 N4E 17.8(13)
C31C O3C V4 O4F -95.1(13)
C31C O3C V4 O4A 138.7(12)
N4E V4 O4A C41A -20.2(16)
O4F V4 O4A C41A 95.2(15)
O3C V4 O4A C41A -139.1(13)
V4 O4A C41A C42A 100.3(19)
V4 O4A C41A C46A -83.8(19)
O4A C41A C42A C43A -177.3(16)
C46A C41A C42A C43A 7(3)
O4A C41A C42A C47D 11(3)
C46A C41A C42A C47D -164.8(16)
C41A C42A C43A C44A 1(3)
C47D C42A C43A C44A 172.7(17)
C42A C43A C44A C45A -9(3)
C42A C43A C44A C4A1 -174.0(18)
C43A C44A C45A C46A 9(3)
C4A1 C44A C45A C46A 174.3(17)
C44A C45A C46A C41A -1(3)
C44A C45A C46A C47A -180.0(16)
C42A C41A C46A C45A -7(3)
O4A C41A C46A C45A 177.2(14)
C42A C41A C46A C47A 171.9(16)
O4A C41A C46A C47A -4(2)
C45A C46A C47A C42B 75(2)
C41A C46A C47A C42B -103.4(19)
C43A C44A C4A1 C4A4 157(3)
C45A C44A C4A1 C4A4 -8(4)
C43A C44A C4A1 C4A2 6(3)
C45A C44A C4A1 C4A2 -160(2)
C43A C44A C4A1 C4A3 -98(2)
C45A C44A C4A1 C4A3 97(2)
C46B C41B C42B C43B 4(2)
C46B C41B C42B C47A -178.2(15)
C46A C47A C42B C43B -90.4(19)
C46A C47A C42B C41B 92.1(19)
C41B C42B C43B C44B -3(2)
C47A C42B C43B C44B 179.1(15)
C42B C43B C44B C45B 1(2)
C42B C43B C44B C4B1 -176.4(16)
C43B C44B C45B C46B 0(3)
C4B1 C44B C45B C46B 177.4(15)
C44B C45B C46B C41B 1(2)
C44B C45B C46B C47B -176.4(16)
C42B C41B C46B C45B -3(2)
C42B C41B C46B C47B 174.5(15)
C45B C46B C47B C42C 93(2)
C41B C46B C47B C42C -84(2)
C45B C44B C4B1 C4B2 34(2)
C43B C44B C4B1 C4B2 -148.4(17)
C45B C44B C4B1 C4B4 150.9(17)
C43B C44B C4B1 C4B4 -31(2)
C45B C44B C4B1 C4B3 -88(2)
C43B C44B C4B1 C4B3 90(2)
N3E V3 O4C C41C 1.6(14)
O3F V3 O4C C41C -116.4(13)
O3A V3 O4C C41C 117.3(12)
V3 O4C C41C C42C 82.2(19)
V3 O4C C41C C46C -92.4(18)
O4C C41C C42C C43C -179.1(14)
C46C C41C C42C C43C -4(2)
O4C C41C C42C C47B 8(2)
C46C C41C C42C C47B -177.0(14)
C46B C47B C42C C43C -92.4(19)
C46B C47B C42C C41C 81(2)
C41C C42C C43C C44C 5(3)
C47B C42C C43C C44C 178.2(15)
C42C C43C C44C C45C -6(2)
C42C C43C C44C C4C1 178.0(16)
C43C C44C C45C C46C 6(3)
C4C1 C44C C45C C46C -177.5(17)
C44C C45C C46C C41C -6(3)
C44C C45C C46C C47C -177.6(16)
O4C C41C C46C C45C 179.2(15)
C42C C41C C46C C45C 4(2)
O4C C41C C46C C47C -9(2)
C42C C41C C46C C47C 176.7(14)
C45C C46C C47C C42D 87(2)
C41C C46C C47C C42D -84.8(18)
C43C C44C C4C1 C4C4 -121.1(19)
C45C C44C C4C1 C4C4 63(2)
C43C C44C C4C1 C4C2 0(3)
C45C C44C C4C1 C4C2 -176.0(16)
C43C C44C C4C1 C4C3 120.8(19)
C45C C44C C4C1 C4C3 -55(2)
C46D C41D C42D C43D -8(3)
C46D C41D C42D C47C -176.3(15)
C46C C47C C42D C43D -72.3(19)
C46C C47C C42D C41D 96.7(18)
C41D C42D C43D C44D 5(3)
C47C C42D C43D C44D 174.0(14)
C42D C43D C44D C45D 2(3)
C42D C43D C44D C4D1 179.8(16)
C43D C44D C45D C46D -6(3)
C4D1 C44D C45D C46D 176.1(17)
C42D C41D C46D C45D 3(3)
C42D C41D C46D C47D 178.3(15)
C44D C45D C46D C41D 4(3)
C44D C45D C46D C47D -171.5(17)
C41D C46D C47D C42A -94(2)
C45D C46D C47D C42A 81(2)
C43A C42A C47D C46D -78(2)
C41A C42A C47D C46D 94(2)
C45D C44D C4D1 C4D3 -144(2)
C43D C44D C4D1 C4D3 38(3)
C45D C44D C4D1 C4D2 -18(3)
C43D C44D C4D1 C4D2 164(2)
C45D C44D C4D1 C4D4 95(2)
C43D C44D C4D1 C4D4 -83(2)
O4F V4 N4E C41E 44(8)
O4A V4 N4E C41E 163(7)
O3C V4 N4E C41E -73(7)
V4 N4E C41E C42E -128(7)
V4 N4E C41E C46E 48(8)
N4E C41E C42E C43E 178.0(16)
C46E C41E C42E C43E 1(3)
C41E C42E C43E C44E -4(3)
C42E C43E C44E C45E 4(3)
C42E C43E C44E C47E -176.4(18)
C43E C44E C45E C46E -3(3)
C47E C44E C45E C46E 178.1(19)
C44E C45E C46E C41E 0(3)
N4E C41E C46E C45E -176.3(16)
C42E C41E C46E C45E 1(3)
N4E V4 O4F C41F -7.1(17)
O4A V4 O4F C41F -125.4(15)
O3C V4 O4F C41F 106.3(15)
V4 O4F C41F C43F 70(2)
V4 O4F C41F C44F -53(2)
V4 O4F C41F C42F -171.7(12)
N5E V5 O5A C51A 2.1(16)
O5F V5 O5A C51A -115.4(14)
O6C V5 O5A C51A 118.8(14)
V5 O5A C51A C52A 88(2)
V5 O5A C51A C56A -105.4(18)
O5A C51A C52A C53A 174.0(16)
C56A C51A C52A C53A 6(3)
O5A C51A C52A C57D -7(3)
C56A C51A C52A C57D -174.7(16)
C51A C52A C53A C54A -1(3)
C57D C52A C53A C54A -179.9(16)
C52A C53A C54A C55A -1(3)
C52A C53A C54A C5A1 -178.9(17)
C53A C54A C55A C56A -4(3)
C5A1 C54A C55A C56A 174.4(19)
C54A C55A C56A C51A 10(3)
C54A C55A C56A C57A -175.2(17)
O5A C51A C56A C55A -178.7(17)
C52A C51A C56A C55A -11(3)
O5A C51A C56A C57A 7(3)
C52A C51A C56A C57A 174.4(15)
C55A C56A C57A C52B 96(2)
C51A C56A C57A C52B -89(2)
C53A C54A C5A1 C5A4 4(3)
C55A C54A C5A1 C5A4 -174(2)
C53A C54A C5A1 C5A2 132(2)
C55A C54A C5A1 C5A2 -46(3)
C53A C54A C5A1 C5A3 -112(2)
C55A C54A C5A1 C5A3 70(3)
C56B C51B C52B C53B -4(3)
C56B C51B C52B C57A 178.5(16)
C56A C57A C52B C53B -81(2)
C56A C57A C52B C51B 96.7(19)
C51B C52B C53B C54B 1(3)
C57A C52B C53B C54B 178.6(16)
C52B C53B C54B C55B 2(3)
C52B C53B C54B C5B1 -176.7(19)
C53B C54B C55B C56B -1(3)
C5B1 C54B C55B C56B 177.1(18)
C52B C51B C56B C55B 4(3)
C52B C51B C56B C57B 176.1(16)
C54B C55B C56B C51B -2(3)
C54B C55B C56B C57B -173.8(17)
C51B C56B C57B C52C -91(2)
C55B C56B C57B C52C 81(2)
C53B C54B C5B1 C5B3 55(3)
C55B C54B C5B1 C5B3 -124(3)
C53B C54B C5B1 C5B4 -70(3)
C55B C54B C5B1 C5B4 112(2)
C53B C54B C5B1 C5B2 -179(2)
C55B C54B C5B1 C5B2 3(3)
V6 O5C C51C C52C 98.5(18)
V6 O5C C51C C56C -76(2)
O5C C51C C52C C53C -172.3(16)
C56C C51C C52C C53C 2(3)
O5C C51C C52C C57B 17(3)
C56C C51C C52C C57B -168.4(17)
C56B C57B C52C C51C 88(2)
C56B C57B C52C C53C -83(2)
C51C C52C C53C C54C -1(3)
C57B C52C C53C C54C 170.8(17)
C52C C53C C54C C55C -1(3)
C52C C53C C54C C5C1 177.4(19)
C53C C54C C55C C56C 1(3)
C5C1 C54C C55C C56C -177.8(19)
C54C C55C C56C C51C 1(3)
C54C C55C C56C C57C -171.9(18)
O5C C51C C56C C55C 171.8(17)
C52C C51C C56C C55C -3(3)
O5C C51C C56C C57C -15(3)
C52C C51C C56C C57C 170.3(17)
C55C C56C C57C C52D 81(2)
C51C C56C C57C C52D -92(2)
C55C C54C C5C1 C5C2 178(2)
C53C C54C C5C1 C5C2 0(3)
C55C C54C C5C1 C5C4 48(3)
C53C C54C C5C1 C5C4 -131(2)
C55C C54C C5C1 C5C3 -66(3)
C53C C54C C5C1 C5C3 116(2)
C56D C51D C52D C53D -4(3)
C56D C51D C52D C57C -177.1(17)
C56C C57C C52D C51D 88(2)
C56C C57C C52D C53D -85(2)
C51D C52D C53D C54D 0(3)
C57C C52D C53D C54D 173.3(17)
C52D C53D C54D C55D 2(3)
C52D C53D C54D C5D1 -180.0(18)
C53D C54D C55D C56D 0(3)
C5D1 C54D C55D C56D -178.4(18)
C52D C51D C56D C55D 5(3)
C52D C51D C56D C57D -179.5(17)
C54D C55D C56D C51D -3(3)
C54D C55D C56D C57D -178.8(17)
C51D C56D C57D C52A -86(2)
C55D C56D C57D C52A 89(2)
C51A C52A C57D C56D 86(2)
C53A C52A C57D C56D -95(2)
C53D C54D C5D1 C5D2 -65(3)
C55D C54D C5D1 C5D2 113(2)
C53D C54D C5D1 C5D4 172.8(18)
C55D C54D C5D1 C5D4 -9(3)
C53D C54D C5D1 C5D3 56(3)
C55D C54D C5D1 C5D3 -125(2)
O5F V5 N5E C51E 81(21)
O5A V5 N5E C51E -38(21)
O6C V5 N5E C51E -156(21)
V5 N5E C51E C56E 48(22)
V5 N5E C51E C52E -133(20)
C56E C51E C52E C53E -3(3)
N5E C51E C52E C53E 177.2(18)
C51E C52E C53E C54E 4(3)
C52E C53E C54E C55E -3(3)
C52E C53E C54E C57E 178.6(18)
C53E C54E C55E C56E 1(3)
C57E C54E C55E C56E 179.6(18)
N5E C51E C56E C55E -178.9(18)
C52E C51E C56E C55E 2(3)
C54E C55E C56E C51E 0(3)
N5E V5 O5F C51F -1(2)
O5A V5 O5F C51F 111.9(19)
O6C V5 O5F C51F -122.3(19)
V5 O5F C51F C53F 117(2)
V5 O5F C51F C52F -7(3)
V5 O5F C51F C54F -123.8(18)
C51C O5C V6 N6E -23.3(14)
C51C O5C V6 O6F 92.0(14)
C51C O5C V6 O6A -142.2(13)
N6E V6 O6A C61A 22.8(16)
O6F V6 O6A C61A -94.9(15)
O5C V6 O6A C61A 138.8(13)
V6 O6A C61A C66A 105.3(17)
V6 O6A C61A C62A -78(2)
C66A C61A C62A C63A 2(3)
O6A C61A C62A C63A -174.2(16)
C66A C61A C62A C67D 169.1(16)
O6A C61A C62A C67D -7(2)
C61A C62A C63A C64A -4(3)
C67D C62A C63A C64A -170.1(17)
C62A C63A C64A C65A 3(3)
C62A C63A C64A C6A1 -177.9(17)
C63A C64A C65A C66A -1(3)
C6A1 C64A C65A C66A -179.9(17)
C62A C61A C66A C65A 0(3)
O6A C61A C66A C65A 176.4(15)
C62A C61A C66A C67A -175.1(16)
O6A C61A C66A C67A 2(3)
C64A C65A C66A C61A 0(3)
C64A C65A C66A C67A 175.3(16)
C61A C66A C67A C62B 98(2)
C65A C66A C67A C62B -77(2)
C63A C64A C6A1 C6A3 -170(2)
C65A C64A C6A1 C6A3 9(3)
C63A C64A C6A1 C6A4 67(3)
C65A C64A C6A1 C6A4 -114(2)
C63A C64A C6A1 C6A2 -53(3)
C65A C64A C6A1 C6A2 126(2)
C66B C61B C62B C63B 0(3)
C66B C61B C62B C67A 179.8(15)
C66A C67A C62B C63B 84(2)
C66A C67A C62B C61B -95.7(19)
C61B C62B C63B C64B 2(3)
C67A C62B C63B C64B -177.9(16)
C62B C63B C64B C65B -4(3)
C62B C63B C64B C6B1 179.7(17)
C63B C64B C65B C66B 5(3)
C6B1 C64B C65B C66B -179.0(16)
C64B C65B C66B C61B -3(3)
C64B C65B C66B C67B 172.5(16)
C62B C61B C66B C65B 0(3)
C62B C61B C66B C67B -175.1(16)
C65B C66B C67B C62C -86(2)
C61B C66B C67B C62C 90(2)
C63B C64B C6B1 C6B2 118(2)
C65B C64B C6B1 C6B2 -58(2)
C63B C64B C6B1 C6B3 -6(3)
C65B C64B C6B1 C6B3 177.6(18)
C63B C64B C6B1 C6B4 -125(2)
C65B C64B C6B1 C6B4 59(2)
N5E V5 O6C C61C -7.9(16)
O5F V5 O6C C61C 113.6(15)
O5A V5 O6C C61C -120.9(15)
V5 O6C C61C C66C 120.3(16)
V5 O6C C61C C62C -59(2)
C66C C61C C62C C63C 0(3)
O6C C61C C62C C63C 178.8(14)
C66C C61C C62C C67B 172.2(17)
O6C C61C C62C C67B -9(3)
C66B C67B C62C C61C -92(2)
C66B C67B C62C C63C 80(2)
C61C C62C C63C C64C 0(3)
C67B C62C C63C C64C -172.4(17)
C62C C63C C64C C65C 0(3)
C62C C63C C64C C6C1 -177.0(17)
C63C C64C C65C C66C 0(3)
C6C1 C64C C65C C66C 177.3(17)
C62C C61C C66C C65C 0(3)
O6C C61C C66C C65C -178.6(14)
C62C C61C C66C C67C -171.1(17)
O6C C61C C66C C67C 10(3)
C64C C65C C66C C61C 0(3)
C64C C65C C66C C67C 171.9(17)
C61C C66C C67C C62D 94(2)
C65C C66C C67C C62D -78(2)
C65C C64C C6C1 C6C2 172.1(18)
C63C C64C C6C1 C6C2 -11(3)
C65C C64C C6C1 C6C3 53(2)
C63C C64C C6C1 C6C3 -130(2)
C65C C64C C6C1 C6C4 -66(2)
C63C C64C C6C1 C6C4 110(2)
C66D C61D C62D C63D 1(3)
C66D C61D C62D C67C 176.8(17)
C66C C67C C62D C61D -96(2)
C66C C67C C62D C63D 81(2)
C61D C62D C63D C64D 0(3)
C67C C62D C63D C64D -176.2(17)
C62D C63D C64D C65D -1(3)
C62D C63D C64D C6D1 -177.3(17)
C63D C64D C65D C66D 1(3)
C6D1 C64D C65D C66D 177.2(18)
C62D C61D C66D C65D -1(3)
C62D C61D C66D C67D -176.6(17)
C64D C65D C66D C61D 0(3)
C64D C65D C66D C67D 176.3(17)
C61D C66D C67D C62A 93(2)
C65D C66D C67D C62A -83.2(19)
C63A C62A C67D C66D 79(2)
C61A C62A C67D C66D -87.0(19)
C65D C64D C6D1 C6D2 28(3)
C63D C64D C6D1 C6D2 -155(2)
C65D C64D C6D1 C6D3 154(2)
C63D C64D C6D1 C6D3 -30(3)
C65D C64D C6D1 C6D4 -88(3)
C63D C64D C6D1 C6D4 89(2)
O6F V6 N6E C61E -19(9)
O6A V6 N6E C61E -139(9)
O5C V6 N6E C61E 100(9)
V6 N6E C61E C62E -70(9)
V6 N6E C61E C66E 111(8)
N6E C61E C62E C63E 175.9(18)
C66E C61E C62E C63E -5(3)
C61E C62E C63E C64E 2(3)
C62E C63E C64E C65E 1(3)
C62E C63E C64E C67E 180.0(19)
C63E C64E C65E C66E 0(3)
C67E C64E C65E C66E -179.5(19)
C64E C65E C66E C61E -3(3)
N6E C61E C66E C65E -175.4(18)
C62E C61E C66E C65E 6(3)
N6E V6 O6F C61F -14.0(19)
O6A V6 O6F C61F 105.3(17)
O5C V6 O6F C61F -127.7(16)
V6 O6F C61F C64F -59(2)
V6 O6F C61F C62F -178.8(13)
V6 O6F C61F C63F 62(2)
N81T C81T C82T C83T 24(28)
N81T C81T C83T C82T -161(23)
